data_7019594
loop_
_publ_author_name
'Botar, Bogdan'
'Ellern, Arkady'
'K\"ogerler, Paul'

_publ_section_title
;
 Mapping the formation areas of giant molybdenum blue clusters: a
 spectroscopic study.
;
_journal_issue 29
_journal_name_full 'Dalton transactions (Cambridge, England : 2003)'
_journal_page_first 8951
_journal_page_last 8959
_journal_paper_doi 10.1039/c2dt30661a
_journal_volume 41
_journal_year 2012
_chemical_formula_sum 'H432 K12 Mo102 Na2 O555 S14 V'
_chemical_formula_weight 20116.30
_space_group_IT_number 15
_symmetry_cell_setting monoclinic
_symmetry_space_group_name_Hall '-C 2yc'
_symmetry_space_group_name_H-M 'C 1 2/c 1'
_atom_sites_solution_primary direct
_atom_sites_solution_secondary difmap
_audit_creation_method
;
CrysAlisPro, Oxford Diffraction Ltd.,
Version 1.171.34.36 (release 02-08-2010 CrysAlis171 .NET)
(compiled Aug 2 2010,13:00:58)
;
_cell_angle_alpha 90.00
_cell_angle_beta 103.8199(12)
_cell_angle_gamma 90.00
_cell_formula_units_Z 4
_cell_length_a 44.4160(6)
_cell_length_b 26.5633(3)
_cell_length_c 44.7030(5)
_cell_measurement_reflns_used 99187
_cell_measurement_temperature 173(2)
_cell_measurement_theta_max 27.5522
_cell_measurement_theta_min 2.8801
_cell_volume 51215.4(11)
_computing_cell_refinement
;
CrysAlisPro, Oxford Diffraction Ltd.,
Version 1.171.34.36 (release 02-08-2010 CrysAlis171 .NET)
(compiled Aug 2 2010,13:00:58)
;
_computing_data_collection
;
CrysAlisPro, Oxford Diffraction Ltd.,
Version 1.171.34.36 (release 02-08-2010 CrysAlis171 .NET)
(compiled Aug 2 2010,13:00:58)
;
_computing_data_reduction
;
CrysAlisPro, Oxford Diffraction Ltd.,
Version 1.171.34.36 (release 02-08-2010 CrysAlis171 .NET)
(compiled Aug 2 2010,13:00:58)
;
_computing_structure_refinement 'SHELXL-97 (Sheldrick, 2008)'
_diffrn_ambient_temperature 173(2)
_diffrn_detector_area_resol_mean 10.4623
_diffrn_measured_fraction_theta_full 0.998
_diffrn_measured_fraction_theta_max 0.998
_diffrn_measurement_device_type 'SuperNova, Dual, Cu at zero, Atlas'
_diffrn_measurement_method '\w scans'
_diffrn_radiation_monochromator mirror
_diffrn_radiation_source 'SuperNova (Mo) X-ray Source'
_diffrn_radiation_type MoK\a
_diffrn_radiation_wavelength 0.71073
_diffrn_reflns_av_R_equivalents 0.0524
_diffrn_reflns_av_sigmaI/netI 0.0297
_diffrn_reflns_limit_h_max 50
_diffrn_reflns_limit_h_min -50
_diffrn_reflns_limit_k_max 30
_diffrn_reflns_limit_k_min -30
_diffrn_reflns_limit_l_max 50
_diffrn_reflns_limit_l_min -50
_diffrn_reflns_number 317408
_diffrn_reflns_theta_full 23.82
_diffrn_reflns_theta_max 23.82
_diffrn_reflns_theta_min 2.89
_exptl_absorpt_coefficient_mu 2.708
_exptl_absorpt_correction_T_max 0.866
_exptl_absorpt_correction_T_min 0.615
_exptl_absorpt_correction_type gaussian
_exptl_absorpt_process_details
;
CrysAlisPro, Oxford Diffraction Ltd.,
Version 1.171.34.36 (release 02-08-2010 CrysAlis171 .NET)
(compiled Aug 2 2010,13:00:58)
Numerical absorption correction based on gaussian integration over
a multifaceted crystal model
;
_exptl_crystal_colour dark-blue
_exptl_crystal_density_diffrn 2.708
_exptl_crystal_density_method 'not measured'
_exptl_crystal_description rhombohedral
_exptl_crystal_F_000 38612
_exptl_crystal_size_max 0.3124
_exptl_crystal_size_mid 0.1693
_exptl_crystal_size_min 0.0636
_refine_diff_density_max 4.501
_refine_diff_density_min -2.537
_refine_diff_density_rms 0.330
_refine_ls_extinction_method none
_refine_ls_goodness_of_fit_ref 1.122
_refine_ls_hydrogen_treatment noref
_refine_ls_matrix_type full
_refine_ls_number_parameters 3231
_refine_ls_number_reflns 39284
_refine_ls_number_restraints 696
_refine_ls_restrained_S_all 1.113
_refine_ls_R_factor_all 0.1056
_refine_ls_R_factor_gt 0.0851
_refine_ls_shift/su_max 0.019
_refine_ls_shift/su_mean 0.000
_refine_ls_structure_factor_coef Fsqd
_refine_ls_weighting_details 'calc w=1/[\s^2^(Fo^2^)+(0.0644P)^2^+8005.2617P] where P=(Fo^2^+2Fc^2^)/3'
_refine_ls_weighting_scheme calc
_refine_ls_wR_factor_gt 0.2073
_refine_ls_wR_factor_ref 0.2251
_reflns_number_gt 32134
_reflns_number_total 39284
_reflns_threshold_expression >2sigma(I)
_cod_data_source_file c2dt30661a.txt
_cod_data_source_block em3
_cod_original_sg_symbol_H-M C2/c
_cod_database_code 7019594

loop_
_symmetry_equiv_pos_as_xyz
'x, y, z'
'-x, y, -z+1/2'
'x+1/2, y+1/2, z'
'-x+1/2, y+1/2, -z+1/2'
'-x, -y, -z'
'x, -y, z-1/2'
'-x+1/2, -y+1/2, -z'
'x+1/2, -y+1/2, z-1/2'

loop_
_atom_site_label
_atom_site_type_symbol
_atom_site_fract_x
_atom_site_fract_y
_atom_site_fract_z
_atom_site_U_iso_or_equiv
_atom_site_adp_type
_atom_site_occupancy
_atom_site_symmetry_multiplicity
_atom_site_calc_flag
_atom_site_refinement_flags
_atom_site_disorder_assembly
_atom_site_disorder_group
Mo1A Mo 0.26570(3) 0.42435(6) 0.80432(4) 0.0290(4) Uani 0.75 1 d P . .
Mo2A Mo 0.26611(10) 0.44137(18) 0.78976(11) 0.0269(12) Uani 0.25 1 d P . .
Mo2 Mo 0.02115(2) 0.31859(4) 1.02988(2) 0.0203(2) Uani 1 1 d . A .
Mo3 Mo 0.40029(2) 0.39135(4) 0.88365(2) 0.0239(3) Uani 1 1 d . . .
Mo4 Mo 0.07738(2) 0.34061(4) 1.10289(2) 0.0228(3) Uani 1 1 d . . .
Mo5 Mo 0.31948(2) 0.58913(4) 1.12701(2) 0.0248(3) Uani 1 1 d . A .
Mo6 Mo 0.12106(2) 0.53691(4) 1.04963(2) 0.0220(2) Uani 1 1 d . A .
Mo7 Mo 0.45711(2) 0.41111(4) 0.95684(2) 0.0203(2) Uani 1 1 d . . .
Mo8 Mo 0.46872(2) 0.07246(4) 1.09168(2) 0.0195(2) Uani 1 1 d . . .
Mo9 Mo 0.18888(2) 0.47983(4) 0.79798(2) 0.0242(3) Uani 1 1 d . . .
Mo10 Mo 0.46820(2) 0.19445(4) 1.12946(2) 0.0235(3) Uani 1 1 d . . .
Mo11 Mo 0.40250(2) 0.26894(4) 0.84693(2) 0.0190(2) Uani 1 1 d . . .
Mo12 Mo 0.43784(2) 0.19415(4) 1.19873(2) 0.0216(2) Uani 1 1 d . . .
Mo13 Mo 0.37781(2) 0.59019(4) 0.98724(2) 0.0227(3) Uani 1 1 d . A .
Mo14 Mo 0.47671(2) 0.30281(4) 1.00825(2) 0.0219(2) Uani 1 1 d . . .
Mo15 Mo 0.34823(3) 0.59116(5) 1.05686(3) 0.0301(3) Uani 1 1 d . A .
Mo16 Mo 0.28143(2) 0.16022(4) 0.77480(2) 0.0244(3) Uani 1 1 d . . .
Mo17 Mo 0.14159(2) 0.12742(4) 0.76951(2) 0.0233(3) Uani 1 1 d . . .
Mo18 Mo 0.19924(3) 0.44741(4) 1.17326(3) 0.0292(3) Uani 1 1 d . . .
Mo19 Mo 0.17857(2) 0.55596(4) 1.12208(2) 0.0203(2) Uani 1 1 d . A .
Mo20 Mo 0.12801(2) 0.27113(4) 0.76156(2) 0.0245(3) Uani 1 1 d . . .
Mo21 Mo 0.27130(2) 0.64477(4) 1.05034(2) 0.0231(3) Uani 1 1 d . A .
Mo22 Mo 0.26232(2) 0.53489(4) 1.17139(2) 0.0235(3) Uani 1 1 d . A .
Mo23 Mo 0.15694(2) 0.60359(4) 0.90499(2) 0.0221(2) Uani 1 1 d . A .
Mo24 Mo 0.49685(2) 0.19383(4) 1.05925(2) 0.0201(2) Uani 1 1 d . . .
Mo25 Mo 0.33995(2) 0.48279(4) 1.18022(3) 0.0298(3) Uani 1 1 d . . .
Mo26 Mo 0.09390(2) 0.51633(4) 0.90669(2) 0.0235(3) Uani 1 1 d . . .
Mo27 Mo 0.39682(2) 0.51312(4) 0.92084(2) 0.0237(3) Uani 1 1 d . A .
Mo28 Mo 0.02712(2) 0.40967(4) 0.98069(2) 0.0203(2) Uani 1 1 d . . .
Mo29 Mo 0.41601(2) 0.42705(4) 1.18597(2) 0.0232(3) Uani 1 1 d . A .
Mo30 Mo 0.34223(3) 0.37077(4) 0.81173(3) 0.0291(3) Uani 1 1 d . . .
Mo31 Mo 0.26756(2) 0.30362(4) 0.76660(2) 0.0232(3) Uani 1 1 d . . .
Mo32 Mo 0.12304(2) 0.51451(4) 0.83685(2) 0.0226(3) Uani 1 1 d . . .
Mo33 Mo 0.47406(2) 0.42453(4) 1.04599(2) 0.0207(2) Uani 1 1 d . A .
Mo34 Mo 0.06455(2) 0.51666(4) 0.97655(2) 0.0194(2) Uani 1 1 d . . .
Mo35 Mo 0.32139(3) 0.57219(5) 0.91360(3) 0.0329(3) Uani 1 1 d . A .
Mo36 Mo 0.41603(2) 0.31015(4) 1.21190(2) 0.0202(2) Uani 1 1 d . A .
Mo37 Mo 0.43305(2) 0.50429(4) 0.99490(2) 0.0217(2) Uani 1 1 d . . .
Mo38 Mo 0.24291(2) 0.60281(4) 1.10761(2) 0.0217(2) Uani 1 1 d . A .
Mo39 Mo 0.24396(2) 0.62420(4) 0.90813(2) 0.0258(3) Uani 1 1 d . A .
Mo40 Mo 0.42434(2) 0.53377(4) 1.06446(2) 0.0225(3) Uani 1 1 d . A .
Mo41 Mo 0.18442(2) 0.62346(4) 1.04706(2) 0.0231(3) Uani 1 1 d . A .
Mo42 Mo 0.13559(2) 0.36139(4) 1.17459(2) 0.0222(3) Uani 1 1 d . A .
Mo43 Mo 0.46499(2) 0.31665(4) 1.16645(2) 0.0238(3) Uani 1 1 d . A .
Mo44 Mo 0.33483(2) 0.24858(4) 0.79766(2) 0.0202(2) Uani 1 1 d . . .
Mo45 Mo 0.19349(2) 0.56507(4) 0.85277(2) 0.0218(2) Uani 1 1 d . . .
Mo46 Mo 0.44554(2) 0.42644(4) 1.11638(2) 0.0247(3) Uani 1 1 d . A .
Mo47 Mo 0.21379(3) 0.62764(5) 0.97728(3) 0.0336(3) Uani 1 1 d . A .
Mo48 Mo 0.26390(3) 0.54659(5) 0.84202(3) 0.0328(3) Uani 1 1 d . . .
Mo49 Mo 0.12495(3) 0.39336(4) 0.79834(3) 0.0291(3) Uani 1 1 d . . .
Mo50 Mo 0.20426(3) 0.21526(5) 0.76549(3) 0.0358(3) Uani 1 1 d . . .
Mo51 Mo 0.05827(2) 0.44947(4) 1.05174(2) 0.0186(2) Uani 1 1 d . . .
K1 K 0.50378(13) 0.31938(19) 1.09886(11) 0.0793(15) Uani 1 1 d . . .
K2 K 0.30322(13) 0.6534(2) 0.97987(12) 0.0312(14) Uani 0.50 1 d P A .
K3 K 0.18879(15) 0.3601(3) 0.75347(17) 0.118(2) Uani 1 1 d . . .
K4 K 0.28364(14) 0.4323(3) 1.22959(17) 0.0457(18) Uani 0.50 1 d P . .
K5 K 0.44556(14) 0.0655(2) 1.16693(14) 0.0380(16) Uani 0.50 1 d P . .
K6 K 0.12157(17) 0.6182(4) 0.97348(17) 0.063(2) Uani 0.50 1 d P A .
K7 K 0.5000 0.3940(5) 1.2500 0.066(4) Uani 0.50 2 d SP . .
K8 K 0.4021(2) 0.5459(3) 1.1399(2) 0.070(2) Uani 0.50 1 d P A .
S1 S 0.2713(3) 0.4892(5) 1.1021(3) 0.0152(14) Uani 0.20 1 d PU A 1
S2 S 0.2730(3) 0.52062(8) 1.06988(13) 0.0211(12) Uani 0.20 1 d PDU A 2
S3 S 0.2367(3) 0.5281(6) 1.0476(3) 0.0204(12) Uani 0.20 1 d PU A 3
S4 S 0.2127(3) 0.5030(6) 1.0664(3) 0.0188(12) Uani 0.20 1 d PU A 4
S5 S 0.2327(3) 0.4822(6) 1.1002(3) 0.0218(15) Uani 0.20 1 d PU A 5
S6 S 0.3942(3) 0.4242(6) 1.0286(3) 0.0213(12) Uani 0.20 1 d PU A 1
S7 S 0.4025(3) 0.3926(6) 0.9993(3) 0.0230(12) Uani 0.20 1 d PU A 2
S8 S 0.3818(3) 0.4159(6) 0.9660(3) 0.0238(12) Uani 0.20 1 d PU A 3
S9 S 0.3607(3) 0.4644(6) 0.9738(3) 0.0231(15) Uani 0.20 1 d PU A 4
S10 S 0.36841(7) 0.46900(14) 1.0132(3) 0.0294(15) Uani 0.20 1 d PDU A 5
S11 S 0.3670(3) 0.2416(5) 1.1604(3) 0.0168(15) Uani 0.20 1 d PU . 1
S12 S 0.3923(3) 0.2661(5) 1.1419(3) 0.0172(12) Uani 0.20 1 d PU A 2
S13 S 0.3862(3) 0.3282(6) 1.1378(3) 0.0208(12) Uani 0.20 1 d PU A 3
S14 S 0.3586(3) 0.3413(6) 1.1550(3) 0.0211(12) Uani 0.20 1 d PU . 4
S15 S 0.3456(3) 0.2907(6) 1.1698(3) 0.0197(15) Uani 0.20 1 d PU . 5
S16 S 0.3392(3) 0.2262(6) 0.8709(3) 0.0178(11) Uani 0.20 1 d PU . 1
S17 S 0.30600(8) 0.1978(4) 0.85137(8) 0.0220(12) Uani 0.20 1 d PDU . 2
S18 S 0.2797(3) 0.2395(6) 0.8360(3) 0.0206(12) Uani 0.20 1 d PU . 3
S19 S 0.29640(10) 0.2968(5) 0.84408(7) 0.0266(15) Uani 0.20 1 d PDU . 4
S20 S 0.3329(3) 0.2857(6) 0.8674(3) 0.0197(14) Uani 0.20 1 d PU . 5
S21 S 0.2124(3) 0.5099(5) 0.9204(3) 0.0167(15) Uani 0.20 1 d PU A 1
S22 S 0.2422(3) 0.4940(6) 0.9038(3) 0.024(2) Uani 0.20 1 d PU . 2
S24 S 0.1874(3) 0.4466(5) 0.8721(3) 0.0169(15) Uani 0.20 1 d PU . 4
S25 S 0.1799(3) 0.4796(5) 0.9011(3) 0.0185(13) Uani 0.20 1 d PU A 5
S26 S 0.0915(3) 0.3546(6) 1.0178(3) 0.0202(12) Uani 0.20 1 d PU A 1
S27 S 0.0793(4) 0.3454(6) 0.9554(3) 0.0257(12) Uani 0.20 1 d PU . 2
S28 S 0.0961(4) 0.4004(6) 0.9654(3) 0.0253(15) Uani 0.20 1 d PU . 3
S29 S 0.1041(3) 0.4073(6) 1.0045(3) 0.0200(15) Uani 0.20 1 d PU A 4
S30 S 0.07773(5) 0.3193(3) 0.9875(3) 0.0270(12) Uani 0.20 1 d PDU . 5
S32 S 0.2257(4) 0.45496(11) 0.87277(11) 0.039(3) Uani 0.20 1 d PDU . 3
O1 O 0.3227(2) 0.3454(4) 0.8530(2) 0.047(3) Uani 1 1 d . . .
O2 O 0.1549(2) 0.2661(4) 0.8132(2) 0.046(3) Uani 1 1 d . . .
O3 O 0.3046(2) 0.5144(4) 1.1006(2) 0.040(3) Uani 1 1 d . . .
O4 O 0.2631(2) 0.3967(4) 0.8363(2) 0.041(3) Uani 1 1 d . . .
O5 O 0.2016(3) 0.4283(4) 0.8417(2) 0.050(3) Uani 1 1 d . . .
O6 O 0.46035(18) 0.5444(3) 0.99436(16) 0.022(2) Uani 1 1 d . . .
O7 O 0.2457(3) 0.5436(4) 0.9283(2) 0.047(3) Uani 1 1 d . . .
O8 O 0.08835(18) 0.4979(3) 1.06113(17) 0.023(2) Uani 1 1 d . . .
O9 O -0.00741(18) 0.4322(3) 0.97668(15) 0.0178(19) Uani 1 1 d . . .
O10 O 0.24171(18) 0.6570(3) 1.12378(17) 0.022(2) Uani 1 1 d . . .
O11 O 0.28242(19) 0.6132(3) 1.09347(18) 0.027(2) Uani 1 1 d . . .
O12 O 0.19864(19) 0.6019(3) 0.89296(19) 0.025(2) Uani 1 1 d . . .
O13 O 0.47230(19) 0.3512(3) 0.97454(18) 0.023(2) Uani 1 1 d . . .
O14 O 0.29984(18) 0.5070(3) 1.18692(18) 0.024(2) Uani 1 1 d . . .
O15 O 0.49175(17) 0.2077(3) 1.09783(17) 0.0203(19) Uani 1 1 d . . .
O16 O 0.46957(18) 0.4164(3) 1.08538(18) 0.026(2) Uani 1 1 d . . .
O17 O 0.42902(18) 0.4732(3) 0.95305(18) 0.025(2) Uani 1 1 d . . .
O18 O 0.13044(18) 0.3377(3) 0.77059(19) 0.026(2) Uani 1 1 d . . .
O19 O 0.01779(18) 0.2525(3) 1.01960(18) 0.024(2) Uani 1 1 d . . .
O20 O 0.06793(18) 0.4082(3) 1.08561(18) 0.023(2) Uani 1 1 d . . .
O21 O 0.08065(18) 0.5349(3) 0.94398(18) 0.023(2) Uani 1 1 d . . .
O22 O 0.40865(18) 0.5470(3) 1.01804(18) 0.025(2) Uani 1 1 d . . .
O23 O 0.1795(2) 0.5219(4) 0.7691(2) 0.033(2) Uani 1 1 d . . .
O24 O 0.11909(19) 0.3748(3) 1.20390(19) 0.028(2) Uani 1 1 d . . .
O25 O 0.40114(19) 0.6400(3) 0.98585(19) 0.030(2) Uani 1 1 d . . .
O26 O 0.39898(19) 0.5401(3) 0.96410(18) 0.023(2) Uani 1 1 d . . .
O27 O 0.45843(18) 0.4400(3) 0.99962(18) 0.025(2) Uani 1 1 d . . .
O28 O 0.23672(18) 0.4907(3) 1.18376(18) 0.024(2) Uani 1 1 d . . .
O29 O 0.09780(18) 0.5124(3) 0.86367(19) 0.025(2) Uani 1 1 d . . .
O30 O 0.45792(18) 0.0429(3) 1.04803(17) 0.020(2) Uani 1 1 d . . .
O31 O 0.3099(2) 0.4153(3) 0.8061(2) 0.031(2) Uani 1 1 d . . .
O32 O 0.14246(18) 0.5467(3) 1.09313(17) 0.022(2) Uani 1 1 d . . .
O33 O 0.39132(18) 0.5676(3) 1.07158(18) 0.026(2) Uani 1 1 d . . .
O34 O 0.43277(18) 0.4462(3) 1.15444(18) 0.024(2) Uani 1 1 d . . .
O35 O 0.37137(18) 0.3990(3) 0.84288(19) 0.027(2) Uani 1 1 d . . .
O36 O 0.43777(18) 0.3920(3) 0.91755(18) 0.023(2) Uani 1 1 d . . .
O37 O 0.44295(18) 0.2697(3) 1.1904(2) 0.029(2) Uani 1 1 d . . .
O38 O 0.24923(19) 0.6502(3) 1.01040(18) 0.028(2) Uani 1 1 d . . .
O39 O 0.0927(2) 0.6040(3) 1.0606(2) 0.033(2) Uani 1 1 d . . .
O40 O 0.19655(18) 0.5944(3) 1.09026(18) 0.023(2) Uani 1 1 d . . .
O41 O 0.01946(18) 0.3777(3) 0.93844(18) 0.024(2) Uani 1 1 d . . .
O42 O 0.27893(18) 0.5727(3) 1.13911(17) 0.022(2) Uani 1 1 d . . .
O43 O 0.0382(2) 0.3593(4) 1.1260(2) 0.034(2) Uani 1 1 d . . .
O44 O 0.03576(18) 0.3908(3) 1.02561(17) 0.021(2) Uani 1 1 d . . .
O45 O 0.39565(19) 0.4634(3) 0.89297(18) 0.026(2) Uani 1 1 d . . .
O46 O 0.29023(18) 0.2361(3) 0.77702(19) 0.027(2) Uani 1 1 d . . .
O47 O 0.40806(18) 0.2368(3) 1.21745(18) 0.025(2) Uani 1 1 d . . .
O48 O 0.22655(18) 0.5605(3) 1.13744(18) 0.023(2) Uani 1 1 d . . .
O49 O 0.48905(19) 0.4384(3) 0.95038(19) 0.028(2) Uani 1 1 d . . .
O50 O 0.09243(19) 0.5448(3) 1.00926(18) 0.025(2) Uani 1 1 d . . .
O51 O 0.17819(19) 0.5055(3) 1.1489(2) 0.029(2) Uani 1 1 d . . .
O52 O 0.34063(18) 0.5450(3) 1.15607(18) 0.024(2) Uani 1 1 d . . .
O53 O 0.47137(19) 0.1220(3) 1.11999(18) 0.026(2) Uani 1 1 d . . .
O54 O 0.43898(19) 0.2931(3) 1.00714(19) 0.025(2) Uani 1 1 d . . .
O55 O 0.23146(18) 0.6271(3) 1.06347(18) 0.023(2) Uani 1 1 d . . .
O56 O 0.35879(18) 0.6087(3) 1.01732(18) 0.022(2) Uani 1 1 d . . .
O57 O 0.34789(16) 0.2481(3) 0.76654(18) 0.0174(19) Uani 1 1 d . . .
O58 O 0.3569(2) 0.3844(3) 0.7806(2) 0.030(2) Uani 1 1 d . . .
O59 O 0.11965(19) 0.4718(3) 0.92189(19) 0.030(2) Uani 1 1 d . . .
O60 O 0.23970(19) 0.1719(3) 0.7635(2) 0.029(2) Uani 1 1 d . . .
O61 O 0.23879(18) 0.5812(3) 0.86926(18) 0.024(2) Uani 1 1 d . . .
O62 O 0.12848(18) 0.2850(3) 1.17386(19) 0.024(2) Uani 1 1 d . . .
O63 O 0.05174(18) 0.4656(3) 1.00584(18) 0.023(2) Uani 1 1 d . . .
O64 O 0.23032(18) 0.2723(3) 0.75780(18) 0.027(2) Uani 1 1 d . . .
O65 O 0.1586(2) 0.4172(3) 1.1730(2) 0.030(2) Uani 1 1 d . . .
O66 O 0.15801(19) 0.4335(3) 0.78649(19) 0.028(2) Uani 1 1 d . . .
O67 O 0.45729(19) 0.1775(3) 1.16864(19) 0.028(2) Uani 1 1 d . . .
O68 O 0.44341(19) 0.0264(3) 1.10399(18) 0.025(2) Uani 1 1 d . . .
O69 O 0.12194(18) 0.5744(3) 0.91149(19) 0.026(2) Uani 1 1 d . . .
O70 O 0.36026(19) 0.5462(3) 0.9063(2) 0.029(2) Uani 1 1 d . . .
O71 O 0.4519(2) 0.5794(4) 1.07177(19) 0.031(2) Uani 1 1 d . . .
O72 O 0.41319(19) 0.3284(3) 0.86806(19) 0.028(2) Uani 1 1 d . . .
O73 O 0.14254(19) 0.4903(3) 1.04144(19) 0.029(2) Uani 1 1 d . . .
O74 O 0.43257(19) 0.2043(3) 1.10817(19) 0.028(2) Uani 1 1 d . . .
O75 O 0.10283(19) 0.3690(3) 1.14150(19) 0.029(2) Uani 1 1 d . . .
O76 O 0.1700(2) 0.6059(3) 1.14199(19) 0.029(2) Uani 1 1 d . . .
O77 O 0.2397(2) 0.6811(3) 0.8901(2) 0.033(2) Uani 1 1 d . . .
O78 O 0.15609(18) 0.0674(3) 0.78623(19) 0.026(2) Uani 1 1 d . . .
O79 O 0.44581(18) 0.4857(3) 1.04000(18) 0.024(2) Uani 1 1 d . . .
O80 O 0.31261(17) 0.3150(3) 0.79112(17) 0.020(2) Uani 1 1 d . . .
O81 O 0.3369(2) 0.6427(4) 0.8936(2) 0.040(3) Uani 1 1 d . . .
O82 O 0.04197(19) 0.3174(3) 1.07029(18) 0.025(2) Uani 1 1 d . . .
O83 O 0.38427(18) 0.4719(3) 1.18361(19) 0.026(2) Uani 1 1 d . . .
O85 O 0.48421(19) 0.3602(3) 1.03653(17) 0.027(2) Uani 1 1 d . . .
O86 O 0.38113(19) 0.2975(4) 1.16737(19) 0.032(2) Uani 1 1 d . . .
O87 O 0.29965(18) 0.5607(3) 0.87004(19) 0.027(2) Uani 1 1 d . . .
O88 O 0.14706(18) 0.5932(3) 1.04082(19) 0.025(2) Uani 1 1 d . . .
O89 O 0.50856(18) 0.4536(3) 1.05270(19) 0.027(2) Uani 1 1 d . . .
O90 O 0.36302(19) 0.3016(3) 0.8212(2) 0.028(2) Uani 1 1 d . . .
O91 O 0.11214(18) 0.4569(3) 0.81464(19) 0.027(2) Uani 1 1 d . . .
O92 O 0.36877(18) 0.2642(4) 0.88057(19) 0.032(2) Uani 1 1 d . . .
O93 O 0.18828(19) 0.6335(3) 1.00795(18) 0.028(2) Uani 1 1 d . . .
O94 O 0.1220(2) 0.1106(3) 0.73373(19) 0.031(2) Uani 1 1 d . . .
O95 O 0.2902(2) 0.1488(3) 0.7408(2) 0.030(2) Uani 1 1 d . . .
O96 O 0.34656(19) 0.6001(3) 0.9528(2) 0.028(2) Uani 1 1 d . . .
O97 O 0.37813(18) 0.3033(3) 1.22940(18) 0.024(2) Uani 1 1 d . . .
O98 O 0.31066(19) 0.6339(3) 1.04601(19) 0.027(2) Uani 1 1 d . . .
O99 O 0.46687(19) 0.1888(4) 1.2308(2) 0.034(2) Uani 1 1 d . . .
O100 O 0.46650(18) 0.3685(3) 1.14027(19) 0.026(2) Uani 1 1 d . . .
O101 O 0.42333(19) 0.2218(3) 0.87375(18) 0.028(2) Uani 1 1 d . . .
O102 O 0.1939(2) 0.2077(4) 0.7143(2) 0.042(3) Uani 1 1 d . . .
O103 O 0.01594(18) 0.3366(3) 0.98416(18) 0.023(2) Uani 1 1 d . . .
O104 O 0.49491(18) 0.2567(3) 1.04273(17) 0.022(2) Uani 1 1 d . . .
O105 O 0.2575(2) 0.3679(4) 0.7754(2) 0.039(3) Uani 1 1 d . . .
O106 O 0.3711(2) 0.6668(3) 1.0713(2) 0.035(2) Uani 1 1 d . . .
O107 O 0.1003(2) 0.4038(4) 1.0400(2) 0.038(3) Uani 1 1 d . . .
O108 O 0.4131(2) 0.3975(3) 1.0982(2) 0.033(2) Uani 1 1 d . . .
O109 O 0.3941(2) 0.4503(3) 0.9962(2) 0.031(2) Uani 1 1 d . . .
O110 O 0.2627(2) 0.2899(5) 0.8172(2) 0.052(3) Uani 1 1 d . . .
O111 O 0.0964(2) 0.4261(4) 0.7531(2) 0.042(3) Uani 1 1 d . . .
O112 O 0.47718(18) 0.2635(3) 1.14631(18) 0.027(2) Uani 1 1 d . . .
O113 O 0.34385(19) 0.5930(3) 1.09988(19) 0.029(2) Uani 1 1 d . . .
O114 O 0.1060(2) 0.5597(4) 0.8115(2) 0.034(2) Uani 1 1 d . . .
O115 O 0.16647(18) 0.2571(3) 0.7558(2) 0.028(2) Uani 1 1 d . . .
O116 O 0.39474(18) 0.3779(3) 1.20921(19) 0.025(2) Uani 1 1 d . . .
O117 O 0.3094(2) 0.5199(4) 0.9282(2) 0.034(2) Uani 1 1 d . . .
O118 O 0.22195(19) 0.4478(4) 0.7893(2) 0.031(2) Uani 1 1 d . . .
O119 O 0.3316(2) 0.5353(4) 1.0472(2) 0.034(2) Uani 1 1 d . . .
O120 O 0.4418(2) 0.2074(4) 1.0470(2) 0.039(3) Uani 1 1 d . . .
O121 O 0.4220(2) 0.5537(4) 0.9107(2) 0.035(2) Uani 1 1 d . . .
O122 O 0.28341(19) 0.0973(3) 0.7919(2) 0.030(2) Uani 1 1 d . . .
O123 O 0.15352(19) 0.5605(3) 0.86639(19) 0.027(2) Uani 1 1 d . . .
O124 O 0.03442(18) 0.5574(3) 0.97169(18) 0.023(2) Uani 1 1 d . . .
O125 O 0.2734(2) 0.7056(3) 1.0622(2) 0.032(2) Uani 1 1 d . . .
O126 O 0.2630(2) 0.5841(3) 1.19636(19) 0.030(2) Uani 1 1 d . . .
O127 O 0.4208(2) 0.1119(4) 1.0714(2) 0.038(3) Uani 1 1 d . . .
O128 O 0.2202(2) 0.5659(4) 0.9813(2) 0.034(2) Uani 1 1 d . . .
O129 O 0.50408(19) 0.0451(4) 1.10375(19) 0.031(2) Uani 1 1 d . . .
O130 O 0.17635(19) 0.6263(3) 0.94347(18) 0.026(2) Uani 1 1 d . . .
O131 O 0.21798(18) 0.5258(3) 0.82814(18) 0.027(2) Uani 1 1 d . . .
O132 O 0.18464(17) 0.6126(3) 0.82994(18) 0.023(2) Uani 1 1 d . . .
O133 O 0.4331(2) 0.4245(4) 0.8565(2) 0.036(2) Uani 1 1 d . . .
O134 O -0.01517(19) 0.3320(3) 1.03270(19) 0.029(2) Uani 1 1 d . . .
O135 O 0.1513(2) 0.4545(4) 0.8723(2) 0.040(3) Uani 1 1 d . . .
O136 O 0.17409(18) 0.3246(3) 1.20056(19) 0.024(2) Uani 1 1 d . . .
O137 O 0.3580(2) 0.5358(4) 1.2203(2) 0.037(3) Uani 1 1 d . . .
O138 O 0.53506(19) 0.1804(3) 1.06675(19) 0.026(2) Uani 1 1 d . . .
O139 O 0.3792(2) 0.3900(4) 1.1454(2) 0.040(3) Uani 1 1 d . . .
O140 O 0.42393(19) 0.2715(3) 0.82046(19) 0.028(2) Uani 1 1 d . . .
O141 O 0.0576(2) 0.5755(4) 0.8849(2) 0.038(3) Uani 1 1 d . . .
O142 O 0.2080(2) 0.4147(3) 1.1448(2) 0.033(2) Uani 1 1 d . . .
O143 O 0.43613(19) 0.4944(3) 1.09896(18) 0.026(2) Uani 1 1 d . . .
O144 O 0.5168(2) 0.1787(4) 1.1590(2) 0.036(3) Uani 1 1 d . . .
O145 O 0.27400(19) 0.3111(3) 0.73118(19) 0.026(2) Uani 1 1 d . . .
O146 O 0.24459(19) 0.5276(3) 1.0848(2) 0.031(2) Uani 1 1 d . . .
O147 O 0.0719(2) 0.3040(4) 1.0241(2) 0.038(3) Uani 1 1 d . . .
O148 O 0.3480(2) 0.5149(3) 0.9881(2) 0.040(3) Uani 1 1 d . . .
O149 O 0.23723(19) 0.6402(3) 0.94563(19) 0.029(2) Uani 1 1 d . . .
O150 O 0.1595(2) 0.3359(4) 1.1359(2) 0.042(3) Uani 1 1 d . . .
O151 O 0.3871(2) 0.4699(4) 1.0513(2) 0.038(3) Uani 1 1 d . . .
O152 O 0.28582(18) 0.6160(3) 0.9165(2) 0.027(2) Uani 1 1 d . . .
O153 O 0.1433(2) 0.6577(3) 0.8869(2) 0.029(2) Uani 1 1 d . . .
O154 O 0.43457(19) 0.3562(3) 1.18519(18) 0.026(2) Uani 1 1 d . . .
O155 O 0.1064(2) 0.2723(4) 0.7248(2) 0.033(2) Uani 1 1 d . . .
O156 O 0.1759(2) 0.6827(4) 1.0570(2) 0.036(2) Uani 1 1 d . . .
O157 O 0.1939(2) 0.4889(4) 1.0944(2) 0.039(3) Uani 1 1 d . . .
O158 O 0.4111(2) 0.3746(4) 0.9664(2) 0.043(3) Uani 1 1 d . . .
O159 O 0.5277(2) 0.3154(4) 1.0099(2) 0.036(2) Uani 1 1 d . . .
O160 O 0.37495(19) 0.3678(3) 0.90235(19) 0.029(2) Uani 1 1 d . . .
O161 O 0.41528(19) 0.1375(3) 1.20124(19) 0.026(2) Uani 1 1 d . . .
O162 O 0.4908(2) 0.4654(4) 1.1416(2) 0.041(3) Uani 1 1 d . . .
O163 O 0.3268(2) 0.6448(3) 1.1460(2) 0.032(2) Uani 1 1 d . . .
O164 O 0.2620(2) 0.5954(4) 0.8164(2) 0.033(2) Uani 1 1 d . . .
O165 O 0.2685(2) 0.5356(4) 1.2586(2) 0.048(3) Uani 1 1 d . . .
O166 O 0.1061(2) 0.4582(3) 0.9820(2) 0.040(3) Uani 1 1 d . . .
O167 O 0.2055(2) 0.4984(4) 0.8843(2) 0.035(2) Uani 1 1 d . . .
O168 O 0.07415(19) 0.3758(3) 0.9851(2) 0.031(2) Uani 1 1 d . . .
O169 O 0.2727(2) 0.1824(4) 0.8231(2) 0.043(3) Uani 1 1 d . . .
O170 O 0.1989(2) 0.5417(4) 1.0368(2) 0.041(3) Uani 1 1 d . . .
O171 O 0.1870(2) 0.4960(4) 1.2104(2) 0.038(3) Uani 1 1 d . . .
O172 O 0.3165(2) 0.2491(4) 0.8402(2) 0.034(2) Uani 1 1 d . . .
O173 O 0.2049(2) 0.7114(3) 0.9729(2) 0.037(3) Uani 1 1 d . . .
O174 O 0.1649(2) 0.5150(3) 0.82574(19) 0.029(2) Uani 1 1 d . . .
O175 O 0.2666(2) 0.5593(4) 1.0381(2) 0.043(3) Uani 1 1 d . . .
O176 O 0.2116(2) 0.2208(3) 0.8041(2) 0.033(2) Uani 1 1 d . . .
O177 O 0.1786(2) 0.5266(4) 0.9270(2) 0.047(3) Uani 1 1 d . . .
O178 O 0.3967(2) 0.2076(4) 1.1554(2) 0.041(3) Uani 1 1 d . . .
O179 O 0.27482(18) 0.4954(3) 0.8198(2) 0.030(2) Uani 1 1 d . . .
O180 O 0.1058(3) 0.3251(5) 1.0860(3) 0.0693(13) Uani 1 1 d . . .
O181 O 0.4184(2) 0.3017(4) 1.1305(2) 0.041(3) Uani 1 1 d . . .
O182 O 0.4235(2) 0.3862(4) 1.0361(2) 0.042(3) Uani 1 1 d . . .
O183 O 0.2613(3) 0.4723(4) 1.1345(2) 0.050(3) Uani 1 1 d . . .
O184 O 0.3646(2) 0.4566(4) 0.93830(19) 0.039(3) Uani 1 1 d . . .
O185 O 0.1457(2) 0.3695(4) 0.8313(2) 0.034(2) Uani 1 1 d . . .
O186 O 0.17592(19) 0.1565(3) 0.7617(2) 0.031(2) Uani 1 1 d . . .
O187 O 0.3258(2) 0.4439(3) 1.1507(2) 0.031(2) Uani 1 1 d . . .
O188 O 0.2622(2) 0.4827(4) 0.8769(2) 0.045(3) Uani 1 1 d . . .
O189 O 0.1654(2) 0.1549(4) 0.8197(2) 0.042(3) Uani 1 1 d . . .
O190 O 0.4173(5) 0.6473(8) 1.1257(5) 0.052(6) Uani 0.50 1 d P . .
O191 O 0.4358(4) 0.3009(4) 1.0738(3) 0.078(4) Uani 1 1 d . . .
O192 O 0.2876(3) 0.5412(9) 0.9855(3) 0.129(8) Uani 1 1 d . . .
O193 O 0.3140(3) 0.4209(6) 0.8941(4) 0.123(6) Uani 1 1 d . . .
O194 O 0.1593(3) 0.5124(5) 0.9815(3) 0.0693(13) Uani 1 1 d . . .
O195 O 0.3583(3) 0.4609(5) 1.0999(3) 0.0693(13) Uani 1 1 d U . .
O196 O 0.3939(3) 0.1165(6) 1.1223(3) 0.0848(15) Uani 1 1 d U . .
O197 O 0.2749(4) 0.3846(6) 1.1687(4) 0.0276(15) Uani 0.50 1 d PU . .
O198 O 0.2055(4) 0.3305(7) 0.8204(4) 0.0342(15) Uani 0.50 1 d PU . .
O199 O 0.4692(9) -0.0373(15) 1.1765(9) 0.0392(16) Uani 0.25 1 d PU . .
O200 O 0.5111(5) 0.0779(8) 1.1812(5) 0.0465(15) Uani 0.50 1 d PU . .
O201 O 0.5585(8) 0.2687(14) 1.1242(8) 0.0517(16) Uani 0.30 1 d PU . .
O202 O 0.5395(5) 0.3995(8) 1.1346(5) 0.0498(16) Uani 0.50 1 d PU . .
O203 O 0.0749(3) 0.6550(6) 1.0057(3) 0.0198(15) Uani 0.50 1 d PU . .
O204 O 0.2097(5) 0.4099(8) 0.7203(5) 0.0481(15) Uani 0.50 1 d PU . .
O205 O 0.3127(5) 0.4025(8) 1.2902(5) 0.0447(15) Uani 0.50 1 d PU . .
O206 O 0.49715(19) 0.3267(3) 1.19528(19) 0.0276(13) Uani 1 1 d U . .
O207 O 0.4427(2) 0.4487(4) 1.2170(2) 0.0357(13) Uani 1 1 d U . .
O208 O 0.5062(5) 0.4673(9) 1.2039(5) 0.0559(16) Uani 0.50 1 d PU . .
O209 O 0.44194(17) 0.3198(3) 1.24412(17) 0.0179(12) Uani 1 1 d U . .
O210 O 0.1073(5) 0.7020(8) 0.9318(5) 0.0294(15) Uani 0.40 1 d PU . .
O211 O 0.2408(7) 0.4536(12) 1.2580(7) 0.0246(16) Uani 0.25 1 d PU . .
O212 O 0.5536(4) 0.3539(7) 1.0667(4) 0.0307(15) Uani 0.50 1 d PU . .
O213 O 0.2827(6) 0.7391(10) 0.9330(6) 0.0702(16) Uani 0.50 1 d PU . .
O214 O 0.3344(6) 0.4983(10) 1.2719(6) 0.0637(16) Uani 0.50 1 d PU . .
O215 O 0.2754(5) 0.7347(9) 0.9737(5) 0.0539(16) Uani 0.50 1 d PU . .
O216 O 0.1669(7) 0.3272(12) 0.7023(7) 0.0206(16) Uani 0.25 1 d PU . .
O217 O 0.4595(9) 0.0428(15) 1.2302(9) 0.0388(16) Uani 0.25 1 d PU . .
O300 O 0.4688(3) 0.2938(6) 0.9170(3) 0.0173(15) Uani 0.50 1 d PU . .
O301 O 0.4906(3) 0.4532(7) 0.8855(3) 0.100(6) Uani 1 1 d . . .
O302 O 0.5159(7) 0.3647(10) 0.8688(5) 0.085(10) Uani 0.50 1 d P . .
O303 O 0.4316(5) 0.3863(10) 0.7980(5) 0.151(9) Uani 1 1 d . . .
O304 O 0.3297(4) 0.3677(6) 0.7157(3) 0.093(5) Uani 1 1 d . . .
O305 O 0.1318(7) 0.2035(12) 0.6800(6) 0.083(10) Uani 0.50 1 d P . .
O306 O 0.1049(5) 0.5241(7) 0.7406(4) 0.123(7) Uani 1 1 d . . .
O307 O 0.3001(4) 0.7261(8) 0.8788(5) 0.149(8) Uani 1 1 d . . .
O308 O 0.3446(4) 0.4948(7) 0.3383(5) 0.142(7) Uani 1 1 d . . .
O309 O 0.5352(3) 0.2321(5) 0.2099(3) 0.070(4) Uani 1 1 d . . .
O310 O 0.5679(3) 0.1613(8) 0.1389(4) 0.119(7) Uani 1 1 d . . .
O311 O 0.1416(3) 0.3839(7) 0.2681(3) 0.094(6) Uani 1 1 d . . .
O312 O 0.1253(3) 0.5159(6) 0.1912(4) 0.102(6) Uani 1 1 d . . .
O313 O 0.0500(6) 0.3434(13) 0.1902(6) 0.087(10) Uani 0.50 1 d P . .
O314 O 0.1536(3) 0.4076(6) 0.0890(3) 0.144(6) Uani 1 1 d . . .
O315 O 0.0647(2) 0.5739(5) 0.1049(3) 0.059(3) Uani 1 1 d . . .
O316 O 0.1067(3) 0.4809(5) 0.1286(3) 0.0116(14) Uani 0.50 1 d PU . .
O317 O 0.1039(4) 0.2225(7) 0.0566(4) 0.0284(15) Uani 0.50 1 d PU . .
O318 O 0.02745(18) 0.4797(3) 1.05861(18) 0.023(2) Uani 1 1 d . . .
O319 O 0.1250(5) 0.6863(8) 0.0934(5) 0.138(7) Uani 1 1 d . . .
O320 O 0.3092(4) 0.7480(6) 0.1282(4) 0.115(6) Uani 1 1 d . . .
O321 O 0.3375(3) 0.7502(5) 0.0781(4) 0.083(5) Uani 1 1 d . . .
O322 O 0.4075(4) 0.7156(7) 0.0404(4) 0.0342(15) Uani 0.50 1 d PU . .
O323 O 0.4662(3) 0.6701(5) 0.0480(3) 0.066(4) Uani 1 1 d . . .
O324 O 0.9966(5) 0.2808(11) 0.1185(8) 0.096(11) Uani 0.50 1 d P . .
O325 O 1.0005(4) 0.4369(7) 0.1049(4) 0.0346(15) Uani 0.50 1 d PU . .
O1S O 0.2687(8) 0.4425(15) 1.0841(8) 0.018(2) Uani 0.20 1 d PU A 1
O2S O 0.2689(9) 0.47093(14) 1.0550(2) 0.022(2) Uani 0.20 1 d PDU A 2
O3S O 0.2391(9) 0.4722(15) 1.0382(9) 0.021(2) Uani 0.20 1 d PU A 3
O4S O 0.2180(9) 0.4541(15) 1.0526(9) 0.020(2) Uani 0.20 1 d PU A 4
O5S O 0.2373(9) 0.4311(15) 1.0822(9) 0.021(2) Uani 0.20 1 d PU A 5
O6S O 0.3669(9) 0.3908(15) 1.0243(9) 0.024(2) Uani 0.20 1 d PU A 1
O7S O 0.3718(9) 0.3619(16) 0.9982(9) 0.025(2) Uani 0.20 1 d PU A 2
O8S O 0.3547(9) 0.3829(16) 0.9713(9) 0.0254(19) Uani 0.20 1 d PU A 3
O9S O 0.3397(10) 0.4225(16) 0.9777(9) 0.0269(15) Uani 0.20 1 d PU A 4
O10S O 0.34561(13) 0.4282(2) 1.0109(8) 0.0269(15) Uani 0.20 1 d PDU A 5
O11S O 0.3451(8) 0.2410(15) 1.1311(9) 0.020(2) Uani 0.20 1 d PU B 1
O12S O 0.3662(9) 0.2645(15) 1.1137(9) 0.020(2) Uani 0.20 1 d PU A 2
O13S O 0.3612(9) 0.3174(16) 1.1109(9) 0.022(2) Uani 0.20 1 d PU A 3
O14S O 0.3378(9) 0.3282(16) 1.1251(9) 0.022(2) Uani 0.20 1 d PU C 4
O15S O 0.3250(8) 0.2831(15) 1.1376(9) 0.0203(13) Uani 0.20 1 d PU D 5
O16S O 0.3223(8) 0.2311(15) 0.8971(9) 0.0203(13) Uani 0.20 1 d PU E 1
O17S O 0.29410(17) 0.2070(10) 0.87887(14) 0.0235(18) Uani 0.20 1 d PDU F 2
O18S O 0.2720(9) 0.2417(16) 0.8660(9) 0.0223(19) Uani 0.20 1 d PU . 3
O19S O 0.2890(2) 0.2912(13) 0.87427(12) 0.0262(19) Uani 0.20 1 d PDU . 4
O20S O 0.3179(9) 0.2767(16) 0.8947(9) 0.0220(19) Uani 0.20 1 d PU . 5
O21S O 0.2207(9) 0.4629(15) 0.9379(9) 0.021(2) Uani 0.20 1 d PU A 1
O22S O 0.2465(9) 0.4467(16) 0.9260(9) 0.026(2) Uani 0.20 1 d PU . 2
O24S O 0.1976(9) 0.4058(15) 0.8948(9) 0.022(2) Uani 0.20 1 d PU . 4
O25S O 0.1909(9) 0.4360(15) 0.9208(9) 0.021(2) Uani 0.20 1 d PU A 5
O26S O 0.1228(9) 0.3305(16) 1.0160(9) 0.0232(19) Uani 0.20 1 d PU A 1
O27S O 0.1125(10) 0.3240(16) 0.9622(9) 0.027(2) Uani 0.20 1 d PU G 2
O28S O 0.1285(9) 0.3746(16) 0.9724(9) 0.026(2) Uani 0.20 1 d PU H 3
O29S O 0.1335(9) 0.3784(16) 1.0041(9) 0.023(2) Uani 0.20 1 d PU A 4
O30S O 0.10927(9) 0.3003(5) 0.9897(6) 0.027(2) Uani 0.20 1 d PDU I 5
O32S O 0.2330(8) 0.4124(2) 0.89433(18) 0.031(2) Uani 0.20 1 d PDU . 3

loop_
_atom_site_aniso_label
_atom_site_aniso_U_11
_atom_site_aniso_U_22
_atom_site_aniso_U_33
_atom_site_aniso_U_23
_atom_site_aniso_U_13
_atom_site_aniso_U_12
Mo1A 0.0191(7) 0.0303(8) 0.0348(8) -0.0094(7) 0.0008(6) 0.0057(6)
Mo2A 0.021(2) 0.025(2) 0.032(2) 0.001(2) 0.0014(19) -0.0013(19)
Mo2 0.0191(5) 0.0239(5) 0.0177(5) 0.0018(4) 0.0037(4) -0.0001(4)
Mo3 0.0219(5) 0.0232(5) 0.0234(5) -0.0004(4) -0.0011(4) -0.0008(4)
Mo4 0.0219(5) 0.0230(5) 0.0200(5) 0.0035(4) -0.0019(4) 0.0022(4)
Mo5 0.0210(5) 0.0303(6) 0.0229(5) 0.0062(4) 0.0049(4) -0.0021(5)
Mo6 0.0185(5) 0.0277(5) 0.0193(5) 0.0054(4) 0.0035(4) 0.0014(4)
Mo7 0.0179(5) 0.0236(5) 0.0191(5) 0.0001(4) 0.0039(4) -0.0015(4)
Mo8 0.0170(4) 0.0242(5) 0.0169(5) 0.0016(4) 0.0035(4) 0.0020(4)
Mo9 0.0211(5) 0.0315(6) 0.0203(5) -0.0031(4) 0.0053(4) 0.0004(5)
Mo10 0.0234(5) 0.0273(6) 0.0207(5) -0.0009(4) 0.0067(4) -0.0011(4)
Mo11 0.0142(4) 0.0220(5) 0.0196(5) 0.0025(4) 0.0015(4) 0.0001(4)
Mo12 0.0168(5) 0.0283(6) 0.0193(5) 0.0022(4) 0.0031(4) 0.0022(4)
Mo13 0.0261(5) 0.0210(5) 0.0215(5) 0.0007(4) 0.0065(4) -0.0020(4)
Mo14 0.0226(5) 0.0233(5) 0.0189(5) 0.0010(4) 0.0033(4) -0.0012(4)
Mo15 0.0278(5) 0.0387(6) 0.0252(5) 0.0063(5) 0.0090(4) 0.0042(5)
Mo16 0.0182(5) 0.0264(6) 0.0254(5) 0.0067(4) -0.0013(4) -0.0005(4)
Mo17 0.0207(5) 0.0265(6) 0.0237(5) 0.0039(4) 0.0071(4) 0.0014(4)
Mo18 0.0217(5) 0.0308(6) 0.0316(6) 0.0118(5) -0.0004(5) -0.0023(5)
Mo19 0.0181(5) 0.0248(5) 0.0177(5) 0.0045(4) 0.0040(4) 0.0008(4)
Mo20 0.0215(5) 0.0282(6) 0.0249(5) 0.0038(4) 0.0077(4) 0.0020(4)
Mo21 0.0227(5) 0.0247(5) 0.0225(5) 0.0047(4) 0.0065(4) -0.0016(4)
Mo22 0.0199(5) 0.0301(6) 0.0198(5) 0.0070(4) 0.0033(4) -0.0003(4)
Mo23 0.0218(5) 0.0215(5) 0.0238(5) 0.0008(4) 0.0074(4) 0.0021(4)
Mo24 0.0154(4) 0.0263(5) 0.0177(5) 0.0007(4) 0.0022(4) -0.0019(4)
Mo25 0.0228(5) 0.0336(6) 0.0347(6) 0.0128(5) 0.0103(4) 0.0026(5)
Mo26 0.0224(5) 0.0283(6) 0.0213(5) -0.0016(4) 0.0081(4) -0.0010(4)
Mo27 0.0240(5) 0.0247(5) 0.0214(5) 0.0003(4) 0.0033(4) 0.0008(4)
Mo28 0.0172(5) 0.0253(5) 0.0179(5) 0.0025(4) 0.0034(4) 0.0023(4)
Mo29 0.0209(5) 0.0257(5) 0.0239(5) 0.0023(4) 0.0073(4) -0.0003(4)
Mo30 0.0224(5) 0.0239(6) 0.0349(6) -0.0004(5) -0.0051(5) 0.0000(5)
Mo31 0.0172(5) 0.0263(5) 0.0230(5) 0.0031(4) -0.0016(4) 0.0022(4)
Mo32 0.0189(5) 0.0297(6) 0.0189(5) 0.0012(4) 0.0042(4) 0.0039(4)
Mo33 0.0169(5) 0.0265(5) 0.0179(5) -0.0005(4) 0.0028(4) -0.0020(4)
Mo34 0.0196(5) 0.0218(5) 0.0169(5) 0.0018(4) 0.0047(4) 0.0026(4)
Mo35 0.0254(5) 0.0431(7) 0.0282(6) -0.0081(5) 0.0022(5) 0.0054(5)
Mo36 0.0159(4) 0.0275(5) 0.0159(5) 0.0017(4) 0.0011(4) 0.0010(4)
Mo37 0.0209(5) 0.0237(5) 0.0202(5) 0.0006(4) 0.0040(4) -0.0034(4)
Mo38 0.0217(5) 0.0231(5) 0.0201(5) 0.0039(4) 0.0046(4) -0.0005(4)
Mo39 0.0242(5) 0.0297(6) 0.0247(5) -0.0032(5) 0.0079(4) -0.0009(5)
Mo40 0.0224(5) 0.0260(5) 0.0191(5) -0.0004(4) 0.0049(4) -0.0014(4)
Mo41 0.0204(5) 0.0274(6) 0.0217(5) 0.0087(4) 0.0053(4) 0.0022(4)
Mo42 0.0188(5) 0.0224(5) 0.0226(5) 0.0035(4) -0.0006(4) 0.0009(4)
Mo43 0.0196(5) 0.0286(6) 0.0240(5) 0.0013(4) 0.0066(4) 0.0006(4)
Mo44 0.0160(5) 0.0240(5) 0.0191(5) 0.0032(4) 0.0010(4) -0.0001(4)
Mo45 0.0215(5) 0.0248(5) 0.0191(5) 0.0025(4) 0.0049(4) 0.0028(4)
Mo46 0.0240(5) 0.0298(6) 0.0214(5) 0.0020(4) 0.0073(4) 0.0007(5)
Mo47 0.0290(6) 0.0503(7) 0.0225(5) -0.0002(5) 0.0080(4) -0.0060(5)
Mo48 0.0220(5) 0.0414(7) 0.0348(6) -0.0132(5) 0.0063(5) 0.0002(5)
Mo49 0.0260(5) 0.0310(6) 0.0319(6) -0.0032(5) 0.0098(5) -0.0008(5)
Mo50 0.0196(5) 0.0308(6) 0.0563(7) 0.0105(6) 0.0076(5) 0.0014(5)
Mo51 0.0177(4) 0.0226(5) 0.0154(5) 0.0018(4) 0.0033(4) 0.0038(4)
K1 0.107(3) 0.070(3) 0.062(3) 0.000(2) 0.022(2) 0.002(3)
K2 0.031(3) 0.043(3) 0.021(3) 0.000(2) 0.010(2) 0.003(3)
K3 0.092(4) 0.120(5) 0.137(5) -0.008(4) 0.020(4) -0.003(4)
K4 0.026(3) 0.047(4) 0.061(4) 0.019(3) 0.006(3) -0.005(3)
K5 0.038(3) 0.041(3) 0.040(3) -0.012(3) 0.019(2) -0.013(3)
K6 0.048(4) 0.096(6) 0.045(4) -0.003(4) 0.011(3) -0.033(4)
K7 0.045(6) 0.074(8) 0.071(7) 0.000 -0.004(5) 0.000
K8 0.084(5) 0.064(5) 0.071(5) 0.026(4) 0.040(4) 0.026(4)
S1 0.014(2) 0.021(2) 0.013(2) 0.006(2) 0.007(2) 0.002(2)
S2 0.019(2) 0.0256(19) 0.020(2) 0.0054(18) 0.005(2) 0.003(2)
S3 0.017(2) 0.0254(18) 0.019(2) 0.0053(19) 0.005(2) 0.003(2)
S4 0.016(2) 0.0246(19) 0.017(2) 0.0060(18) 0.006(2) 0.003(2)
S5 0.019(3) 0.027(2) 0.020(3) 0.004(2) 0.005(3) 0.003(3)
S6 0.0233(19) 0.020(2) 0.022(2) 0.005(2) 0.0085(19) -0.0024(17)
S7 0.0246(18) 0.023(2) 0.023(2) 0.003(2) 0.0085(19) -0.0012(18)
S8 0.0248(19) 0.024(2) 0.023(2) 0.003(2) 0.0075(19) -0.0009(18)
S9 0.024(2) 0.023(2) 0.023(3) 0.003(3) 0.008(2) 0.000(2)
S10 0.031(3) 0.027(3) 0.029(3) 0.004(3) 0.005(3) -0.004(2)
S11 0.012(2) 0.024(3) 0.015(2) 0.001(2) 0.004(2) 0.005(2)
S12 0.013(2) 0.024(2) 0.015(2) 0.000(2) 0.0033(18) 0.004(2)
S13 0.016(2) 0.027(2) 0.0179(19) 0.000(2) 0.0019(18) 0.004(2)
S14 0.018(2) 0.027(2) 0.0174(19) 0.001(2) 0.0029(18) 0.002(2)
S15 0.017(3) 0.026(3) 0.015(2) 0.000(3) 0.003(2) 0.002(3)
S16 0.0106(19) 0.026(2) 0.0157(18) 0.005(2) 0.0013(16) 0.000(2)
S17 0.014(2) 0.030(2) 0.0193(18) 0.005(2) -0.0004(17) 0.001(2)
S18 0.013(2) 0.029(2) 0.0178(17) 0.004(2) 0.0006(18) 0.001(2)
S19 0.019(3) 0.034(3) 0.024(2) 0.002(3) 0.000(2) 0.001(3)
S20 0.013(3) 0.026(3) 0.018(2) 0.005(3) 0.001(2) 0.001(3)
S21 0.012(3) 0.018(2) 0.020(3) 0.000(2) 0.004(2) 0.002(2)
S22 0.020(5) 0.025(4) 0.024(4) -0.003(3) 0.001(4) 0.003(4)
S24 0.013(3) 0.019(2) 0.019(2) -0.001(2) 0.004(2) 0.002(2)
S25 0.014(2) 0.020(2) 0.021(2) 0.0002(19) 0.003(2) 0.003(2)
S26 0.0229(18) 0.024(2) 0.014(2) 0.001(2) 0.0046(19) 0.0034(18)
S27 0.0272(18) 0.029(2) 0.020(2) -0.001(2) 0.003(2) 0.0046(19)
S28 0.027(2) 0.028(3) 0.020(3) -0.003(3) 0.003(3) 0.004(2)
S29 0.023(2) 0.025(3) 0.013(3) 0.001(3) 0.006(2) 0.004(2)
S30 0.0292(18) 0.030(2) 0.020(2) 0.000(2) 0.002(2) 0.0042(19)
S32 0.035(5) 0.038(4) 0.039(5) 0.001(3) -0.001(5) 0.004(5)
O1 0.054(6) 0.043(6) 0.048(6) -0.009(5) 0.018(5) -0.019(5)
O2 0.042(5) 0.052(6) 0.039(5) 0.010(5) -0.001(5) -0.022(5)
O3 0.020(4) 0.048(6) 0.046(6) -0.010(5) -0.002(4) -0.009(4)
O4 0.029(5) 0.033(5) 0.061(6) -0.003(5) 0.009(4) 0.010(4)
O5 0.063(7) 0.058(7) 0.023(5) 0.000(5) -0.005(5) 0.006(6)
O6 0.024(4) 0.038(5) 0.004(3) -0.003(3) 0.006(3) 0.009(4)
O7 0.055(6) 0.023(5) 0.054(6) 0.003(5) -0.007(5) -0.013(5)
O8 0.018(4) 0.035(5) 0.013(4) 0.001(3) -0.001(3) 0.000(4)
O9 0.037(4) 0.012(4) 0.006(3) 0.003(3) 0.009(3) 0.001(3)
O10 0.019(4) 0.027(4) 0.018(4) 0.013(3) 0.001(3) -0.003(3)
O11 0.027(4) 0.038(5) 0.018(4) 0.009(4) 0.007(3) -0.003(4)
O12 0.027(4) 0.020(4) 0.026(4) -0.003(3) 0.004(3) 0.004(4)
O13 0.032(4) 0.016(4) 0.021(4) -0.004(3) 0.007(3) -0.001(4)
O14 0.024(4) 0.026(4) 0.023(4) 0.008(3) 0.005(3) 0.005(4)
O15 0.020(4) 0.023(4) 0.020(4) -0.002(3) 0.007(3) -0.002(3)
O16 0.023(4) 0.035(5) 0.020(4) 0.004(4) 0.006(3) 0.011(4)
O17 0.016(4) 0.036(5) 0.020(4) -0.003(4) -0.001(3) 0.006(4)
O18 0.020(4) 0.031(5) 0.030(4) 0.001(4) 0.012(3) -0.004(4)
O19 0.021(4) 0.029(5) 0.023(4) 0.000(4) 0.008(3) 0.002(4)
O20 0.022(4) 0.023(4) 0.020(4) -0.007(3) -0.001(3) 0.003(3)
O21 0.023(4) 0.026(4) 0.021(4) -0.003(3) 0.009(3) -0.005(4)
O22 0.022(4) 0.032(5) 0.020(4) 0.000(4) 0.002(3) -0.004(4)
O23 0.032(4) 0.041(5) 0.030(5) 0.001(4) 0.013(4) 0.002(4)
O24 0.030(4) 0.022(4) 0.028(4) 0.003(4) 0.002(4) -0.003(4)
O25 0.028(4) 0.034(5) 0.026(4) 0.000(4) 0.005(4) -0.007(4)
O26 0.031(4) 0.017(4) 0.021(4) -0.003(3) 0.005(3) -0.001(4)
O27 0.023(4) 0.032(5) 0.020(4) -0.005(4) 0.003(3) -0.007(4)
O28 0.021(4) 0.033(5) 0.017(4) 0.007(4) 0.001(3) -0.003(4)
O29 0.020(4) 0.029(5) 0.027(4) -0.005(4) 0.007(3) -0.002(4)
O30 0.027(4) 0.020(4) 0.013(4) 0.001(3) 0.003(3) 0.004(3)
O31 0.026(4) 0.032(5) 0.034(5) -0.013(4) 0.003(4) 0.002(4)
O32 0.022(4) 0.026(4) 0.019(4) 0.003(3) 0.008(3) -0.001(3)
O33 0.024(4) 0.036(5) 0.017(4) 0.000(4) 0.005(3) 0.005(4)
O34 0.025(4) 0.024(4) 0.023(4) 0.002(3) 0.007(3) -0.002(4)
O35 0.020(4) 0.035(5) 0.026(4) 0.000(4) 0.005(3) 0.002(4)
O36 0.018(4) 0.021(4) 0.028(4) 0.000(3) 0.002(3) -0.002(3)
O37 0.016(4) 0.038(5) 0.035(5) 0.008(4) 0.011(3) 0.006(4)
O38 0.028(4) 0.036(5) 0.020(4) 0.002(4) 0.008(3) -0.011(4)
O39 0.029(4) 0.031(5) 0.042(5) 0.006(4) 0.014(4) 0.013(4)
O40 0.018(4) 0.021(4) 0.028(4) 0.006(3) 0.004(3) 0.007(3)
O41 0.023(4) 0.030(5) 0.018(4) 0.001(3) 0.006(3) -0.004(4)
O42 0.026(4) 0.026(4) 0.017(4) 0.008(3) 0.008(3) -0.008(4)
O43 0.026(4) 0.044(5) 0.036(5) 0.006(4) 0.012(4) 0.008(4)
O44 0.025(4) 0.024(4) 0.013(4) 0.000(3) 0.001(3) 0.000(4)
O45 0.023(4) 0.028(5) 0.023(4) 0.008(4) -0.002(3) 0.004(4)
O46 0.019(4) 0.033(5) 0.023(4) 0.008(4) -0.004(3) -0.001(4)
O47 0.018(4) 0.035(5) 0.023(4) 0.003(4) 0.008(3) 0.001(4)
O48 0.022(4) 0.024(4) 0.024(4) 0.006(3) 0.010(3) 0.004(3)
O49 0.021(4) 0.027(5) 0.029(5) -0.002(4) -0.004(4) -0.001(4)
O50 0.026(4) 0.025(4) 0.025(4) 0.005(4) 0.006(3) 0.003(4)
O51 0.021(4) 0.035(5) 0.031(5) 0.012(4) 0.004(4) 0.000(4)
O52 0.022(4) 0.025(4) 0.024(4) 0.008(3) 0.005(3) -0.001(4)
O53 0.026(4) 0.032(5) 0.020(4) 0.004(4) 0.003(3) 0.002(4)
O54 0.025(4) 0.023(4) 0.027(4) 0.002(4) 0.005(3) -0.005(4)
O55 0.022(4) 0.024(4) 0.023(4) 0.004(3) 0.008(3) -0.005(3)
O56 0.029(4) 0.017(4) 0.020(4) 0.004(3) 0.005(3) 0.004(3)
O57 0.013(4) 0.008(4) 0.027(4) 0.003(3) -0.003(3) 0.002(3)
O58 0.031(4) 0.027(5) 0.030(5) 0.004(4) 0.005(4) 0.002(4)
O59 0.029(4) 0.038(5) 0.028(4) -0.003(4) 0.013(4) -0.002(4)
O60 0.020(4) 0.033(5) 0.032(5) 0.007(4) 0.002(4) 0.002(4)
O61 0.021(4) 0.029(5) 0.023(4) 0.000(4) 0.006(3) 0.006(4)
O62 0.018(4) 0.018(4) 0.031(4) 0.003(4) -0.004(3) 0.002(3)
O63 0.025(4) 0.023(4) 0.019(4) 0.005(3) 0.005(3) 0.005(4)
O64 0.020(4) 0.037(5) 0.021(4) 0.013(4) -0.005(3) 0.003(4)
O65 0.027(4) 0.025(4) 0.035(5) 0.019(4) -0.001(4) 0.001(4)
O66 0.028(4) 0.031(5) 0.027(4) -0.004(4) 0.009(4) 0.001(4)
O67 0.025(4) 0.035(5) 0.028(4) 0.002(4) 0.010(3) 0.001(4)
O68 0.030(4) 0.029(5) 0.017(4) 0.000(3) 0.008(3) 0.004(4)
O69 0.022(4) 0.027(4) 0.031(4) -0.005(4) 0.011(3) -0.003(4)
O70 0.024(4) 0.031(5) 0.030(5) 0.004(4) 0.004(4) 0.004(4)
O71 0.028(4) 0.040(5) 0.026(4) -0.005(4) 0.010(4) -0.005(4)
O72 0.020(4) 0.036(5) 0.021(4) 0.002(4) -0.005(3) 0.001(4)
O73 0.024(4) 0.039(5) 0.024(4) 0.007(4) 0.005(3) 0.012(4)
O74 0.028(4) 0.029(5) 0.030(4) -0.002(4) 0.010(4) -0.003(4)
O75 0.021(4) 0.037(5) 0.026(4) 0.002(4) 0.002(3) 0.010(4)
O76 0.035(5) 0.028(5) 0.026(4) 0.001(4) 0.008(4) 0.009(4)
O77 0.032(4) 0.031(5) 0.043(5) 0.002(4) 0.019(4) 0.006(4)
O78 0.022(4) 0.026(4) 0.029(4) 0.006(4) 0.004(3) 0.004(4)
O79 0.022(4) 0.028(5) 0.023(4) -0.004(4) 0.005(3) -0.001(4)
O80 0.020(4) 0.016(4) 0.018(4) 0.006(3) -0.004(3) 0.001(3)
O81 0.033(5) 0.042(6) 0.046(5) 0.008(5) 0.012(4) -0.002(4)
O82 0.026(4) 0.022(4) 0.024(4) 0.004(3) 0.003(3) -0.003(4)
O83 0.018(4) 0.025(4) 0.036(5) 0.005(4) 0.010(3) -0.001(4)
O85 0.027(4) 0.038(5) 0.014(4) 0.000(4) 0.003(3) 0.000(4)
O86 0.023(4) 0.048(6) 0.026(4) 0.000(4) 0.006(4) -0.006(4)
O87 0.024(4) 0.034(5) 0.025(4) -0.001(4) 0.009(3) 0.007(4)
O88 0.021(4) 0.023(4) 0.028(4) 0.007(4) 0.001(3) 0.000(4)
O89 0.022(4) 0.030(5) 0.029(4) -0.003(4) 0.007(3) 0.001(4)
O90 0.021(4) 0.028(5) 0.033(5) -0.001(4) -0.001(4) -0.003(4)
O91 0.021(4) 0.035(5) 0.025(4) -0.004(4) 0.006(3) 0.000(4)
O92 0.016(4) 0.051(6) 0.029(4) 0.007(4) 0.007(3) -0.002(4)
O93 0.030(4) 0.031(5) 0.024(4) 0.009(4) 0.012(3) -0.003(4)
O94 0.037(5) 0.032(5) 0.022(4) 0.009(4) 0.004(4) -0.007(4)
O95 0.026(4) 0.032(5) 0.031(5) 0.003(4) 0.003(4) 0.002(4)
O96 0.023(4) 0.029(5) 0.033(5) 0.002(4) 0.006(4) -0.002(4)
O97 0.026(4) 0.024(4) 0.023(4) 0.008(3) 0.006(3) 0.003(4)
O98 0.028(4) 0.029(5) 0.026(4) -0.001(4) 0.009(3) -0.001(4)
O99 0.019(4) 0.048(6) 0.032(5) -0.003(4) 0.001(4) 0.007(4)
O100 0.017(4) 0.035(5) 0.027(4) 0.004(4) 0.008(3) 0.003(4)
O101 0.021(4) 0.038(5) 0.020(4) 0.013(4) -0.001(3) 0.009(4)
O102 0.042(5) 0.048(6) 0.030(5) 0.009(4) -0.003(4) 0.007(5)
O103 0.024(4) 0.025(4) 0.020(4) 0.005(3) 0.004(3) -0.006(4)
O104 0.019(4) 0.028(4) 0.015(4) 0.003(3) -0.003(3) -0.002(4)
O105 0.020(4) 0.046(6) 0.047(6) -0.008(5) 0.004(4) 0.006(4)
O106 0.037(5) 0.028(5) 0.038(5) -0.007(4) 0.006(4) -0.007(4)
O107 0.032(5) 0.054(6) 0.030(5) -0.009(4) 0.012(4) 0.015(4)
O108 0.031(4) 0.030(5) 0.041(5) 0.005(4) 0.016(4) -0.005(4)
O109 0.036(5) 0.027(5) 0.030(5) -0.001(4) 0.010(4) 0.005(4)
O110 0.033(5) 0.094(8) 0.024(5) 0.008(5) -0.005(4) 0.025(6)
O111 0.044(5) 0.045(6) 0.035(5) 0.003(5) 0.005(4) 0.000(5)
O112 0.025(4) 0.033(5) 0.025(4) 0.002(4) 0.012(3) 0.000(4)
O113 0.024(4) 0.038(5) 0.024(4) 0.007(4) 0.005(3) 0.003(4)
O114 0.030(4) 0.040(5) 0.030(5) 0.008(4) 0.006(4) 0.016(4)
O115 0.017(4) 0.033(5) 0.033(5) 0.005(4) 0.004(4) -0.002(4)
O116 0.024(4) 0.022(4) 0.028(4) -0.006(4) 0.005(3) -0.006(4)
O117 0.035(5) 0.035(5) 0.028(5) 0.001(4) 0.004(4) 0.006(4)
O118 0.023(4) 0.040(5) 0.030(5) -0.007(4) 0.004(4) -0.003(4)
O119 0.034(5) 0.042(5) 0.028(4) 0.011(4) 0.008(4) -0.001(4)
O120 0.021(4) 0.043(6) 0.048(6) -0.014(5) -0.003(4) -0.003(4)
O121 0.034(5) 0.032(5) 0.040(5) 0.000(4) 0.007(4) -0.006(4)
O122 0.022(4) 0.034(5) 0.030(5) 0.011(4) -0.001(4) -0.008(4)
O123 0.023(4) 0.034(5) 0.023(4) -0.004(4) 0.002(3) 0.000(4)
O124 0.020(4) 0.027(4) 0.019(4) 0.007(3) -0.001(3) 0.009(4)
O125 0.030(4) 0.034(5) 0.033(5) 0.012(4) 0.009(4) -0.001(4)
O126 0.028(4) 0.033(5) 0.027(4) -0.001(4) 0.002(4) -0.008(4)
O127 0.029(5) 0.055(6) 0.028(5) 0.016(4) 0.004(4) 0.010(4)
O128 0.030(4) 0.041(5) 0.033(5) 0.004(4) 0.014(4) -0.002(4)
O129 0.025(4) 0.041(5) 0.026(4) 0.004(4) 0.004(4) 0.009(4)
O130 0.031(4) 0.027(4) 0.023(4) -0.006(4) 0.013(3) -0.001(4)
O131 0.015(4) 0.041(5) 0.024(4) -0.009(4) 0.003(3) -0.005(4)
O132 0.018(4) 0.031(5) 0.023(4) -0.011(3) 0.013(3) 0.001(3)
O133 0.029(4) 0.047(6) 0.031(5) -0.003(4) 0.007(4) -0.014(4)
O134 0.028(4) 0.032(5) 0.028(4) 0.007(4) 0.011(4) 0.004(4)
O135 0.025(5) 0.052(6) 0.038(5) 0.011(5) 0.000(4) -0.005(4)
O136 0.018(4) 0.023(4) 0.026(4) 0.001(4) -0.006(3) 0.003(3)
O137 0.033(5) 0.038(5) 0.036(5) 0.001(4) -0.001(4) -0.001(4)
O138 0.027(4) 0.027(5) 0.025(4) 0.001(4) 0.008(3) -0.005(4)
O139 0.042(5) 0.029(5) 0.044(6) -0.003(4) -0.003(5) -0.006(4)
O140 0.030(4) 0.031(5) 0.022(4) 0.002(4) 0.006(4) 0.001(4)
O141 0.029(5) 0.035(5) 0.052(6) 0.004(5) 0.011(4) 0.010(4)
O142 0.031(5) 0.035(5) 0.032(5) 0.008(4) 0.005(4) -0.001(4)
O143 0.029(4) 0.028(5) 0.022(4) 0.000(4) 0.008(3) 0.009(4)
O144 0.024(4) 0.050(6) 0.031(5) -0.001(4) 0.002(4) 0.001(4)
O145 0.027(4) 0.020(4) 0.028(4) 0.006(4) -0.001(4) 0.001(4)
O146 0.025(4) 0.034(5) 0.035(5) 0.008(4) 0.011(4) 0.000(4)
O147 0.026(4) 0.054(6) 0.037(5) 0.011(4) 0.017(4) -0.001(4)
O148 0.033(5) 0.022(5) 0.062(6) 0.009(4) 0.008(5) -0.002(4)
O149 0.029(4) 0.031(5) 0.026(4) -0.009(4) 0.006(4) -0.007(4)
O150 0.045(5) 0.047(6) 0.036(5) 0.012(4) 0.011(4) 0.028(5)
O151 0.045(5) 0.046(6) 0.020(4) -0.006(4) 0.004(4) -0.016(5)
O152 0.020(4) 0.027(5) 0.033(5) -0.001(4) 0.005(4) -0.003(4)
O153 0.036(5) 0.016(4) 0.034(5) 0.007(4) 0.008(4) 0.003(4)
O154 0.026(4) 0.030(5) 0.023(4) 0.000(4) 0.007(3) 0.001(4)
O155 0.038(5) 0.036(5) 0.026(4) 0.010(4) 0.009(4) 0.005(4)
O156 0.043(5) 0.035(5) 0.030(5) 0.003(4) 0.009(4) 0.005(4)
O157 0.022(4) 0.051(6) 0.049(5) -0.002(5) 0.016(4) 0.002(4)
O158 0.034(5) 0.043(6) 0.060(6) -0.004(5) 0.026(4) -0.005(4)
O159 0.026(4) 0.040(5) 0.044(5) 0.004(4) 0.012(4) -0.004(4)
O160 0.025(4) 0.030(5) 0.027(4) 0.004(4) -0.003(4) -0.005(4)
O161 0.025(4) 0.027(5) 0.027(4) 0.006(4) 0.006(3) 0.002(4)
O162 0.030(5) 0.051(6) 0.037(5) 0.001(5) 0.001(4) -0.014(5)
O163 0.028(4) 0.024(5) 0.039(5) 0.007(4) 0.000(4) 0.000(4)
O164 0.034(5) 0.038(5) 0.028(5) 0.001(4) 0.007(4) 0.001(4)
O165 0.046(6) 0.063(7) 0.035(5) 0.015(5) 0.009(5) 0.000(5)
O166 0.038(5) 0.015(4) 0.068(6) 0.001(4) 0.019(5) 0.006(4)
O167 0.033(5) 0.041(5) 0.033(5) 0.002(4) 0.008(4) 0.005(4)
O168 0.024(4) 0.036(5) 0.031(5) 0.004(4) 0.006(4) 0.006(4)
O169 0.039(5) 0.064(7) 0.022(5) -0.001(5) 0.001(4) -0.010(5)
O170 0.039(5) 0.035(5) 0.041(5) -0.006(4) -0.005(4) 0.016(4)
O171 0.038(5) 0.044(6) 0.033(5) 0.006(4) 0.013(4) 0.008(4)
O172 0.030(4) 0.037(5) 0.036(5) 0.004(4) 0.009(4) 0.007(4)
O173 0.047(5) 0.027(5) 0.036(5) 0.004(4) 0.012(4) -0.005(4)
O174 0.030(4) 0.032(5) 0.027(4) 0.000(4) 0.010(4) 0.002(4)
O175 0.068(6) 0.030(5) 0.040(5) 0.003(4) 0.027(5) -0.012(5)
O176 0.032(5) 0.029(5) 0.037(5) 0.016(4) 0.003(4) 0.007(4)
O177 0.056(6) 0.042(6) 0.048(6) 0.009(5) 0.022(5) 0.025(5)
O178 0.037(5) 0.044(6) 0.035(5) 0.001(4) -0.009(4) 0.018(5)
O179 0.014(4) 0.036(5) 0.037(5) -0.007(4) 0.002(4) 0.003(4)
O180 0.0689(17) 0.0721(18) 0.0680(18) 0.0022(14) 0.0188(13) 0.0000(14)
O181 0.021(4) 0.066(7) 0.037(5) -0.003(5) 0.008(4) -0.004(5)
O182 0.023(4) 0.055(6) 0.042(5) 0.016(5) -0.002(4) -0.003(4)
O183 0.058(6) 0.058(7) 0.035(5) -0.002(5) 0.014(5) -0.004(6)
O184 0.045(5) 0.056(6) 0.016(4) 0.004(4) 0.007(4) -0.013(5)
O185 0.032(5) 0.043(5) 0.029(5) 0.002(4) 0.010(4) -0.005(4)
O186 0.023(4) 0.034(5) 0.037(5) 0.001(4) 0.006(4) -0.002(4)
O187 0.033(4) 0.033(5) 0.031(5) 0.005(4) 0.013(4) 0.011(4)
O188 0.036(5) 0.049(6) 0.054(6) 0.018(5) 0.014(5) 0.006(5)
O189 0.039(5) 0.060(6) 0.025(5) -0.012(5) 0.003(4) 0.015(5)
O190 0.054(12) 0.045(12) 0.038(11) -0.007(10) -0.023(10) -0.025(10)
O191 0.173(11) 0.033(6) 0.046(6) 0.014(5) 0.061(7) 0.038(7)
O192 0.048(7) 0.30(2) 0.039(7) -0.025(10) 0.009(6) 0.062(11)
O193 0.053(7) 0.123(10) 0.153(13) -0.095(9) -0.055(8) 0.053(7)
O194 0.0689(17) 0.0721(18) 0.0680(18) 0.0022(14) 0.0188(13) 0.0000(14)
O195 0.0689(17) 0.0721(18) 0.0680(18) 0.0022(14) 0.0188(13) 0.0000(14)
O196 0.0855(19) 0.085(2) 0.085(2) -0.0009(14) 0.0225(14) -0.0019(14)
O197 0.0264(19) 0.027(2) 0.029(2) 0.0023(14) 0.0065(14) -0.0003(14)
O198 0.0332(19) 0.034(2) 0.036(2) -0.0008(14) 0.0087(14) 0.0000(14)
O199 0.039(2) 0.039(2) 0.039(2) -0.0001(15) 0.0090(14) 0.0002(15)
O200 0.0465(19) 0.046(2) 0.047(2) 0.0003(14) 0.0104(14) 0.0000(14)
O201 0.052(2) 0.051(2) 0.052(2) 0.0001(15) 0.0119(14) -0.0002(15)
O202 0.0494(19) 0.050(2) 0.050(2) -0.0008(14) 0.0119(14) -0.0001(14)
O203 0.0191(19) 0.0194(19) 0.020(2) 0.0007(14) 0.0031(13) 0.0006(14)
O204 0.0480(19) 0.048(2) 0.048(2) 0.0002(14) 0.0115(14) 0.0003(14)
O205 0.0448(19) 0.045(2) 0.045(2) -0.0004(14) 0.0113(14) 0.0006(14)
O206 0.0270(17) 0.0276(18) 0.0281(18) -0.0001(14) 0.0060(13) 0.0009(14)
O207 0.0357(18) 0.0362(18) 0.0351(18) -0.0001(14) 0.0086(13) -0.0003(14)
O208 0.0557(19) 0.056(2) 0.056(2) 0.0000(15) 0.0136(14) -0.0011(15)
O209 0.0179(16) 0.0177(17) 0.0184(17) 0.0003(13) 0.0050(13) 0.0006(13)
O210 0.0293(19) 0.030(2) 0.030(2) -0.0004(14) 0.0074(14) 0.0002(14)
O211 0.025(2) 0.024(2) 0.025(2) -0.0002(15) 0.0056(14) 0.0001(15)
O212 0.0305(19) 0.030(2) 0.031(2) -0.0012(14) 0.0067(14) -0.0009(14)
O213 0.070(2) 0.070(2) 0.071(2) -0.0005(15) 0.0167(14) -0.0004(15)
O214 0.0642(19) 0.064(2) 0.064(2) -0.0003(15) 0.0161(14) 0.0000(15)
O215 0.0535(19) 0.054(2) 0.054(2) -0.0005(15) 0.0122(14) 0.0001(15)
O216 0.021(2) 0.020(2) 0.021(2) 0.0003(15) 0.0049(14) -0.0001(15)
O217 0.039(2) 0.039(2) 0.039(2) 0.0003(15) 0.0094(14) 0.0001(15)
O300 0.0182(19) 0.0160(19) 0.017(2) -0.0007(14) 0.0022(13) 0.0003(14)
O301 0.060(8) 0.169(16) 0.061(8) 0.028(10) -0.003(7) -0.028(10)
O302 0.12(2) 0.068(17) 0.041(13) -0.013(12) -0.040(14) 0.005(16)
O303 0.153(15) 0.18(2) 0.133(15) -0.018(15) 0.070(13) -0.057(16)
O304 0.095(10) 0.112(12) 0.058(8) 0.027(8) -0.011(8) -0.029(9)
O305 0.11(2) 0.10(2) 0.038(13) -0.008(14) 0.023(13) -0.017(18)
O306 0.171(18) 0.086(11) 0.089(12) 0.021(10) -0.012(12) -0.028(12)
O307 0.113(13) 0.140(15) 0.207(19) 0.090(14) 0.063(13) 0.053(12)
O308 0.059(9) 0.166(14) 0.179(15) 0.122(12) -0.018(10) -0.023(10)
O309 0.066(8) 0.098(10) 0.036(6) -0.018(6) -0.009(6) 0.013(7)
O310 0.061(8) 0.170(16) 0.127(13) -0.069(12) 0.029(9) -0.006(10)
O311 0.080(9) 0.175(15) 0.024(6) -0.023(8) 0.004(6) -0.033(10)
O312 0.073(9) 0.095(11) 0.142(13) -0.050(10) 0.037(9) 0.012(8)
O313 0.046(13) 0.15(3) 0.068(16) -0.037(17) 0.016(12) 0.011(16)
O314 0.125(10) 0.131(9) 0.115(9) 0.103(7) -0.090(8) -0.104(8)
O315 0.047(5) 0.071(8) 0.071(7) -0.025(6) 0.038(5) -0.009(6)
O316 0.0121(18) 0.0106(19) 0.011(2) 0.0013(14) 0.0008(13) -0.0021(14)
O317 0.0291(19) 0.028(2) 0.028(2) -0.0004(14) 0.0053(14) 0.0006(14)
O318 0.026(4) 0.024(4) 0.018(4) -0.001(3) 0.002(3) -0.001(4)
O319 0.176(16) 0.110(14) 0.153(15) -0.042(12) 0.091(13) -0.008(13)
O320 0.174(15) 0.083(10) 0.092(11) 0.029(8) 0.040(10) 0.074(10)
O321 0.056(7) 0.053(7) 0.118(11) -0.027(8) -0.023(8) 0.010(6)
O322 0.0346(19) 0.034(2) 0.034(2) -0.0004(14) 0.0091(14) -0.0005(14)
O323 0.080(8) 0.068(8) 0.062(7) 0.019(6) 0.037(6) 0.001(7)
O324 0.040(11) 0.076(18) 0.18(3) -0.011(19) 0.054(15) -0.032(12)
O325 0.0347(19) 0.034(2) 0.035(2) 0.0008(14) 0.0093(14) 0.0007(14)
O1S 0.017(3) 0.022(3) 0.016(3) 0.005(3) 0.006(3) 0.003(3)
O2S 0.020(4) 0.026(3) 0.020(3) 0.005(3) 0.005(3) 0.002(3)
O3S 0.019(4) 0.025(3) 0.020(4) 0.005(3) 0.005(3) 0.003(3)
O4S 0.018(4) 0.025(3) 0.019(3) 0.005(3) 0.006(3) 0.004(3)
O5S 0.019(4) 0.025(3) 0.020(3) 0.005(3) 0.005(3) 0.003(3)
O6S 0.024(3) 0.024(3) 0.024(3) 0.005(3) 0.007(3) -0.004(3)
O7S 0.025(3) 0.024(3) 0.025(4) 0.003(3) 0.007(3) -0.003(3)
O8S 0.027(3) 0.025(3) 0.025(3) 0.004(3) 0.007(3) -0.003(3)
O9S 0.029(3) 0.026(2) 0.026(3) 0.005(3) 0.006(3) -0.003(2)
O10S 0.029(3) 0.026(2) 0.026(3) 0.005(3) 0.006(3) -0.003(2)
O11S 0.015(3) 0.026(3) 0.017(3) 0.001(3) 0.001(3) 0.004(3)
O12S 0.016(3) 0.027(4) 0.017(3) 0.001(3) 0.001(3) 0.004(3)
O13S 0.017(3) 0.028(4) 0.019(3) 0.000(3) 0.001(3) 0.003(3)
O14S 0.018(3) 0.029(4) 0.018(3) 0.001(3) 0.002(3) 0.003(3)
O15S 0.015(2) 0.028(3) 0.017(2) 0.002(2) 0.0028(18) 0.002(2)
O16S 0.015(2) 0.028(3) 0.017(2) 0.002(2) 0.0028(18) 0.002(2)
O17S 0.017(3) 0.031(3) 0.020(3) 0.003(3) 0.001(3) 0.002(3)
O18S 0.016(3) 0.031(4) 0.018(3) 0.003(3) 0.001(3) 0.002(3)
O19S 0.020(3) 0.033(4) 0.023(3) 0.002(3) 0.000(3) 0.002(4)
O20S 0.016(3) 0.030(4) 0.019(3) 0.003(3) 0.003(3) 0.002(4)
O21S 0.017(3) 0.021(3) 0.024(3) 0.001(3) 0.003(3) 0.003(3)
O22S 0.021(4) 0.026(3) 0.028(4) -0.001(3) 0.001(4) 0.002(4)
O24S 0.018(3) 0.022(3) 0.024(3) 0.002(3) 0.003(3) 0.003(3)
O25S 0.017(4) 0.021(3) 0.023(3) 0.001(3) 0.003(3) 0.003(3)
O26S 0.024(3) 0.027(3) 0.017(3) 0.000(3) 0.004(3) 0.006(3)
O27S 0.027(3) 0.029(3) 0.021(3) -0.001(3) 0.001(3) 0.005(3)
O28S 0.027(3) 0.029(4) 0.021(4) -0.002(4) 0.002(4) 0.006(3)
O29S 0.024(3) 0.027(4) 0.017(4) -0.002(4) 0.004(3) 0.006(3)
O30S 0.028(3) 0.030(4) 0.021(4) -0.001(4) 0.002(3) 0.004(3)
O32S 0.026(4) 0.031(3) 0.032(4) -0.003(3) 0.002(4) 0.003(4)

loop_
_atom_type_symbol
_atom_type_description
_atom_type_scat_dispersion_real
_atom_type_scat_dispersion_imag
_atom_type_scat_source
H H 0.0000 0.0000 'International Tables Vol C Tables 4.2.6.8 and 6.1.1.4'
O O 0.0106 0.0060 'International Tables Vol C Tables 4.2.6.8 and 6.1.1.4'
S S 0.1246 0.1234 'International Tables Vol C Tables 4.2.6.8 and 6.1.1.4'
K K 0.2009 0.2494 'International Tables Vol C Tables 4.2.6.8 and 6.1.1.4'
V V 0.3005 0.5294 'International Tables Vol C Tables 4.2.6.8 and 6.1.1.4'
Mo Mo -1.6832 0.6857 'International Tables Vol C Tables 4.2.6.8 and 6.1.1.4'
Na Na 0.0362 0.0249 'International Tables Vol C Tables 4.2.6.8 and 6.1.1.4'

loop_
_geom_angle_atom_site_label_1
_geom_angle_atom_site_label_2
_geom_angle_atom_site_label_3
_geom_angle
_geom_angle_site_symmetry_1
_geom_angle_site_symmetry_3
Mo2A Mo1A O4 171.8(5) . .
Mo2A Mo1A O105 86.1(5) . .
O4 Mo1A O105 101.1(5) . .
Mo2A Mo1A O31 83.3(4) . .
O4 Mo1A O31 100.9(4) . .
O105 Mo1A O31 87.6(4) . .
Mo2A Mo1A O118 76.1(4) . .
O4 Mo1A O118 99.7(4) . .
O105 Mo1A O118 90.3(4) . .
O31 Mo1A O118 159.4(4) . .
Mo2A Mo1A O179 73.0(5) . .
O4 Mo1A O179 99.8(4) . .
O105 Mo1A O179 159.1(4) . .
O31 Mo1A O179 89.1(4) . .
O118 Mo1A O179 85.6(3) . .
Mo2A Mo1A O165 7.6(5) . 6_565
O4 Mo1A O165 179.0(4) . 6_565
O105 Mo1A O165 79.0(4) . 6_565
O31 Mo1A O165 80.1(4) . 6_565
O118 Mo1A O165 79.3(4) . 6_565
O179 Mo1A O165 80.1(4) . 6_565
Mo2A Mo1A K3 87.8(4) . .
O4 Mo1A K3 94.3(4) . .
O105 Mo1A K3 45.6(3) . .
O31 Mo1A K3 132.9(3) . .
O118 Mo1A K3 46.6(3) . .
O179 Mo1A K3 131.9(3) . .
O165 Mo1A K3 85.0(3) 6_565 .
Mo1A Mo2A O165 168.4(7) . 6_565
Mo1A Mo2A O179 83.9(5) . .
O165 Mo2A O179 106.7(6) 6_565 .
Mo1A Mo2A O118 80.8(5) . .
O165 Mo2A O118 103.8(5) 6_565 .
O179 Mo2A O118 88.6(4) . .
Mo1A Mo2A O31 73.8(4) . .
O165 Mo2A O31 101.1(5) 6_565 .
O179 Mo2A O31 89.3(4) . .
O118 Mo2A O31 154.5(5) . .
Mo1A Mo2A O105 71.3(5) . .
O165 Mo2A O105 98.0(6) 6_565 .
O179 Mo2A O105 155.1(5) . .
O118 Mo2A O105 88.2(4) . .
O31 Mo2A O105 83.1(4) . .
Mo1A Mo2A O4 5.5(4) . .
O165 Mo2A O4 173.9(6) 6_565 .
O179 Mo2A O4 79.1(4) . .
O118 Mo2A O4 78.0(4) . .
O31 Mo2A O4 76.7(4) . .
O105 Mo2A O4 76.1(4) . .
Mo1A Mo2A K3 80.9(4) . .
O165 Mo2A K3 94.8(4) 6_565 .
O179 Mo2A K3 132.9(3) . .
O118 Mo2A K3 45.0(3) . .
O31 Mo2A K3 127.6(3) . .
O105 Mo2A K3 45.2(3) . .
O4 Mo2A K3 82.4(3) . .
O134 Mo2 O19 101.6(4) . .
O134 Mo2 O82 101.4(4) . .
O19 Mo2 O82 103.1(4) . .
O134 Mo2 O44 98.0(4) . .
O19 Mo2 O44 153.2(4) . .
O82 Mo2 O44 90.6(3) . .
O134 Mo2 O103 98.2(4) . .
O19 Mo2 O103 89.4(3) . .
O82 Mo2 O103 154.0(4) . .
O44 Mo2 O103 69.7(3) . .
O134 Mo2 O147 176.6(4) . .
O19 Mo2 O147 80.6(4) . .
O82 Mo2 O147 80.5(4) . .
O44 Mo2 O147 79.1(3) . .
O103 Mo2 O147 79.2(3) . .
O160 Mo3 O72 98.5(4) . .
O160 Mo3 O36 99.5(4) . .
O72 Mo3 O36 90.9(3) . .
O160 Mo3 O35 97.6(4) . .
O72 Mo3 O35 86.6(3) . .
O36 Mo3 O35 162.9(4) . .
O160 Mo3 O45 98.0(4) . .
O72 Mo3 O45 163.5(4) . .
O36 Mo3 O45 86.6(3) . .
O35 Mo3 O45 91.0(3) . .
O160 Mo3 O133 177.6(4) . .
O72 Mo3 O133 82.1(4) . .
O36 Mo3 O133 82.9(3) . .
O35 Mo3 O133 80.0(3) . .
O45 Mo3 O133 81.4(4) . .
O180 Mo4 O20 99.3(5) . .
O180 Mo4 O101 98.2(5) . 7_557
O20 Mo4 O101 162.5(4) . 7_557
O180 Mo4 O82 98.3(5) . .
O20 Mo4 O82 86.4(3) . .
O101 Mo4 O82 91.0(3) 7_557 .
O180 Mo4 O75 98.8(5) . .
O20 Mo4 O75 91.1(3) . .
O101 Mo4 O75 86.3(4) 7_557 .
O82 Mo4 O75 162.9(4) . .
O180 Mo4 O43 178.2(5) . .
O20 Mo4 O43 82.2(3) . .
O101 Mo4 O43 80.3(4) 7_557 .
O82 Mo4 O43 80.9(3) . .
O75 Mo4 O43 82.0(3) . .
O163 Mo5 O113 102.2(4) . .
O163 Mo5 O52 101.5(4) . .
O113 Mo5 O52 102.9(4) . .
O163 Mo5 O11 96.8(4) . .
O113 Mo5 O11 89.8(3) . .
O52 Mo5 O11 154.9(4) . .
O163 Mo5 O42 97.4(4) . .
O113 Mo5 O42 153.3(3) . .
O52 Mo5 O42 90.6(3) . .
O11 Mo5 O42 69.9(3) . .
O163 Mo5 O3 174.7(4) . .
O113 Mo5 O3 81.4(4) . .
O52 Mo5 O3 81.3(4) . .
O11 Mo5 O3 79.3(3) . .
O42 Mo5 O3 78.0(3) . .
O163 Mo5 K8 97.2(3) . .
O113 Mo5 K8 53.3(3) . .
O52 Mo5 K8 51.6(3) . .
O11 Mo5 K8 142.5(3) . .
O42 Mo5 K8 141.6(3) . .
O3 Mo5 K8 88.0(3) . .
O73 Mo6 O8 99.5(4) . .
O73 Mo6 O50 99.1(4) . .
O8 Mo6 O50 86.5(3) . .
O73 Mo6 O32 98.6(4) . .
O8 Mo6 O32 91.4(3) . .
O50 Mo6 O32 162.3(3) . .
O73 Mo6 O88 97.2(4) . .
O8 Mo6 O88 163.2(4) . .
O50 Mo6 O88 91.0(3) . .
O32 Mo6 O88 86.0(3) . .
O73 Mo6 O39 177.7(4) . .
O8 Mo6 O39 82.8(3) . .
O50 Mo6 O39 81.1(3) . .
O32 Mo6 O39 81.1(3) . .
O88 Mo6 O39 80.4(3) . .
O73 Mo6 K6 95.4(3) . .
O8 Mo6 K6 131.4(2) . .
O50 Mo6 K6 45.4(3) . .
O32 Mo6 K6 131.6(3) . .
O88 Mo6 K6 46.3(3) . .
O39 Mo6 K6 83.1(3) . .
O49 Mo7 O13 102.1(4) . .
O49 Mo7 O36 100.2(4) . .
O13 Mo7 O36 102.3(3) . .
O49 Mo7 O27 99.3(4) . .
O13 Mo7 O27 89.8(3) . .
O36 Mo7 O27 154.3(3) . .
O49 Mo7 O17 99.3(4) . .
O13 Mo7 O17 152.6(4) . .
O36 Mo7 O17 90.4(3) . .
O27 Mo7 O17 69.9(3) . .
O49 Mo7 O158 178.3(4) . .
O13 Mo7 O158 79.3(4) . .
O36 Mo7 O158 80.4(4) . .
O27 Mo7 O158 79.7(3) . .
O17 Mo7 O158 79.1(3) . .
O129 Mo8 O53 100.9(4) . .
O129 Mo8 O68 101.8(4) . .
O53 Mo8 O68 102.6(4) . .
O129 Mo8 O41 97.1(4) . 7_557
O53 Mo8 O41 90.3(4) . 7_557
O68 Mo8 O41 154.5(3) . 7_557
O129 Mo8 O30 97.3(4) . .
O53 Mo8 O30 154.8(3) . .
O68 Mo8 O30 90.5(3) . .
O41 Mo8 O30 70.1(3) 7_557 .
O129 Mo8 O127 175.6(4) . .
O53 Mo8 O127 81.2(3) . .
O68 Mo8 O127 81.4(4) . .
O41 Mo8 O127 79.0(3) 7_557 .
O30 Mo8 O127 79.7(3) . .
O129 Mo8 K5 97.2(3) . .
O53 Mo8 K5 52.7(3) . .
O68 Mo8 K5 51.6(3) . .
O41 Mo8 K5 142.3(3) 7_557 .
O30 Mo8 K5 141.5(3) . .
O127 Mo8 K5 87.1(2) . .
O23 Mo9 O118 102.2(4) . .
O23 Mo9 O66 101.6(4) . .
O118 Mo9 O66 102.4(4) . .
O23 Mo9 O131 96.4(4) . .
O118 Mo9 O131 90.3(4) . .
O66 Mo9 O131 155.1(4) . .
O23 Mo9 O174 95.3(4) . .
O118 Mo9 O174 155.2(4) . .
O66 Mo9 O174 90.8(4) . .
O131 Mo9 O174 70.4(3) . .
O23 Mo9 O5 174.0(4) . .
O118 Mo9 O5 81.8(4) . .
O66 Mo9 O5 81.7(4) . .
O131 Mo9 O5 79.0(4) . .
O174 Mo9 O5 79.5(4) . .
O23 Mo9 K3 100.8(3) . .
O118 Mo9 K3 52.3(3) . .
O66 Mo9 K3 51.1(3) . .
O131 Mo9 K3 141.2(3) . .
O174 Mo9 K3 140.8(3) . .
O5 Mo9 K3 85.2(3) . .
O74 Mo10 O67 98.1(4) . .
O74 Mo10 O15 99.0(4) . .
O67 Mo10 O15 162.8(3) . .
O74 Mo10 O53 97.9(4) . .
O67 Mo10 O53 90.8(4) . .
O15 Mo10 O53 86.7(3) . .
O74 Mo10 O112 98.6(4) . .
O67 Mo10 O112 86.8(4) . .
O15 Mo10 O112 90.8(3) . .
O53 Mo10 O112 163.5(3) . .
O74 Mo10 O144 178.4(4) . .
O67 Mo10 O144 81.0(3) . .
O15 Mo10 O144 81.9(3) . .
O53 Mo10 O144 80.8(3) . .
O112 Mo10 O144 82.8(3) . .
O74 Mo10 K5 94.2(3) . .
O67 Mo10 K5 45.8(3) . .
O15 Mo10 K5 132.2(3) . .
O53 Mo10 K5 45.9(3) . .
O112 Mo10 K5 132.2(3) . .
O144 Mo10 K5 84.2(3) . .
O74 Mo10 K1 94.2(3) . .
O67 Mo10 K1 133.1(3) . .
O15 Mo10 K1 45.5(2) . .
O53 Mo10 K1 132.0(3) . .
O112 Mo10 K1 46.6(3) . .
O144 Mo10 K1 87.4(3) . .
K5 Mo10 K1 171.61(12) . .
O140 Mo11 O101 101.9(4) . .
O140 Mo11 O72 101.8(4) . .
O101 Mo11 O72 102.8(4) . .
O140 Mo11 O90 98.1(4) . .
O101 Mo11 O90 153.1(4) . .
O72 Mo11 O90 90.3(3) . .
O140 Mo11 O62 98.1(4) . 7_557
O101 Mo11 O62 89.9(3) . 7_557
O72 Mo11 O62 153.4(4) . 7_557
O90 Mo11 O62 69.5(3) . 7_557
O140 Mo11 O92 175.2(3) . .
O101 Mo11 O92 81.0(3) . .
O72 Mo11 O92 81.1(4) . .
O90 Mo11 O92 78.0(3) . .
O62 Mo11 O92 78.0(3) 7_557 .
O99 Mo12 O67 101.9(4) . .
O99 Mo12 O161 101.4(4) . .
O67 Mo12 O161 102.1(4) . .
O99 Mo12 O37 98.1(4) . .
O67 Mo12 O37 90.6(4) . .
O161 Mo12 O37 153.9(3) . .
O99 Mo12 O47 97.8(4) . .
O67 Mo12 O47 153.7(4) . .
O161 Mo12 O47 90.8(4) . .
O37 Mo12 O47 69.4(3) . .
O99 Mo12 O178 175.7(4) . .
O67 Mo12 O178 80.9(4) . .
O161 Mo12 O178 81.1(4) . .
O37 Mo12 O178 78.5(3) . .
O47 Mo12 O178 78.6(3) . .
O99 Mo12 K5 97.1(3) . .
O67 Mo12 K5 52.8(3) . .
O161 Mo12 K5 51.2(3) . .
O37 Mo12 K5 142.5(3) . .
O47 Mo12 K5 141.2(3) . .
O178 Mo12 K5 87.1(3) . .
O25 Mo13 O56 102.2(4) . .
O25 Mo13 O96 101.8(4) . .
O56 Mo13 O96 101.0(4) . .
O25 Mo13 O22 98.4(4) . .
O56 Mo13 O22 90.5(3) . .
O96 Mo13 O22 153.9(4) . .
O25 Mo13 O26 97.5(4) . .
O56 Mo13 O26 154.2(3) . .
O96 Mo13 O26 90.8(4) . .
O22 Mo13 O26 70.2(3) . .
O25 Mo13 O148 175.1(4) . .
O56 Mo13 O148 81.9(4) . .
O96 Mo13 O148 79.8(4) . .
O22 Mo13 O148 78.8(3) . .
O26 Mo13 O148 77.8(3) . .
O25 Mo13 K2 100.8(3) . .
O56 Mo13 K2 51.1(3) . .
O96 Mo13 K2 51.0(3) . .
O22 Mo13 K2 139.8(3) . .
O26 Mo13 K2 140.2(2) . .
O148 Mo13 K2 83.9(2) . .
O54 Mo14 O13 99.3(4) . .
O54 Mo14 O85 98.8(4) . .
O13 Mo14 O85 87.4(3) . .
O54 Mo14 O19 98.0(4) . 7_557
O13 Mo14 O19 90.5(3) . 7_557
O85 Mo14 O19 163.2(3) . 7_557
O54 Mo14 O104 98.4(4) . .
O13 Mo14 O104 162.3(3) . .
O85 Mo14 O104 90.3(3) . .
O19 Mo14 O104 86.6(3) 7_557 .
O54 Mo14 O159 179.6(4) . .
O13 Mo14 O159 81.0(3) . .
O85 Mo14 O159 81.4(4) . .
O19 Mo14 O159 81.8(3) 7_557 .
O104 Mo14 O159 81.2(3) . .
O54 Mo14 K1 96.0(3) . .
O13 Mo14 K1 131.7(2) . .
O85 Mo14 K1 44.8(3) . .
O19 Mo14 K1 132.3(2) 7_557 .
O104 Mo14 K1 46.1(2) . .
O159 Mo14 K1 83.9(3) . .
O119 Mo15 O33 98.0(4) . .
O119 Mo15 O113 97.6(4) . .
O33 Mo15 O113 89.8(3) . .
O119 Mo15 O98 98.6(4) . .
O33 Mo15 O98 163.3(4) . .
O113 Mo15 O98 87.2(3) . .
O119 Mo15 O56 99.4(4) . .
O33 Mo15 O56 87.4(3) . .
O113 Mo15 O56 163.0(4) . .
O98 Mo15 O56 90.7(3) . .
O119 Mo15 O106 178.6(4) . .
O33 Mo15 O106 81.5(4) . .
O113 Mo15 O106 81.0(4) . .
O98 Mo15 O106 81.8(3) . .
O56 Mo15 O106 82.0(3) . .
O119 Mo15 K2 92.7(3) . .
O33 Mo15 K2 132.8(3) . .
O113 Mo15 K2 134.2(3) . .
O98 Mo15 K2 47.0(3) . .
O56 Mo15 K2 45.4(2) . .
O106 Mo15 K2 88.6(2) . .
O119 Mo15 K8 95.8(3) . .
O33 Mo15 K8 45.0(3) . .
O113 Mo15 K8 45.3(3) . .
O98 Mo15 K8 131.8(3) . .
O56 Mo15 K8 131.7(3) . .
O106 Mo15 K8 82.9(3) . .
K2 Mo15 K8 171.53(16) . .
O95 Mo16 O60 102.7(4) . .
O95 Mo16 O122 102.3(4) . .
O60 Mo16 O122 102.4(4) . .
O95 Mo16 O46 97.9(4) . .
O60 Mo16 O46 90.9(4) . .
O122 Mo16 O46 152.6(3) . .
O95 Mo16 O136 96.8(4) . 7_557
O60 Mo16 O136 153.5(4) . 7_557
O122 Mo16 O136 90.6(3) . 7_557
O46 Mo16 O136 68.6(3) . 7_557
O95 Mo16 O169 174.5(4) . .
O60 Mo16 O169 80.4(4) . .
O122 Mo16 O169 81.3(4) . .
O46 Mo16 O169 77.4(4) . .
O136 Mo16 O169 78.9(3) 7_557 .
O95 Mo16 K4 100.1(3) . 7_557
O60 Mo16 K4 51.7(3) . 7_557
O122 Mo16 K4 52.1(3) . 7_557
O46 Mo16 K4 141.2(3) . 7_557
O136 Mo16 K4 141.5(3) 7_557 7_557
O169 Mo16 K4 85.4(3) . 7_557
O94 Mo17 O78 102.1(4) . .
O94 Mo17 O186 101.4(4) . .
O78 Mo17 O186 102.8(4) . .
O94 Mo17 O97 97.8(4) . 7_557
O78 Mo17 O97 153.4(4) . 7_557
O186 Mo17 O97 90.3(4) . 7_557
O94 Mo17 O116 97.8(4) . 7_557
O78 Mo17 O116 89.4(4) . 7_557
O186 Mo17 O116 154.4(4) . 7_557
O97 Mo17 O116 70.4(3) 7_557 7_557
O94 Mo17 O189 175.4(4) . .
O78 Mo17 O189 81.1(4) . .
O186 Mo17 O189 81.0(4) . .
O97 Mo17 O189 78.2(3) 7_557 .
O116 Mo17 O189 78.8(3) 7_557 .
O94 Mo17 K4 98.9(3) . 7_557
O78 Mo17 K4 52.0(3) . 7_557
O186 Mo17 K4 52.2(3) . 7_557
O97 Mo17 K4 141.3(3) 7_557 7_557
O116 Mo17 K4 140.3(3) 7_557 7_557
O189 Mo17 K4 85.6(3) . 7_557
O142 Mo18 O122 100.0(4) . 7_557
O142 Mo18 O65 99.3(4) . .
O122 Mo18 O65 86.8(3) 7_557 .
O142 Mo18 O28 98.5(4) . .
O122 Mo18 O28 90.8(3) 7_557 .
O65 Mo18 O28 162.1(4) . .
O142 Mo18 O51 98.7(4) . .
O122 Mo18 O51 161.3(4) 7_557 .
O65 Mo18 O51 90.1(3) . .
O28 Mo18 O51 86.4(3) . .
O142 Mo18 O171 176.8(4) . .
O122 Mo18 O171 83.1(4) 7_557 .
O65 Mo18 O171 81.9(4) . .
O28 Mo18 O171 80.3(3) . .
O51 Mo18 O171 78.2(4) . .
O142 Mo18 K4 94.3(3) . .
O122 Mo18 K4 46.4(3) 7_557 .
O65 Mo18 K4 132.9(3) . .
O28 Mo18 K4 45.9(2) . .
O51 Mo18 K4 132.0(3) . .
O171 Mo18 K4 87.0(3) . .
O76 Mo19 O51 101.2(4) . .
O76 Mo19 O32 102.1(4) . .
O51 Mo19 O32 103.1(4) . .
O76 Mo19 O40 98.5(4) . .
O51 Mo19 O40 153.5(4) . .
O32 Mo19 O40 89.8(3) . .
O76 Mo19 O48 97.0(4) . .
O51 Mo19 O48 89.7(3) . .
O32 Mo19 O48 154.3(3) . .
O40 Mo19 O48 70.4(3) . .
O76 Mo19 O157 176.0(4) . .
O51 Mo19 O157 80.7(4) . .
O32 Mo19 O157 80.8(3) . .
O40 Mo19 O157 78.7(3) . .
O48 Mo19 O157 79.4(3) . .
O155 Mo20 O18 100.9(4) . .
O155 Mo20 O115 101.6(4) . .
O18 Mo20 O115 102.9(4) . .
O155 Mo20 O97 97.9(4) . 7_557
O18 Mo20 O97 154.4(4) . 7_557
O115 Mo20 O97 90.2(4) . 7_557
O155 Mo20 O47 97.0(4) . 7_557
O18 Mo20 O47 90.6(4) . 7_557
O115 Mo20 O47 154.5(4) . 7_557
O97 Mo20 O47 69.8(3) 7_557 7_557
O155 Mo20 O2 175.8(4) . .
O18 Mo20 O2 81.2(4) . .
O115 Mo20 O2 81.5(4) . .
O97 Mo20 O2 79.1(3) 7_557 .
O47 Mo20 O2 79.3(3) 7_557 .
O155 Mo20 K3 98.8(3) . .
O18 Mo20 K3 52.2(3) . .
O115 Mo20 K3 51.9(3) . .
O97 Mo20 K3 140.9(3) 7_557 .
O47 Mo20 K3 141.7(3) 7_557 .
O2 Mo20 K3 85.4(3) . .
O125 Mo21 O38 101.9(4) . .
O125 Mo21 O98 101.6(4) . .
O38 Mo21 O98 102.3(4) . .
O125 Mo21 O55 96.7(4) . .
O38 Mo21 O55 90.0(3) . .
O98 Mo21 O55 155.2(4) . .
O125 Mo21 O11 96.5(4) . .
O38 Mo21 O11 154.7(4) . .
O98 Mo21 O11 90.7(4) . .
O55 Mo21 O11 70.6(3) . .
O125 Mo21 O175 174.6(4) . .
O38 Mo21 O175 81.4(4) . .
O98 Mo21 O175 81.7(4) . .
O55 Mo21 O175 79.0(4) . .
O11 Mo21 O175 79.1(3) . .
O125 Mo21 K2 101.5(3) . .
O38 Mo21 K2 52.9(3) . .
O98 Mo21 K2 50.1(3) . .
O55 Mo21 K2 141.2(2) . .
O11 Mo21 K2 139.3(3) . .
O175 Mo21 K2 83.9(3) . .
O126 Mo22 O14 101.1(4) . .
O126 Mo22 O28 102.1(4) . .
O14 Mo22 O28 101.9(4) . .
O126 Mo22 O48 96.9(4) . .
O14 Mo22 O48 155.4(4) . .
O28 Mo22 O48 90.5(3) . .
O126 Mo22 O42 97.6(4) . .
O14 Mo22 O42 91.0(3) . .
O28 Mo22 O42 153.8(3) . .
O48 Mo22 O42 69.9(3) . .
O126 Mo22 O183 175.7(4) . .
O14 Mo22 O183 80.8(4) . .
O28 Mo22 O183 81.2(4) . .
O48 Mo22 O183 80.3(4) . .
O42 Mo22 O183 78.5(4) . .
O126 Mo22 K4 98.1(3) . .
O14 Mo22 K4 51.3(3) . .
O28 Mo22 K4 52.2(3) . .
O48 Mo22 K4 142.0(3) . .
O42 Mo22 K4 141.3(3) . .
O183 Mo22 K4 86.1(3) . .
O153 Mo23 O69 102.5(4) . .
O153 Mo23 O130 101.8(4) . .
O69 Mo23 O130 102.6(4) . .
O153 Mo23 O123 97.2(4) . .
O69 Mo23 O123 90.1(4) . .
O130 Mo23 O123 154.1(4) . .
O153 Mo23 O12 97.9(4) . .
O69 Mo23 O12 153.1(4) . .
O130 Mo23 O12 90.1(3) . .
O123 Mo23 O12 69.9(3) . .
O153 Mo23 O177 174.8(4) . .
O69 Mo23 O177 81.1(4) . .
O130 Mo23 O177 80.9(4) . .
O123 Mo23 O177 78.9(3) . .
O12 Mo23 O177 77.6(3) . .
O153 Mo23 K6 97.5(3) . .
O69 Mo23 K6 51.6(3) . .
O130 Mo23 K6 53.1(3) . .
O123 Mo23 K6 141.2(3) . .
O12 Mo23 K6 142.3(2) . .
O177 Mo23 K6 87.7(3) . .
O138 Mo24 O104 102.9(4) . .
O138 Mo24 O15 101.6(4) . .
O104 Mo24 O15 101.2(4) . .
O138 Mo24 O41 98.3(4) . 7_557
O104 Mo24 O41 152.9(3) . 7_557
O15 Mo24 O41 90.8(3) . 7_557
O138 Mo24 O103 98.2(4) . 7_557
O104 Mo24 O103 90.1(3) . 7_557
O15 Mo24 O103 154.4(3) . 7_557
O41 Mo24 O103 70.2(3) 7_557 7_557
O138 Mo24 O120 176.1(4) . .
O104 Mo24 O120 79.8(3) . .
O15 Mo24 O120 80.6(3) . .
O41 Mo24 O120 78.3(3) 7_557 .
O103 Mo24 O120 78.9(3) 7_557 .
O138 Mo24 K1 97.4(3) . .
O104 Mo24 K1 50.7(3) . .
O15 Mo24 K1 52.5(3) . .
O41 Mo24 K1 142.3(2) 7_557 .
O103 Mo24 K1 140.2(2) 7_557 .
O120 Mo24 K1 86.5(2) . .
O187 Mo25 O83 98.6(4) . .
O187 Mo25 O52 97.9(4) . .
O83 Mo25 O52 91.1(3) . .
O187 Mo25 O78 97.5(4) . 7_557
O83 Mo25 O78 86.3(3) . 7_557
O52 Mo25 O78 164.7(3) . 7_557
O187 Mo25 O14 97.9(4) . .
O83 Mo25 O14 163.5(4) . .
O52 Mo25 O14 86.7(3) . .
O78 Mo25 O14 91.4(3) 7_557 .
O187 Mo25 O137 178.7(4) . .
O83 Mo25 O137 82.6(4) . .
O52 Mo25 O137 82.2(3) . .
O78 Mo25 O137 82.5(3) 7_557 .
O14 Mo25 O137 80.8(3) . .
O187 Mo25 K4 93.6(3) . .
O83 Mo25 K4 131.8(3) . .
O52 Mo25 K4 133.1(3) . .
O78 Mo25 K4 45.7(3) 7_557 .
O14 Mo25 K4 46.6(3) . .
O137 Mo25 K4 85.5(3) . .
O187 Mo25 K8 94.2(3) . .
O83 Mo25 K8 46.4(3) . .
O52 Mo25 K8 45.8(3) . .
O78 Mo25 K8 132.5(3) 7_557 .
O14 Mo25 K8 132.3(3) . .
O137 Mo25 K8 86.8(3) . .
K4 Mo25 K8 172.24(17) . .
O59 Mo26 O21 98.5(4) . .
O59 Mo26 O69 99.0(4) . .
O21 Mo26 O69 91.2(3) . .
O59 Mo26 O68 98.4(4) . 7_557
O21 Mo26 O68 86.9(3) . 7_557
O69 Mo26 O68 162.6(3) . 7_557
O59 Mo26 O29 98.5(4) . .
O21 Mo26 O29 163.0(3) . .
O69 Mo26 O29 87.0(3) . .
O68 Mo26 O29 89.9(3) 7_557 .
O59 Mo26 O141 178.2(4) . .
O21 Mo26 O141 82.2(3) . .
O69 Mo26 O141 82.5(3) . .
O68 Mo26 O141 80.0(3) 7_557 .
O29 Mo26 O141 80.7(4) . .
O59 Mo26 K5 94.2(3) . 7_557
O21 Mo26 K5 132.7(2) . 7_557
O69 Mo26 K5 131.4(3) . 7_557
O68 Mo26 K5 46.1(3) 7_557 7_557
O29 Mo26 K5 44.8(3) . 7_557
O141 Mo26 K5 84.2(3) . 7_557
O59 Mo26 K6 96.7(3) . .
O21 Mo26 K6 45.2(3) . .
O69 Mo26 K6 46.6(3) . .
O68 Mo26 K6 131.4(3) 7_557 .
O29 Mo26 K6 132.8(3) . .
O141 Mo26 K6 85.0(3) . .
K5 Mo26 K6 169.11(16) 7_557 .
O121 Mo27 O45 101.1(4) . .
O121 Mo27 O70 100.8(4) . .
O45 Mo27 O70 103.3(4) . .
O121 Mo27 O26 98.4(4) . .
O45 Mo27 O26 153.6(4) . .
O70 Mo27 O26 90.3(4) . .
O121 Mo27 O17 97.0(4) . .
O45 Mo27 O17 90.4(3) . .
O70 Mo27 O17 154.9(4) . .
O26 Mo27 O17 69.6(3) . .
O121 Mo27 O184 175.9(4) . .
O45 Mo27 O184 80.9(4) . .
O70 Mo27 O184 82.2(4) . .
O26 Mo27 O184 78.7(3) . .
O17 Mo27 O184 79.3(3) . .
O9 Mo28 O44 98.8(3) . .
O9 Mo28 O103 96.9(4) . .
O44 Mo28 O103 71.1(3) . .
O9 Mo28 O63 99.3(3) . .
O44 Mo28 O63 71.4(3) . .
O103 Mo28 O63 140.8(3) . .
O9 Mo28 O30 98.4(3) . 7_557
O44 Mo28 O30 140.8(3) . 7_557
O103 Mo28 O30 140.6(3) . 7_557
O63 Mo28 O30 71.2(3) . 7_557
O9 Mo28 O41 96.2(3) . .
O44 Mo28 O41 140.7(3) . .
O103 Mo28 O41 71.2(3) . .
O63 Mo28 O41 140.9(3) . .
O30 Mo28 O41 71.1(3) 7_557 .
O9 Mo28 O168 177.7(4) . .
O44 Mo28 O168 81.9(3) . .
O103 Mo28 O168 81.3(3) . .
O63 Mo28 O168 82.9(3) . .
O30 Mo28 O168 82.3(3) 7_557 .
O41 Mo28 O168 81.9(3) . .
O207 Mo29 O34 101.6(4) . .
O207 Mo29 O83 101.9(4) . .
O34 Mo29 O83 103.0(4) . .
O207 Mo29 O116 96.9(4) . .
O34 Mo29 O116 154.4(4) . .
O83 Mo29 O116 90.1(4) . .
O207 Mo29 O154 96.8(4) . .
O34 Mo29 O154 90.2(4) . .
O83 Mo29 O154 154.2(4) . .
O116 Mo29 O154 70.1(3) . .
O207 Mo29 O139 174.8(4) . .
O34 Mo29 O139 81.7(4) . .
O83 Mo29 O139 81.0(4) . .
O116 Mo29 O139 78.7(3) . .
O154 Mo29 O139 79.1(3) . .
O207 Mo29 K8 98.9(4) . .
O34 Mo29 K8 51.7(3) . .
O83 Mo29 K8 52.7(3) . .
O116 Mo29 K8 141.8(3) . .
O154 Mo29 K8 141.0(3) . .
O139 Mo29 K8 86.3(3) . .
O58 Mo30 O35 101.3(4) . .
O58 Mo30 O31 100.9(4) . .
O35 Mo30 O31 103.3(4) . .
O58 Mo30 O80 96.7(4) . .
O35 Mo30 O80 154.8(4) . .
O31 Mo30 O80 90.4(3) . .
O58 Mo30 O90 96.8(4) . .
O35 Mo30 O90 90.4(4) . .
O31 Mo30 O90 154.9(4) . .
O80 Mo30 O90 69.8(3) . .
O58 Mo30 O1 175.4(4) . .
O35 Mo30 O1 81.0(4) . .
O31 Mo30 O1 82.4(4) . .
O80 Mo30 O1 79.9(3) . .
O90 Mo30 O1 79.1(4) . .
O145 Mo31 O64 101.6(4) . .
O145 Mo31 O105 101.3(4) . .
O64 Mo31 O105 102.6(4) . .
O145 Mo31 O46 97.5(4) . .
O64 Mo31 O46 91.2(4) . .
O105 Mo31 O46 153.7(4) . .
O145 Mo31 O80 97.0(4) . .
O64 Mo31 O80 154.7(3) . .
O105 Mo31 O80 90.2(3) . .
O46 Mo31 O80 69.3(3) . .
O145 Mo31 O110 175.2(4) . .
O64 Mo31 O110 81.3(4) . .
O105 Mo31 O110 81.7(4) . .
O46 Mo31 O110 78.4(4) . .
O80 Mo31 O110 79.2(3) . .
O145 Mo31 K3 99.7(3) . .
O64 Mo31 K3 51.3(3) . .
O105 Mo31 K3 52.4(3) . .
O46 Mo31 K3 141.2(3) . .
O80 Mo31 K3 141.4(3) . .
O110 Mo31 K3 85.1(3) . .
O114 Mo32 O91 102.2(4) . .
O114 Mo32 O29 102.3(4) . .
O91 Mo32 O29 101.9(4) . .
O114 Mo32 O174 96.9(4) . .
O91 Mo32 O174 90.7(4) . .
O29 Mo32 O174 154.1(3) . .
O114 Mo32 O123 97.4(4) . .
O91 Mo32 O123 153.8(4) . .
O29 Mo32 O123 90.6(4) . .
O174 Mo32 O123 69.7(3) . .
O114 Mo32 O135 174.9(4) . .
O91 Mo32 O135 80.2(4) . .
O29 Mo32 O135 81.4(4) . .
O174 Mo32 O135 78.5(3) . .
O123 Mo32 O135 79.0(3) . .
O114 Mo32 K5 98.4(3) . 7_557
O91 Mo32 K5 51.9(3) . 7_557
O29 Mo32 K5 51.9(3) . 7_557
O174 Mo32 K5 141.8(3) . 7_557
O123 Mo32 K5 141.6(3) . 7_557
O135 Mo32 K5 86.7(2) . 7_557
O89 Mo33 O16 100.7(4) . .
O89 Mo33 O85 101.8(4) . .
O16 Mo33 O85 101.6(4) . .
O89 Mo33 O79 99.5(4) . .
O16 Mo33 O79 90.9(4) . .
O85 Mo33 O79 152.8(3) . .
O89 Mo33 O27 99.3(4) . .
O16 Mo33 O27 154.3(3) . .
O85 Mo33 O27 89.8(3) . .
O79 Mo33 O27 70.1(3) . .
O89 Mo33 O182 177.7(4) . .
O16 Mo33 O182 79.4(4) . .
O85 Mo33 O182 80.4(4) . .
O79 Mo33 O182 78.2(3) . .
O27 Mo33 O182 79.9(3) . .
O89 Mo33 K1 93.5(3) . .
O16 Mo33 K1 53.1(3) . .
O85 Mo33 K1 51.4(3) . .
O79 Mo33 K1 143.6(3) . .
O27 Mo33 K1 140.9(3) . .
O182 Mo33 K1 88.4(2) . .
O124 Mo34 O21 100.1(4) . .
O124 Mo34 O50 101.8(4) . .
O21 Mo34 O50 102.0(4) . .
O124 Mo34 O30 99.0(4) . 7_557
O21 Mo34 O30 90.6(3) . 7_557
O50 Mo34 O30 153.3(3) . 7_557
O124 Mo34 O63 99.9(4) . .
O21 Mo34 O63 154.1(4) . .
O50 Mo34 O63 89.9(3) . .
O30 Mo34 O63 70.0(3) 7_557 .
O124 Mo34 O166 178.3(4) . .
O21 Mo34 O166 79.3(4) . .
O50 Mo34 O166 80.0(4) . .
O30 Mo34 O166 79.4(3) 7_557 .
O63 Mo34 O166 80.2(3) . .
O124 Mo34 K6 93.2(3) . .
O21 Mo34 K6 51.8(3) . .
O50 Mo34 K6 53.0(3) . .
O30 Mo34 K6 142.1(3) 7_557 .
O63 Mo34 K6 142.6(2) . .
O166 Mo34 K6 87.7(3) . .
O117 Mo35 O70 98.5(4) . .
O117 Mo35 O87 97.5(4) . .
O70 Mo35 O87 91.4(3) . .
O117 Mo35 O96 97.5(4) . .
O70 Mo35 O96 86.9(4) . .
O87 Mo35 O96 165.0(4) . .
O117 Mo35 O152 97.3(4) . .
O70 Mo35 O152 164.2(4) . .
O87 Mo35 O152 86.9(3) . .
O96 Mo35 O152 90.7(3) . .
O117 Mo35 O81 179.2(4) . .
O70 Mo35 O81 82.1(4) . .
O87 Mo35 O81 82.0(4) . .
O96 Mo35 O81 83.1(4) . .
O152 Mo35 O81 82.1(4) . .
O117 Mo35 K2 91.2(3) . .
O70 Mo35 K2 132.2(3) . .
O87 Mo35 K2 133.7(3) . .
O96 Mo35 K2 45.4(3) . .
O152 Mo35 K2 46.8(3) . .
O81 Mo35 K2 88.9(3) . .
O209 Mo36 O47 98.7(3) . .
O209 Mo36 O37 97.5(4) . .
O47 Mo36 O37 71.5(4) . .
O209 Mo36 O154 97.2(4) . .
O47 Mo36 O154 140.5(3) . .
O37 Mo36 O154 70.6(4) . .
O209 Mo36 O116 97.7(3) . .
O47 Mo36 O116 141.0(3) . .
O37 Mo36 O116 140.2(4) . .
O154 Mo36 O116 71.1(3) . .
O209 Mo36 O97 98.6(4) . .
O47 Mo36 O97 71.2(3) . .
O37 Mo36 O97 141.1(4) . .
O154 Mo36 O97 141.0(3) . .
O116 Mo36 O97 71.6(3) . .
O209 Mo36 O86 179.0(4) . .
O47 Mo36 O86 81.9(3) . .
O37 Mo36 O86 81.9(3) . .
O154 Mo36 O86 81.9(3) . .
O116 Mo36 O86 82.3(3) . .
O97 Mo36 O86 82.4(3) . .
O6 Mo37 O17 99.0(4) . .
O6 Mo37 O22 97.7(4) . .
O17 Mo37 O22 140.2(3) . .
O6 Mo37 O79 98.2(3) . .
O17 Mo37 O79 140.2(3) . .
O22 Mo37 O79 71.5(3) . .
O6 Mo37 O26 97.0(4) . .
O17 Mo37 O26 71.0(3) . .
O22 Mo37 O26 71.2(3) . .
O79 Mo37 O26 141.2(3) . .
O6 Mo37 O27 99.0(4) . .
O17 Mo37 O27 71.0(3) . .
O22 Mo37 O27 140.7(3) . .
O79 Mo37 O27 71.0(3) . .
O26 Mo37 O27 140.6(3) . .
O6 Mo37 O109 178.1(4) . .
O17 Mo37 O109 82.3(3) . .
O22 Mo37 O109 80.5(3) . .
O79 Mo37 O109 81.5(3) . .
O26 Mo37 O109 82.2(3) . .
O27 Mo37 O109 82.7(3) . .
O10 Mo38 O48 98.4(4) . .
O10 Mo38 O11 98.1(4) . .
O48 Mo38 O11 139.7(3) . .
O10 Mo38 O55 97.2(4) . .
O48 Mo38 O55 141.3(3) . .
O11 Mo38 O55 71.7(3) . .
O10 Mo38 O42 98.4(3) . .
O48 Mo38 O42 70.6(3) . .
O11 Mo38 O42 70.8(3) . .
O55 Mo38 O42 141.0(3) . .
O10 Mo38 O40 97.5(4) . .
O48 Mo38 O40 72.4(3) . .
O11 Mo38 O40 140.5(3) . .
O55 Mo38 O40 70.5(3) . .
O42 Mo38 O40 141.4(3) . .
O10 Mo38 O146 179.7(4) . .
O48 Mo38 O146 81.9(3) . .
O11 Mo38 O146 81.7(3) . .
O55 Mo38 O146 82.5(3) . .
O42 Mo38 O146 81.8(3) . .
O40 Mo38 O146 82.5(3) . .
O77 Mo39 O152 101.4(4) . .
O77 Mo39 O149 101.8(4) . .
O152 Mo39 O149 102.8(4) . .
O77 Mo39 O61 96.7(4) . .
O152 Mo39 O61 90.6(4) . .
O149 Mo39 O61 154.4(4) . .
O77 Mo39 O12 96.4(4) . .
O152 Mo39 O12 155.0(4) . .
O149 Mo39 O12 90.5(4) . .
O61 Mo39 O12 69.9(3) . .
O77 Mo39 O7 173.8(4) . .
O152 Mo39 O7 82.6(4) . .
O149 Mo39 O7 81.7(4) . .
O61 Mo39 O7 78.5(4) . .
O12 Mo39 O7 78.5(3) . .
O77 Mo39 K2 101.5(3) . .
O152 Mo39 K2 50.8(3) . .
O149 Mo39 K2 52.7(3) . .
O61 Mo39 K2 139.7(2) . .
O12 Mo39 K2 141.5(3) . .
O7 Mo39 K2 84.6(3) . .
O71 Mo40 O33 100.9(4) . .
O71 Mo40 O143 101.4(4) . .
O33 Mo40 O143 102.4(4) . .
O71 Mo40 O22 97.3(4) . .
O33 Mo40 O22 89.9(3) . .
O143 Mo40 O22 155.1(4) . .
O71 Mo40 O79 98.1(4) . .
O33 Mo40 O79 154.0(3) . .
O143 Mo40 O79 91.0(3) . .
O22 Mo40 O79 70.0(3) . .
O71 Mo40 O151 176.3(4) . .
O33 Mo40 O151 81.4(4) . .
O143 Mo40 O151 80.9(3) . .
O22 Mo40 O151 79.7(3) . .
O79 Mo40 O151 78.8(3) . .
O71 Mo40 K8 95.6(3) . .
O33 Mo40 K8 53.2(3) . .
O143 Mo40 K8 51.4(3) . .
O22 Mo40 K8 142.6(3) . .
O79 Mo40 K8 141.9(3) . .
O151 Mo40 K8 88.0(3) . .
O156 Mo41 O88 101.4(4) . .
O156 Mo41 O93 101.2(4) . .
O88 Mo41 O93 102.2(4) . .
O156 Mo41 O40 97.4(4) . .
O88 Mo41 O40 90.2(3) . .
O93 Mo41 O40 155.1(4) . .
O156 Mo41 O55 97.8(4) . .
O88 Mo41 O55 154.1(3) . .
O93 Mo41 O55 90.9(3) . .
O40 Mo41 O55 70.1(3) . .
O156 Mo41 O170 175.8(4) . .
O88 Mo41 O170 80.9(4) . .
O93 Mo41 O170 81.7(4) . .
O40 Mo41 O170 79.0(3) . .
O55 Mo41 O170 79.0(3) . .
O156 Mo41 K6 95.5(3) . .
O88 Mo41 K6 52.2(3) . .
O93 Mo41 K6 52.2(3) . .
O40 Mo41 K6 142.0(3) . .
O55 Mo41 K6 142.6(3) . .
O170 Mo41 K6 88.6(3) . .
O24 Mo42 O65 102.3(4) . .
O24 Mo42 O75 101.3(4) . .
O65 Mo42 O75 103.1(4) . .
O24 Mo42 O62 97.3(4) . .
O65 Mo42 O62 153.4(4) . .
O75 Mo42 O62 90.4(4) . .
O24 Mo42 O136 96.8(4) . .
O65 Mo42 O136 90.5(3) . .
O75 Mo42 O136 154.3(4) . .
O62 Mo42 O136 69.3(3) . .
O24 Mo42 O150 175.0(4) . .
O65 Mo42 O150 81.1(4) . .
O75 Mo42 O150 81.3(4) . .
O62 Mo42 O150 78.3(4) . .
O136 Mo42 O150 79.4(3) . .
O206 Mo43 O100 102.4(4) . .
O206 Mo43 O112 101.6(4) . .
O100 Mo43 O112 101.9(4) . .
O206 Mo43 O37 96.9(4) . .
O100 Mo43 O37 153.7(3) . .
O112 Mo43 O37 91.2(4) . .
O206 Mo43 O154 97.3(4) . .
O100 Mo43 O154 90.2(4) . .
O112 Mo43 O154 154.7(4) . .
O37 Mo43 O154 69.7(4) . .
O206 Mo43 O181 174.7(4) . .
O100 Mo43 O181 81.3(4) . .
O112 Mo43 O181 81.2(4) . .
O37 Mo43 O181 78.4(3) . .
O154 Mo43 O181 78.7(3) . .
O206 Mo43 K1 98.1(3) . .
O100 Mo43 K1 52.0(3) . .
O112 Mo43 K1 51.8(3) . .
O37 Mo43 K1 142.2(3) . .
O154 Mo43 K1 141.5(3) . .
O181 Mo43 K1 87.2(3) . .
O57 Mo44 O136 98.2(4) . 7_557
O57 Mo44 O46 96.9(4) . .
O136 Mo44 O46 70.9(3) 7_557 .
O57 Mo44 O90 98.5(4) . .
O136 Mo44 O90 140.3(3) 7_557 .
O46 Mo44 O90 141.4(4) . .
O57 Mo44 O80 98.3(3) . .
O136 Mo44 O80 140.2(3) 7_557 .
O46 Mo44 O80 71.4(3) . .
O90 Mo44 O80 71.5(3) . .
O57 Mo44 O62 97.9(4) . 7_557
O136 Mo44 O62 71.4(3) 7_557 7_557
O46 Mo44 O62 141.1(3) . 7_557
O90 Mo44 O62 70.8(3) . 7_557
O80 Mo44 O62 140.7(3) . 7_557
O57 Mo44 O172 179.5(3) . .
O136 Mo44 O172 81.7(4) 7_557 .
O46 Mo44 O172 82.7(3) . .
O90 Mo44 O172 81.8(4) . .
O80 Mo44 O172 81.5(3) . .
O62 Mo44 O172 82.5(3) 7_557 .
O132 Mo45 O12 98.3(4) . .
O132 Mo45 O123 98.0(4) . .
O12 Mo45 O123 71.3(3) . .
O132 Mo45 O131 98.1(4) . .
O12 Mo45 O131 141.2(3) . .
O123 Mo45 O131 139.9(3) . .
O132 Mo45 O61 97.8(4) . .
O12 Mo45 O61 71.3(3) . .
O123 Mo45 O61 141.0(3) . .
O131 Mo45 O61 71.8(3) . .
O132 Mo45 O174 96.5(4) . .
O12 Mo45 O174 140.7(4) . .
O123 Mo45 O174 70.7(3) . .
O131 Mo45 O174 71.2(3) . .
O61 Mo45 O174 141.8(3) . .
O132 Mo45 O167 179.4(4) . .
O12 Mo45 O167 82.1(3) . .
O123 Mo45 O167 81.8(3) . .
O131 Mo45 O167 81.8(4) . .
O61 Mo45 O167 82.7(3) . .
O174 Mo45 O167 83.0(3) . .
O108 Mo46 O16 98.4(4) . .
O108 Mo46 O143 98.8(4) . .
O16 Mo46 O143 86.8(4) . .
O108 Mo46 O100 98.3(4) . .
O16 Mo46 O100 90.6(3) . .
O143 Mo46 O100 162.8(3) . .
O108 Mo46 O34 98.6(4) . .
O16 Mo46 O34 163.0(3) . .
O143 Mo46 O34 91.1(3) . .
O100 Mo46 O34 86.4(3) . .
O108 Mo46 O162 179.2(4) . .
O16 Mo46 O162 81.3(4) . .
O143 Mo46 O162 81.9(4) . .
O100 Mo46 O162 80.9(3) . .
O34 Mo46 O162 81.7(3) . .
O108 Mo46 K8 94.6(3) . .
O16 Mo46 K8 132.5(3) . .
O143 Mo46 K8 45.9(3) . .
O100 Mo46 K8 132.3(3) . .
O34 Mo46 K8 46.2(3) . .
O162 Mo46 K8 86.2(3) . .
O108 Mo46 K1 95.7(3) . .
O16 Mo46 K1 44.4(3) . .
O143 Mo46 K1 130.7(3) . .
O100 Mo46 K1 46.9(3) . .
O34 Mo46 K1 132.7(2) . .
O162 Mo46 K1 83.5(3) . .
K8 Mo46 K1 169.67(16) . .
O128 Mo47 O130 99.0(4) . .
O128 Mo47 O149 98.0(4) . .
O130 Mo47 O149 86.9(3) . .
O128 Mo47 O38 97.7(4) . .
O130 Mo47 O38 163.3(4) . .
O149 Mo47 O38 91.3(3) . .
O128 Mo47 O93 96.5(4) . .
O130 Mo47 O93 90.9(3) . .
O149 Mo47 O93 165.5(4) . .
O38 Mo47 O93 86.7(3) . .
O128 Mo47 O173 178.6(4) . .
O130 Mo47 O173 81.6(3) . .
O149 Mo47 O173 83.3(4) . .
O38 Mo47 O173 81.8(4) . .
O93 Mo47 O173 82.2(4) . .
O128 Mo47 K2 91.3(3) . .
O130 Mo47 K2 132.6(3) . .
O149 Mo47 K2 45.8(2) . .
O38 Mo47 K2 47.2(3) . .
O93 Mo47 K2 133.9(2) . .
O173 Mo47 K2 89.2(3) . .
O128 Mo47 K6 95.0(3) . .
O130 Mo47 K6 46.1(3) . .
O149 Mo47 K6 132.7(3) . .
O38 Mo47 K6 131.5(3) . .
O93 Mo47 K6 45.4(3) . .
O173 Mo47 K6 84.5(3) . .
K2 Mo47 K6 173.63(17) . .
O164 Mo48 O87 101.5(4) . .
O164 Mo48 O179 100.3(4) . .
O87 Mo48 O179 103.2(4) . .
O164 Mo48 O61 96.3(4) . .
O87 Mo48 O61 90.4(3) . .
O179 Mo48 O61 155.8(4) . .
O164 Mo48 O131 96.5(4) . .
O87 Mo48 O131 154.8(4) . .
O179 Mo48 O131 90.5(4) . .
O61 Mo48 O131 70.1(3) . .
O164 Mo48 O188 175.0(4) . .
O87 Mo48 O188 81.4(4) . .
O179 Mo48 O188 82.8(4) . .
O61 Mo48 O188 79.7(4) . .
O131 Mo48 O188 79.5(3) . .
O185 Mo49 O161 98.4(4) . 7_557
O185 Mo49 O91 98.4(4) . .
O161 Mo49 O91 90.6(4) 7_557 .
O185 Mo49 O18 98.3(4) . .
O161 Mo49 O18 86.8(3) 7_557 .
O91 Mo49 O18 163.3(3) . .
O185 Mo49 O66 98.7(4) . .
O161 Mo49 O66 162.9(3) 7_557 .
O91 Mo49 O66 86.4(4) . .
O18 Mo49 O66 91.4(3) . .
O185 Mo49 O111 179.9(6) . .
O161 Mo49 O111 81.6(4) 7_557 .
O91 Mo49 O111 81.6(4) . .
O18 Mo49 O111 81.7(4) . .
O66 Mo49 O111 81.3(4) . .
O185 Mo49 K3 92.9(3) . .
O161 Mo49 K3 132.5(3) 7_557 .
O91 Mo49 K3 133.2(3) . .
O18 Mo49 K3 45.9(3) . .
O66 Mo49 K3 47.0(3) . .
O111 Mo49 K3 87.1(3) . .
O185 Mo49 K5 94.7(3) . 7_557
O161 Mo49 K5 46.2(3) 7_557 7_557
O91 Mo49 K5 45.3(3) . 7_557
O18 Mo49 K5 132.6(2) . 7_557
O66 Mo49 K5 131.3(3) . 7_557
O111 Mo49 K5 85.4(3) . 7_557
K3 Mo49 K5 172.45(14) . 7_557
O176 Mo50 O60 97.8(4) . .
O176 Mo50 O115 97.0(4) . .
O60 Mo50 O115 165.2(4) . .
O176 Mo50 O64 97.6(4) . .
O60 Mo50 O64 86.2(4) . .
O115 Mo50 O64 91.9(4) . .
O176 Mo50 O186 96.9(4) . .
O60 Mo50 O186 91.9(4) . .
O115 Mo50 O186 86.3(4) . .
O64 Mo50 O186 165.6(4) . .
O176 Mo50 O102 179.3(4) . .
O60 Mo50 O102 82.7(4) . .
O115 Mo50 O102 82.5(4) . .
O64 Mo50 O102 83.0(4) . .
O186 Mo50 O102 82.6(4) . .
O176 Mo50 K3 92.2(3) . .
O60 Mo50 K3 133.1(3) . .
O115 Mo50 K3 46.0(3) . .
O64 Mo50 K3 47.0(3) . .
O186 Mo50 K3 132.2(3) . .
O102 Mo50 K3 87.8(3) . .
O176 Mo50 K4 92.3(3) . 7_557
O60 Mo50 K4 47.4(3) . 7_557
O115 Mo50 K4 131.9(3) . 7_557
O64 Mo50 K4 133.5(3) . 7_557
O186 Mo50 K4 45.7(3) . 7_557
O102 Mo50 K4 87.7(3) . 7_557
K3 Mo50 K4 175.29(15) . 7_557
O318 Mo51 O8 101.8(4) . .
O318 Mo51 O20 100.1(4) . .
O8 Mo51 O20 102.5(3) . .
O318 Mo51 O63 99.0(3) . .
O8 Mo51 O63 90.2(3) . .
O20 Mo51 O63 154.3(3) . .
O318 Mo51 O44 99.2(4) . .
O8 Mo51 O44 153.1(3) . .
O20 Mo51 O44 90.1(3) . .
O63 Mo51 O44 70.0(3) . .
O318 Mo51 O107 177.0(4) . .
O8 Mo51 O107 80.9(4) . .
O20 Mo51 O107 80.6(3) . .
O63 Mo51 O107 79.5(3) . .
O44 Mo51 O107 77.9(3) . .
O201 K1 O202 79.6(9) . .
O201 K1 O85 127.0(8) . .
O202 K1 O85 104.6(5) . .
O201 K1 O104 90.0(8) . .
O202 K1 O104 145.7(5) . .
O85 K1 O104 56.7(2) . .
O201 K1 O16 149.0(8) . .
O202 K1 O16 70.2(5) . .
O85 K1 O16 57.6(2) . .
O104 K1 O16 110.9(3) . .
O201 K1 O191 141.2(8) . .
O202 K1 O191 134.1(5) . .
O85 K1 O191 70.2(3) . .
O104 K1 O191 70.9(3) . .
O16 K1 O191 69.3(3) . .
O201 K1 O15 70.3(8) . .
O202 K1 O15 143.5(5) . .
O85 K1 O15 109.9(3) . .
O104 K1 O15 56.3(2) . .
O16 K1 O15 140.3(3) . .
O191 K1 O15 71.0(3) . .
O201 K1 O112 85.8(8) . .
O202 K1 O112 103.1(5) . .
O85 K1 O112 140.2(3) . .
O104 K1 O112 108.7(3) . .
O16 K1 O112 107.3(3) . .
O191 K1 O112 69.9(3) . .
O15 K1 O112 55.6(2) . .
O201 K1 O212 71.0(9) . .
O202 K1 O212 71.1(6) . .
O85 K1 O212 61.6(4) . .
O104 K1 O212 74.6(4) . .
O16 K1 O212 92.1(4) . .
O191 K1 O212 130.7(4) . .
O15 K1 O212 115.7(4) . .
O112 K1 O212 156.7(4) . .
O201 K1 O100 120.6(8) . .
O202 K1 O100 69.9(5) . .
O85 K1 O100 109.8(3) . .
O104 K1 O100 140.6(3) . .
O16 K1 O100 55.2(2) . .
O191 K1 O100 69.7(3) . .
O15 K1 O100 108.1(3) . .
O112 K1 O100 55.2(2) . .
O212 K1 O100 135.7(4) . .
O201 K1 Mo33 140.6(8) . .
O202 K1 Mo33 82.1(4) . .
O85 K1 Mo33 29.48(18) . .
O104 K1 Mo33 85.87(19) . .
O16 K1 Mo33 29.46(16) . .
O191 K1 Mo33 73.2(2) . .
O15 K1 Mo33 134.4(2) . .
O112 K1 Mo33 132.4(2) . .
O212 K1 Mo33 70.1(3) . .
O100 K1 Mo33 84.4(2) . .
O201 K1 Mo24 74.1(8) . .
O202 K1 Mo24 152.3(5) . .
O85 K1 Mo24 84.7(2) . .
O104 K1 Mo24 28.43(16) . .
O16 K1 Mo24 133.9(2) . .
O191 K1 Mo24 73.6(2) . .
O15 K1 Mo24 28.80(16) . .
O112 K1 Mo24 83.9(2) . .
O212 K1 Mo24 91.8(4) . .
O100 K1 Mo24 132.1(2) . .
Mo33 K1 Mo24 113.17(12) . .
O215 K2 O96 138.5(6) . .
O215 K2 O56 139.5(6) . .
O96 K2 O56 58.5(3) . .
O215 K2 O152 100.3(6) . .
O96 K2 O152 58.3(3) . .
O56 K2 O152 114.4(3) . .
O215 K2 O98 101.6(6) . .
O96 K2 O98 114.2(3) . .
O56 K2 O98 57.9(3) . .
O152 K2 O98 148.5(3) . .
O215 K2 O149 69.0(6) . .
O96 K2 O149 113.5(3) . .
O56 K2 O149 148.0(3) . .
O152 K2 O149 57.6(3) . .
O98 K2 O149 110.8(3) . .
O215 K2 O38 69.3(6) . .
O96 K2 O38 148.9(3) . .
O56 K2 O38 112.7(3) . .
O152 K2 O38 111.8(3) . .
O98 K2 O38 56.9(2) . .
O149 K2 O38 56.1(2) . .
O215 K2 O213 38.6(8) . .
O96 K2 O213 101.3(6) . .
O56 K2 O213 140.5(6) . .
O152 K2 O213 68.0(5) . .
O98 K2 O213 139.3(6) . .
O149 K2 O213 69.1(5) . .
O38 K2 O213 100.9(6) . .
O215 K2 O192 137.6(6) . .
O96 K2 O192 75.2(3) . .
O56 K2 O192 74.5(3) . .
O152 K2 O192 74.8(3) . .
O98 K2 O192 73.8(3) . .
O149 K2 O192 73.5(3) . .
O38 K2 O192 73.7(3) . .
O213 K2 O192 137.1(6) . .
O215 K2 Mo13 146.0(6) . .
O96 K2 Mo13 29.57(17) . .
O56 K2 Mo13 29.35(17) . .
O152 K2 Mo13 87.4(2) . .
O98 K2 Mo13 86.9(2) . .
O149 K2 Mo13 138.5(3) . .
O38 K2 Mo13 138.0(2) . .
O213 K2 Mo13 121.0(6) . .
O192 K2 Mo13 76.4(3) . .
O215 K2 Mo39 81.6(5) . .
O96 K2 Mo39 86.6(2) . .
O56 K2 Mo39 138.3(3) . .
O152 K2 Mo39 28.83(17) . .
O98 K2 Mo39 135.8(3) . .
O149 K2 Mo39 29.06(18) . .
O38 K2 Mo39 84.8(2) . .
O213 K2 Mo39 62.1(5) . .
O192 K2 Mo39 75.0(3) . .
Mo13 K2 Mo39 114.94(15) . .
O215 K2 Mo21 82.5(6) . .
O96 K2 Mo21 138.3(3) . .
O56 K2 Mo21 86.0(2) . .
O152 K2 Mo21 136.5(3) . .
O98 K2 Mo21 28.47(17) . .
O149 K2 Mo21 84.4(2) . .
O38 K2 Mo21 28.73(15) . .
O213 K2 Mo21 120.4(6) . .
O192 K2 Mo21 74.7(3) . .
Mo13 K2 Mo21 114.29(14) . .
Mo39 K2 Mo21 112.32(15) . .
O204 K3 O216 74.7(9) . .
O204 K3 O115 137.9(6) . .
O216 K3 O115 68.5(8) . .
O204 K3 O18 142.1(6) . .
O216 K3 O18 89.6(8) . .
O115 K3 O18 58.1(3) . .
O204 K3 O64 98.8(6) . .
O216 K3 O64 83.1(8) . .
O115 K3 O64 58.0(3) . .
O18 K3 O64 113.6(3) . .
O204 K3 O66 104.1(6) . .
O216 K3 O66 125.3(8) . .
O115 K3 O66 113.4(3) . .
O18 K3 O66 57.5(3) . .
O64 K3 O66 147.3(4) . .
O204 K3 O105 68.8(6) . .
O216 K3 O105 118.9(8) . .
O115 K3 O105 112.5(3) . .
O18 K3 O105 145.8(4) . .
O64 K3 O105 57.2(3) . .
O66 K3 O105 110.4(3) . .
O204 K3 O118 71.4(6) . .
O216 K3 O118 144.8(8) . .
O115 K3 O118 146.6(4) . .
O18 K3 O118 111.7(3) . .
O64 K3 O118 111.0(3) . .
O66 K3 O118 56.7(3) . .
O105 K3 O118 55.8(3) . .
O204 K3 O198 137.5(7) . .
O216 K3 O198 142.4(9) . .
O115 K3 O198 74.1(4) . .
O18 K3 O198 73.2(4) . .
O64 K3 O198 74.1(4) . .
O66 K3 O198 73.2(4) . .
O105 K3 O198 72.7(4) . .
O118 K3 O198 72.5(4) . .
O204 K3 Mo20 147.1(6) . .
O216 K3 Mo20 73.9(8) . .
O115 K3 Mo20 29.46(18) . .
O18 K3 Mo20 29.20(18) . .
O64 K3 Mo20 87.0(2) . .
O66 K3 Mo20 86.4(2) . .
O105 K3 Mo20 137.0(3) . .
O118 K3 Mo20 136.5(3) . .
O198 K3 Mo20 75.3(4) . .
O204 K3 Mo31 80.1(6) . .
O216 K3 Mo31 98.8(8) . .
O115 K3 Mo31 86.1(2) . .
O18 K3 Mo31 137.1(3) . .
O64 K3 Mo31 28.58(18) . .
O66 K3 Mo31 135.5(3) . .
O105 K3 Mo31 29.1(2) . .
O118 K3 Mo31 84.6(2) . .
O198 K3 Mo31 74.9(4) . .
Mo20 K3 Mo31 114.3(2) . .
O204 K3 Mo9 84.6(6) . .
O216 K3 Mo9 139.1(8) . .
O115 K3 Mo9 137.1(3) . .
O18 K3 Mo9 85.6(2) . .
O64 K3 Mo9 135.6(3) . .
O66 K3 Mo9 28.56(18) . .
O105 K3 Mo9 84.0(3) . .
O118 K3 Mo9 28.59(18) . .
O198 K3 Mo9 74.0(4) . .
Mo20 K3 Mo9 113.7(2) . .
Mo31 K3 Mo9 112.10(17) . .
O211 K4 O205 79.1(8) . .
O211 K4 O78 159.9(8) . 7_557
O205 K4 O78 89.9(5) . 7_557
O211 K4 O186 127.5(8) . 7_557
O205 K4 O186 61.5(5) . 7_557
O78 K4 O186 57.9(3) 7_557 7_557
O211 K4 O197 126.6(8) . .
O205 K4 O197 134.1(6) . .
O78 K4 O197 72.8(4) 7_557 .
O186 K4 O197 73.6(4) 7_557 .
O211 K4 O14 119.4(8) . .
O205 K4 O14 133.0(5) . .
O78 K4 O14 57.6(3) 7_557 .
O186 K4 O14 112.9(3) 7_557 .
O197 K4 O14 72.0(4) . .
O211 K4 O28 75.4(7) . .
O205 K4 O28 152.8(5) . .
O78 K4 O28 111.2(3) 7_557 .
O186 K4 O28 144.4(4) 7_557 .
O197 K4 O28 70.9(4) . .
O14 K4 O28 56.4(3) . .
O211 K4 O60 80.7(8) . 7_557
O205 K4 O60 74.5(5) . 7_557
O78 K4 O60 112.7(3) 7_557 7_557
O186 K4 O60 57.3(3) 7_557 7_557
O197 K4 O60 74.1(4) . 7_557
O14 K4 O60 146.0(4) . 7_557
O28 K4 O60 110.4(3) . 7_557
O211 K4 O122 54.9(7) . 7_557
O205 K4 O122 115.1(5) . 7_557
O78 K4 O122 144.7(4) 7_557 7_557
O186 K4 O122 111.1(3) 7_557 7_557
O197 K4 O122 72.0(4) . 7_557
O14 K4 O122 110.1(3) . 7_557
O28 K4 O122 56.0(3) . 7_557
O60 K4 O122 56.7(3) 7_557 7_557
O211 K4 O214 95.2(9) . .
O205 K4 O214 58.4(7) . .
O78 K4 O214 64.8(5) 7_557 .
O186 K4 O214 92.3(5) 7_557 .
O197 K4 O214 136.1(6) . .
O14 K4 O214 76.2(5) . .
O28 K4 O214 114.2(5) . .
O60 K4 O214 132.5(5) 7_557 .
O122 K4 O214 149.3(6) 7_557 .
O211 K4 O165 50.2(8) . .
O205 K4 O165 86.8(5) . .
O78 K4 O165 113.0(3) 7_557 .
O186 K4 O165 145.5(3) 7_557 .
O197 K4 O165 139.1(4) . .
O14 K4 O165 78.0(3) . .
O28 K4 O165 69.5(3) . .
O60 K4 O165 130.1(4) 7_557 .
O122 K4 O165 93.8(3) 7_557 .
O214 K4 O165 57.3(5) . .
O211 K4 Mo17 149.0(7) . 7_557
O205 K4 Mo17 70.3(5) . 7_557
O78 K4 Mo17 29.20(17) 7_557 7_557
O186 K4 Mo17 29.28(19) 7_557 7_557
O197 K4 Mo17 75.1(4) . 7_557
O14 K4 Mo17 86.4(2) . 7_557
O28 K4 Mo17 135.5(3) . 7_557
O60 K4 Mo17 86.2(2) 7_557 7_557
O122 K4 Mo17 135.6(3) 7_557 7_557
O214 K4 Mo17 73.4(5) . 7_557
O165 K4 Mo17 130.4(3) . 7_557
O217 K5 O200 80.3(9) . .
O217 K5 O199 70.5(11) . .
O200 K5 O199 76.2(9) . .
O217 K5 O29 106.2(8) . 7_557
O200 K5 O29 135.1(5) . 7_557
O199 K5 O29 65.3(8) . 7_557
O217 K5 O91 70.8(8) . 7_557
O200 K5 O91 151.1(5) . 7_557
O199 K5 O91 94.4(8) . 7_557
O29 K5 O91 57.8(3) 7_557 7_557
O217 K5 O161 68.7(8) . .
O200 K5 O161 112.1(5) . .
O199 K5 O161 135.9(8) . .
O29 K5 O161 111.6(3) 7_557 .
O91 K5 O161 56.7(3) 7_557 .
O217 K5 O68 145.5(9) . .
O200 K5 O68 93.0(5) . .
O199 K5 O68 75.0(8) . .
O29 K5 O68 56.2(3) 7_557 .
O91 K5 O68 111.2(3) 7_557 .
O161 K5 O68 142.9(3) . .
O217 K5 O196 136.0(9) . .
O200 K5 O196 132.9(6) . .
O199 K5 O196 135.6(8) . .
O29 K5 O196 72.2(4) 7_557 .
O91 K5 O196 72.3(4) 7_557 .
O161 K5 O196 71.5(4) . .
O68 K5 O196 71.4(4) . .
O217 K5 O67 101.0(8) . .
O200 K5 O67 73.7(5) . .
O199 K5 O67 149.8(8) . .
O29 K5 O67 142.9(3) 7_557 .
O91 K5 O67 110.5(3) 7_557 .
O161 K5 O67 56.6(3) . .
O68 K5 O67 109.6(3) . .
O196 K5 O67 70.8(4) . .
O217 K5 O53 141.0(8) . .
O200 K5 O53 64.0(5) . .
O199 K5 O53 112.5(8) . .
O29 K5 O53 110.0(3) 7_557 .
O91 K5 O53 143.0(3) 7_557 .
O161 K5 O53 109.5(3) . .
O68 K5 O53 56.6(3) . .
O196 K5 O53 70.7(4) . .
O67 K5 O53 55.7(3) . .
O217 K5 Mo32 84.4(8) . 7_557
O200 K5 Mo32 150.0(5) . 7_557
O199 K5 Mo32 74.5(8) . 7_557
O29 K5 Mo32 29.33(18) 7_557 7_557
O91 K5 Mo32 29.30(18) 7_557 7_557
O161 K5 Mo32 85.6(2) . 7_557
O68 K5 Mo32 85.1(2) . 7_557
O196 K5 Mo32 74.7(3) . 7_557
O67 K5 Mo32 134.9(3) . 7_557
O53 K5 Mo32 134.6(2) . 7_557
O217 K5 Mo12 80.3(8) . .
O200 K5 Mo12 89.5(5) . .
O199 K5 Mo12 149.2(8) . .
O29 K5 Mo12 135.3(3) 7_557 .
O91 K5 Mo12 85.0(2) 7_557 .
O161 K5 Mo12 28.69(18) . .
O68 K5 Mo12 133.8(3) . .
O196 K5 Mo12 73.4(3) . .
O67 K5 Mo12 28.68(18) . .
O53 K5 Mo12 84.0(2) . .
Mo32 K5 Mo12 113.20(16) 7_557 .
O210 K6 O203 89.3(6) . .
O210 K6 O21 105.8(5) . .
O203 K6 O21 92.1(4) . .
O210 K6 O50 142.3(5) . .
O203 K6 O50 60.9(4) . .
O21 K6 O50 57.1(3) . .
O210 K6 O69 75.6(5) . .
O203 K6 O69 137.3(4) . .
O21 K6 O69 55.9(3) . .
O50 K6 O69 109.7(4) . .
O210 K6 O93 105.3(5) . .
O203 K6 O93 115.0(4) . .
O21 K6 O93 138.5(4) . .
O50 K6 O93 108.1(3) . .
O69 K6 O93 107.5(3) . .
O210 K6 O88 141.9(6) . .
O203 K6 O88 74.2(4) . .
O21 K6 O88 108.8(3) . .
O50 K6 O88 55.5(3) . .
O69 K6 O88 138.4(4) . .
O93 K6 O88 55.5(3) . .
O210 K6 O130 74.8(5) . .
O203 K6 O130 156.2(5) . .
O21 K6 O130 109.0(3) . .
O50 K6 O130 140.3(4) . .
O69 K6 O130 56.1(3) . .
O93 K6 O130 55.1(3) . .
O88 K6 O130 107.7(3) . .
O210 K6 O194 140.4(6) . .
O203 K6 O194 129.4(5) . .
O21 K6 O194 69.4(3) . .
O50 K6 O194 69.9(4) . .
O69 K6 O194 69.6(3) . .
O93 K6 O194 69.1(3) . .
O88 K6 O194 68.9(3) . .
O130 K6 O194 70.4(3) . .
O210 K6 Mo34 122.5(5) . .
O203 K6 Mo34 70.1(3) . .
O21 K6 Mo34 29.09(17) . .
O50 K6 Mo34 29.21(17) . .
O69 K6 Mo34 84.7(3) . .
O93 K6 Mo34 132.1(3) . .
O88 K6 Mo34 84.3(2) . .
O130 K6 Mo34 133.4(3) . .
O194 K6 Mo34 73.0(3) . .
O210 K6 Mo41 122.6(5) . .
O203 K6 Mo41 91.3(3) . .
O21 K6 Mo41 131.5(3) . .
O50 K6 Mo41 83.3(2) . .
O69 K6 Mo41 130.6(3) . .
O93 K6 Mo41 28.35(17) . .
O88 K6 Mo41 28.12(17) . .
O130 K6 Mo41 83.1(2) . .
O194 K6 Mo41 71.4(3) . .
Mo34 K6 Mo41 111.2(2) . .
O210 K6 Mo23 68.0(5) . .
O203 K6 Mo23 154.6(4) . .
O21 K6 Mo23 83.8(2) . .
O50 K6 Mo23 132.8(3) . .
O69 K6 Mo23 28.31(17) . .
O93 K6 Mo23 83.1(2) . .
O88 K6 Mo23 130.8(3) . .
O130 K6 Mo23 28.66(16) . .
O194 K6 Mo23 72.3(3) . .
Mo34 K6 Mo23 111.9(2) . .
Mo41 K6 Mo23 110.22(19) . .
O208 K7 O208 95.6(10) 2_657 .
O208 K7 O207 62.4(5) 2_657 2_657
O208 K7 O207 79.1(5) . 2_657
O208 K7 O207 79.1(5) 2_657 .
O208 K7 O207 62.4(5) . .
O207 K7 O207 122.0(6) 2_657 .
O208 K7 O206 170.3(5) 2_657 .
O208 K7 O206 79.2(5) . .
O207 K7 O206 123.7(3) 2_657 .
O207 K7 O206 91.2(2) . .
O208 K7 O206 79.2(5) 2_657 2_657
O208 K7 O206 170.3(5) . 2_657
O207 K7 O206 91.2(2) 2_657 2_657
O207 K7 O206 123.7(3) . 2_657
O206 K7 O206 107.1(5) . 2_657
O208 K7 O209 105.1(5) 2_657 .
O208 K7 O209 124.5(5) . .
O207 K7 O209 155.6(3) 2_657 .
O207 K7 O209 71.7(2) . .
O206 K7 O209 72.0(3) . .
O206 K7 O209 65.0(3) 2_657 .
O208 K7 O209 124.5(5) 2_657 2_657
O208 K7 O209 105.1(5) . 2_657
O207 K7 O209 71.7(2) 2_657 2_657
O207 K7 O209 155.6(3) . 2_657
O206 K7 O209 65.0(3) . 2_657
O206 K7 O209 72.0(3) 2_657 2_657
O209 K7 O209 104.1(5) . 2_657
O190 K8 O143 96.5(6) . .
O190 K8 O34 139.3(6) . .
O143 K8 O34 56.7(3) . .
O190 K8 O52 109.7(6) . .
O143 K8 O52 140.8(4) . .
O34 K8 O52 109.7(4) . .
O190 K8 O83 149.9(6) . .
O143 K8 O83 110.5(4) . .
O34 K8 O83 56.9(3) . .
O52 K8 O83 56.0(3) . .
O190 K8 O33 65.8(5) . .
O143 K8 O33 56.5(3) . .
O34 K8 O33 110.0(4) . .
O52 K8 O33 108.2(3) . .
O83 K8 O33 140.9(4) . .
O190 K8 O113 72.4(5) . .
O143 K8 O113 108.3(3) . .
O34 K8 O113 140.8(4) . .
O52 K8 O113 56.5(3) . .
O83 K8 O113 109.5(4) . .
O33 K8 O113 54.7(3) . .
O190 K8 O195 132.4(5) . .
O143 K8 O195 70.4(4) . .
O34 K8 O195 71.5(3) . .
O52 K8 O195 70.3(4) . .
O83 K8 O195 71.6(3) . .
O33 K8 O195 69.3(3) . .
O113 K8 O195 69.3(3) . .
O190 K8 Mo29 153.2(5) . .
O143 K8 Mo29 84.8(3) . .
O34 K8 Mo29 28.63(18) . .
O52 K8 Mo29 84.3(3) . .
O83 K8 Mo29 28.93(17) . .
O33 K8 Mo29 132.9(3) . .
O113 K8 Mo29 132.6(3) . .
O195 K8 Mo29 73.3(3) . .
O190 K8 Mo40 75.9(5) . .
O143 K8 Mo40 28.80(18) . .
O34 K8 Mo40 85.1(3) . .
O52 K8 Mo40 132.1(3) . .
O83 K8 Mo40 134.0(3) . .
O33 K8 Mo40 28.59(18) . .
O113 K8 Mo40 82.9(3) . .
O195 K8 Mo40 72.3(3) . .
Mo29 K8 Mo40 112.2(2) . .
O190 K8 Mo5 87.3(5) . .
O143 K8 Mo5 132.0(3) . .
O34 K8 Mo5 133.2(3) . .
O52 K8 Mo5 28.79(17) . .
O83 K8 Mo5 84.3(3) . .
O33 K8 Mo5 82.8(2) . .
O113 K8 Mo5 28.52(18) . .
O195 K8 Mo5 72.0(3) . .
Mo29 K8 Mo5 111.7(2) . .
Mo40 K8 Mo5 110.3(2) . .
O190 K8 Mo46 122.1(6) . .
O143 K8 Mo46 28.46(18) . .
O34 K8 Mo46 28.82(18) . .
O52 K8 Mo46 125.9(3) . .
O83 K8 Mo46 82.5(3) . .
O33 K8 Mo46 81.7(3) . .
O113 K8 Mo46 124.8(3) . .
O195 K8 Mo46 64.1(3) . .
Mo29 K8 Mo46 56.35(12) . .
Mo40 K8 Mo46 56.32(13) . .
Mo5 K8 Mo46 136.1(3) . .
O1S S1 O146 108.6(16) . .
O1S S1 O3 106.0(17) . .
O146 S1 O3 106.8(9) . .
O1S S1 O183 104.2(17) . .
O146 S1 O183 105.5(9) . .
O3 S1 O183 125.0(9) . .
O2S S2 O146 105.8(16) . .
O2S S2 O175 100.7(5) . .
O146 S2 O175 106.8(7) . .
O2S S2 O3 105.4(11) . .
O146 S2 O3 104.9(6) . .
O175 S2 O3 131.1(8) . .
O3S S3 O146 104.9(17) . .
O3S S3 O170 104.9(16) . .
O146 S3 O170 104.8(9) . .
O3S S3 O175 106.9(17) . .
O146 S3 O175 105.7(9) . .
O170 S3 O175 127.7(10) . .
O4S S4 O146 111.4(17) . .
O4S S4 O170 106.0(17) . .
O146 S4 O170 105.6(9) . .
O4S S4 O157 105.6(18) . .
O146 S4 O157 104.0(9) . .
O170 S4 O157 124.2(10) . .
O146 S5 O5S 109.8(17) . .
O146 S5 O157 107.2(10) . .
O5S S5 O157 105.0(16) . .
O146 S5 O183 104.5(9) . .
O5S S5 O183 98.9(15) . .
O157 S5 O183 130.3(10) . .
O6S S6 O109 108.5(18) . .
O6S S6 O182 104.3(18) . .
O109 S6 O182 106.4(10) . .
O6S S6 O151 104.5(19) . .
O109 S6 O151 105.9(9) . .
O182 S6 O151 126.3(10) . .
O109 S7 O7S 108.4(18) . .
O109 S7 O158 107.3(10) . .
O7S S7 O158 101.6(17) . .
O109 S7 O182 104.3(10) . .
O7S S7 O182 104.6(17) . .
O158 S7 O182 129.3(10) . .
O8S S8 O109 108.3(18) . .
O8S S8 O184 103.9(17) . .
O109 S8 O184 104.8(10) . .
O8S S8 O158 104.7(18) . .
O109 S8 O158 104.6(9) . .
O184 S8 O158 129.3(11) . .
O9S S9 O109 105.1(18) . .
O9S S9 O148 106(2) . .
O109 S9 O148 107.2(9) . .
O9S S9 O184 103.4(19) . .
O109 S9 O184 106.0(10) . .
O148 S9 O184 127.0(11) . .
O10S S10 O109 107.2(11) . .
O10S S10 O151 104.2(14) . .
O109 S10 O151 104.3(5) . .
O10S S10 O148 103.0(8) . .
O109 S10 O148 103.3(9) . .
O151 S10 O148 133.0(7) . .
O11S S11 O86 109.7(19) . .
O11S S11 O178 105.1(18) . .
O86 S11 O178 104.1(9) . .
O11S S11 O2 104.7(18) . 7_557
O86 S11 O2 103.6(9) . 7_557
O178 S11 O2 128.9(10) . 7_557
O12S S12 O86 108.1(18) . .
O12S S12 O178 106.3(18) . .
O86 S12 O178 105.0(9) . .
O12S S12 O181 102.4(18) . .
O86 S12 O181 106.2(10) . .
O178 S12 O181 127.7(10) . .
O13S S13 O86 110.4(19) . .
O13S S13 O181 105.7(19) . .
O86 S13 O181 103.7(9) . .
O13S S13 O139 102.2(18) . .
O86 S13 O139 104.7(10) . .
O181 S13 O139 129.5(10) . .
O14S S14 O86 111.1(19) . .
O14S S14 O139 102.0(19) . .
O86 S14 O139 108.6(10) . .
O14S S14 O189 105.0(18) . 7_557
O86 S14 O189 104.9(9) . 7_557
O139 S14 O189 125.0(10) . 7_557
O15S S15 O86 109.1(18) . .
O15S S15 O189 103.7(17) . 7_557
O86 S15 O189 106.5(10) . 7_557
O15S S15 O2 103.8(18) . 7_557
O86 S15 O2 104.3(9) . 7_557
O189 S15 O2 128.6(10) 7_557 7_557
O16S S16 O172 107.3(16) . .
O16S S16 O92 104.7(17) . .
O172 S16 O92 106.9(9) . .
O16S S16 O150 105.3(18) . 7_557
O172 S16 O150 104.9(9) . 7_557
O92 S16 O150 126.5(10) . 7_557
O17S S17 O172 108.5(12) . .
O17S S17 O150 106.0(7) . 7_557
O172 S17 O150 104.2(5) . 7_557
O17S S17 O169 103.5(6) . .
O172 S17 O169 103.8(6) . .
O150 S17 O169 129.7(8) 7_557 .
O18S S18 O172 109.8(17) . .
O18S S18 O169 107.3(19) . .
O172 S18 O169 106.8(10) . .
O18S S18 O110 104.7(18) . .
O172 S18 O110 104.7(10) . .
O169 S18 O110 123.2(9) . .
O19S S19 O172 105.9(13) . .
O19S S19 O110 106.7(6) . .
O172 S19 O110 105.2(8) . .
O19S S19 O1 98.7(11) . .
O172 S19 O1 104.9(6) . .
O110 S19 O1 132.9(9) . .
O20S S20 O172 107.9(17) . .
O20S S20 O92 103.0(16) . .
O172 S20 O92 106.6(10) . .
O20S S20 O1 108.2(18) . .
O172 S20 O1 104.2(9) . .
O92 S20 O1 126.1(10) . .
O21S S21 O167 109.7(18) . .
O21S S21 O177 104.7(18) . .
O167 S21 O177 105.5(9) . .
O21S S21 O7 104.0(17) . .
O167 S21 O7 105.0(9) . .
O177 S21 O7 127.3(10) . .
O22S S22 O167 110.0(17) . .
O22S S22 O188 107.4(18) . .
O167 S22 O188 104.8(9) . .
O22S S22 O7 103.7(18) . .
O167 S22 O7 102.2(10) . .
O188 S22 O7 128.0(11) . .
O24S S24 O167 110.3(17) . .
O24S S24 O135 103.4(18) . .
O167 S24 O135 107.4(9) . .
O24S S24 O5 103.2(18) . .
O167 S24 O5 105.3(9) . .
O135 S24 O5 126.7(9) . .
O25S S25 O167 111.1(18) . .
O25S S25 O177 103.4(18) . .
O167 S25 O177 103.5(9) . .
O25S S25 O135 102.9(17) . .
O167 S25 O135 104.6(9) . .
O177 S25 O135 130.8(10) . .
O26S S26 O168 110.3(17) . .
O26S S26 O107 105.9(17) . .
O168 S26 O107 105.7(10) . .
O26S S26 O147 100.9(18) . .
O168 S26 O147 106.5(9) . .
O107 S26 O147 127.0(10) . .
O27S S27 O168 109.8(18) . .
O27S S27 O127 103.6(19) . 7_557
O168 S27 O127 106.2(10) . 7_557
O27S S27 O120 101.4(19) . 7_557
O168 S27 O120 106.3(10) . 7_557
O127 S27 O120 128.6(10) 7_557 7_557
O28S S28 O168 111.4(19) . .
O28S S28 O127 106.7(18) . 7_557
O168 S28 O127 105.9(10) . 7_557
O28S S28 O166 100.2(18) . .
O168 S28 O166 104.9(10) . .
O127 S28 O166 127.6(11) 7_557 .
O29S S29 O168 109.2(18) . .
O29S S29 O107 105.6(17) . .
O168 S29 O107 103.0(9) . .
O29S S29 O166 103.2(18) . .
O168 S29 O166 104.3(8) . .
O107 S29 O166 130.6(10) . .
O30S S30 O168 115.4(8) . .
O30S S30 O120 100.6(9) . 7_557
O168 S30 O120 108.8(7) . 7_557
O30S S30 O147 102.0(12) . .
O168 S30 O147 105.0(8) . .
O120 S30 O147 125.4(6) 7_557 .
O32S S32 O167 113.0(12) . .
O32S S32 O5 102.3(8) . .
O167 S32 O5 105.5(9) . .
O32S S32 O188 101.6(15) . .
O167 S32 O188 103.8(6) . .
O5 S32 O188 130.6(8) . .
S19 O1 S20 60.1(6) . .
S19 O1 Mo30 113.3(5) . .
S20 O1 Mo30 116.6(7) . .
S15 O2 S11 60.8(8) 7_557 7_557
S15 O2 Mo20 116.0(7) 7_557 .
S11 O2 Mo20 116.6(6) 7_557 .
S1 O3 S2 60.0(6) . .
S1 O3 Mo5 118.5(7) . .
S2 O3 Mo5 113.7(5) . .
Mo1A O4 Mo2A 2.68(17) . .
S32 O5 S24 60.5(7) . .
S32 O5 Mo9 114.7(6) . .
S24 O5 Mo9 116.0(7) . .
S21 O7 S22 60.9(8) . .
S21 O7 Mo39 117.5(7) . .
S22 O7 Mo39 118.6(8) . .
Mo51 O8 Mo6 149.5(5) . .
Mo38 O11 Mo5 109.6(4) . .
Mo38 O11 Mo21 108.5(4) . .
Mo5 O11 Mo21 141.9(4) . .
Mo45 O12 Mo23 109.2(4) . .
Mo45 O12 Mo39 109.2(4) . .
Mo23 O12 Mo39 141.6(4) . .
Mo7 O13 Mo14 149.6(5) . .
Mo22 O14 Mo25 148.8(5) . .
Mo22 O14 K4 100.3(4) . .
Mo25 O14 K4 104.2(3) . .
Mo24 O15 Mo10 147.4(4) . .
Mo24 O15 K1 98.7(3) . .
Mo10 O15 K1 106.6(3) . .
Mo33 O16 Mo46 150.1(5) . .
Mo33 O16 K1 97.4(3) . .
Mo46 O16 K1 108.2(3) . .
Mo37 O17 Mo7 109.6(4) . .
Mo37 O17 Mo27 109.3(4) . .
Mo7 O17 Mo27 141.0(4) . .
Mo20 O18 Mo49 149.1(5) . .
Mo20 O18 K3 98.6(4) . .
Mo49 O18 K3 105.1(3) . .
Mo2 O19 Mo14 149.8(5) . 7_557
Mo51 O20 Mo4 149.1(5) . .
Mo34 O21 Mo26 149.5(5) . .
Mo34 O21 K6 99.1(3) . .
Mo26 O21 K6 106.9(4) . .
Mo37 O22 Mo13 109.0(4) . .
Mo37 O22 Mo40 109.1(4) . .
Mo13 O22 Mo40 141.9(5) . .
Mo37 O26 Mo27 109.7(4) . .
Mo37 O26 Mo13 108.7(4) . .
Mo27 O26 Mo13 141.6(4) . .
Mo37 O27 Mo7 109.1(4) . .
Mo37 O27 Mo33 108.5(4) . .
Mo7 O27 Mo33 142.3(5) . .
Mo22 O28 Mo18 148.9(4) . .
Mo22 O28 K4 99.2(3) . .
Mo18 O28 K4 105.6(3) . .
Mo32 O29 Mo26 148.0(4) . .
Mo32 O29 K5 98.8(3) . 7_557
Mo26 O29 K5 106.9(4) . 7_557
Mo28 O30 Mo34 109.5(3) 7_557 7_557
Mo28 O30 Mo8 109.1(4) 7_557 .
Mo34 O30 Mo8 141.3(4) 7_557 .
Mo30 O31 Mo1A 146.0(5) . .
Mo30 O31 Mo2A 157.3(5) . .
Mo1A O31 Mo2A 22.93(17) . .
Mo19 O32 Mo6 148.9(5) . .
Mo40 O33 Mo15 149.4(5) . .
Mo40 O33 K8 98.3(3) . .
Mo15 O33 K8 107.7(4) . .
Mo29 O34 Mo46 147.5(5) . .
Mo29 O34 K8 99.6(4) . .
Mo46 O34 K8 104.9(4) . .
Mo30 O35 Mo3 148.4(5) . .
Mo7 O36 Mo3 149.1(5) . .
Mo36 O37 Mo43 109.7(4) . .
Mo36 O37 Mo12 109.2(4) . .
Mo43 O37 Mo12 141.0(5) . .
Mo21 O38 Mo47 148.5(5) . .
Mo21 O38 K2 98.3(3) . .
Mo47 O38 K2 104.2(3) . .
Mo41 O40 Mo38 109.6(4) . .
Mo41 O40 Mo19 141.9(4) . .
Mo38 O40 Mo19 108.4(3) . .
Mo28 O41 Mo24 109.0(4) . 7_557
Mo28 O41 Mo8 109.3(4) . 7_557
Mo24 O41 Mo8 141.7(4) 7_557 7_557
Mo38 O42 Mo22 109.1(4) . .
Mo38 O42 Mo5 109.3(4) . .
Mo22 O42 Mo5 141.5(4) . .
Mo28 O44 Mo2 109.7(3) . .
Mo28 O44 Mo51 109.1(4) . .
Mo2 O44 Mo51 141.1(4) . .
Mo27 O45 Mo3 149.8(5) . .
Mo44 O46 Mo16 109.9(4) . .
Mo44 O46 Mo31 109.7(4) . .
Mo16 O46 Mo31 140.3(4) . .
Mo36 O47 Mo20 109.7(4) . 7_557
Mo36 O47 Mo12 109.5(4) . .
Mo20 O47 Mo12 140.8(5) 7_557 .
Mo38 O48 Mo22 109.9(4) . .
Mo38 O48 Mo19 108.5(3) . .
Mo22 O48 Mo19 141.5(4) . .
Mo34 O50 Mo6 149.1(5) . .
Mo34 O50 K6 97.7(3) . .
Mo6 O50 K6 107.0(4) . .
Mo19 O51 Mo18 149.8(5) . .
Mo5 O52 Mo25 148.1(5) . .
Mo5 O52 K8 99.6(4) . .
Mo25 O52 K8 105.9(4) . .
Mo8 O53 Mo10 149.2(5) . .
Mo8 O53 K5 98.8(4) . .
Mo10 O53 K5 106.0(4) . .
Mo38 O55 Mo41 109.4(4) . .
Mo38 O55 Mo21 108.7(3) . .
Mo41 O55 Mo21 141.9(4) . .
Mo13 O56 Mo15 147.5(4) . .
Mo13 O56 K2 99.6(3) . .
Mo15 O56 K2 105.2(3) . .
Mo16 O60 Mo50 148.8(5) . .
Mo16 O60 K4 99.7(4) . 7_557
Mo50 O60 K4 103.6(4) . 7_557
Mo45 O61 Mo39 109.2(4) . .
Mo45 O61 Mo48 108.9(4) . .
Mo39 O61 Mo48 141.9(4) . .
Mo44 O62 Mo11 109.3(4) 7_557 7_557
Mo44 O62 Mo42 109.2(4) 7_557 .
Mo11 O62 Mo42 141.5(4) 7_557 .
Mo28 O63 Mo51 109.3(4) . .
Mo28 O63 Mo34 109.0(4) . .
Mo51 O63 Mo34 141.4(4) . .
Mo31 O64 Mo50 148.6(5) . .
Mo31 O64 K3 100.1(4) . .
Mo50 O64 K3 103.5(4) . .
Mo42 O65 Mo18 149.0(5) . .
Mo9 O66 Mo49 147.3(5) . .
Mo9 O66 K3 100.3(4) . .
Mo49 O66 K3 103.8(4) . .
Mo12 O67 Mo10 149.3(5) . .
Mo12 O67 K5 98.5(4) . .
Mo10 O67 K5 106.2(4) . .
Mo8 O68 Mo26 148.4(4) . 7_557
Mo8 O68 K5 99.6(3) . .
Mo26 O68 K5 105.4(3) 7_557 .
Mo23 O69 Mo26 149.4(5) . .
Mo23 O69 K6 100.1(3) . .
Mo26 O69 K6 105.2(4) . .
Mo27 O70 Mo35 148.8(5) . .
Mo11 O72 Mo3 148.9(5) . .
Mo42 O75 Mo4 148.0(5) . .
Mo17 O78 Mo25 149.5(5) . 7_557
Mo17 O78 K4 98.8(4) . 7_557
Mo25 O78 K4 105.3(3) 7_557 7_557
Mo37 O79 Mo33 110.1(4) . .
Mo37 O79 Mo40 108.9(4) . .
Mo33 O79 Mo40 140.9(4) . .
Mo44 O80 Mo30 109.2(3) . .
Mo44 O80 Mo31 109.2(3) . .
Mo30 O80 Mo31 141.6(4) . .
Mo2 O82 Mo4 148.7(5) . .
Mo29 O83 Mo25 147.9(5) . .
Mo29 O83 K8 98.3(4) . .
Mo25 O83 K8 105.5(4) . .
Mo33 O85 Mo14 149.0(4) . .
Mo33 O85 K1 99.1(3) . .
Mo14 O85 K1 107.0(4) . .
S14 O86 S12 115.1(9) . .
S14 O86 S11 115.7(9) . .
S12 O86 S11 63.2(8) . .
S14 O86 S13 62.1(8) . .
S12 O86 S13 63.1(8) . .
S11 O86 S13 115.5(9) . .
S14 O86 S15 63.2(8) . .
S12 O86 S15 117.8(9) . .
S11 O86 S15 64.5(8) . .
S13 O86 S15 116.1(9) . .
S14 O86 Mo36 117.2(7) . .
S12 O86 Mo36 116.8(6) . .
S11 O86 Mo36 117.7(7) . .
S13 O86 Mo36 116.7(7) . .
S15 O86 Mo36 115.9(7) . .
Mo48 O87 Mo35 148.6(5) . .
Mo41 O88 Mo6 149.5(5) . .
Mo41 O88 K6 99.6(4) . .
Mo6 O88 K6 105.4(3) . .
Mo44 O90 Mo11 109.9(4) . .
Mo44 O90 Mo30 109.0(4) . .
Mo11 O90 Mo30 141.1(4) . .
Mo32 O91 Mo49 148.7(5) . .
Mo32 O91 K5 98.8(4) . 7_557
Mo49 O91 K5 106.1(4) . 7_557
S16 O92 S20 58.3(8) . .
S16 O92 Mo11 117.2(7) . .
S20 O92 Mo11 117.1(7) . .
Mo41 O93 Mo47 148.7(5) . .
Mo41 O93 K6 99.5(4) . .
Mo47 O93 K6 106.8(3) . .
Mo13 O96 Mo35 147.6(5) . .
Mo13 O96 K2 99.5(4) . .
Mo35 O96 K2 105.2(3) . .
Mo36 O97 Mo17 109.1(4) . 7_557
Mo36 O97 Mo20 109.0(4) . 7_557
Mo17 O97 Mo20 141.8(4) 7_557 7_557
Mo21 O98 Mo15 146.8(5) . .
Mo21 O98 K2 101.4(3) . .
Mo15 O98 K2 103.5(4) . .
Mo43 O100 Mo46 148.5(5) . .
Mo43 O100 K1 100.1(4) . .
Mo46 O100 K1 105.0(3) . .
Mo11 O101 Mo4 149.1(5) . 7_557
Mo28 O103 Mo24 108.8(4) . 7_557
Mo28 O103 Mo2 109.1(4) . .
Mo24 O103 Mo2 142.0(4) 7_557 .
Mo24 O104 Mo14 148.6(4) . .
Mo24 O104 K1 100.9(3) . .
Mo14 O104 K1 105.0(3) . .
Mo31 O105 Mo1A 147.1(5) . .
Mo31 O105 Mo2A 156.0(5) . .
Mo1A O105 Mo2A 22.65(18) . .
Mo31 O105 K3 98.5(4) . .
Mo1A O105 K3 106.5(4) . .
Mo2A O105 K3 105.5(4) . .
S26 O107 S29 61.3(8) . .
S26 O107 Mo51 117.0(7) . .
S29 O107 Mo51 116.7(7) . .
S7 O109 S10 116.2(8) . .
S7 O109 S6 63.3(8) . .
S10 O109 S6 63.4(7) . .
S7 O109 S8 63.1(8) . .
S10 O109 S8 116.0(8) . .
S6 O109 S8 115.9(9) . .
S7 O109 S9 116.1(9) . .
S10 O109 S9 64.6(8) . .
S6 O109 S9 117.5(9) . .
S8 O109 S9 62.4(8) . .
S7 O109 Mo37 117.0(7) . .
S10 O109 Mo37 117.1(5) . .
S6 O109 Mo37 117.5(7) . .
S8 O109 Mo37 116.5(7) . .
S9 O109 Mo37 115.4(7) . .
S18 O110 S19 60.7(7) . .
S18 O110 Mo31 118.4(8) . .
S19 O110 Mo31 113.4(6) . .
Mo43 O112 Mo10 147.7(5) . .
Mo43 O112 K1 100.2(4) . .
Mo10 O112 K1 105.2(3) . .
Mo5 O113 Mo15 149.6(5) . .
Mo5 O113 K8 98.2(4) . .
Mo15 O113 K8 107.1(4) . .
Mo20 O115 Mo50 149.3(5) . .
Mo20 O115 K3 98.7(4) . .
Mo50 O115 K3 104.9(3) . .
Mo36 O116 Mo29 109.5(4) . .
Mo36 O116 Mo17 108.5(4) . 7_557
Mo29 O116 Mo17 142.0(4) . 7_557
Mo9 O118 Mo2A 153.4(5) . .
Mo9 O118 Mo1A 147.7(5) . .
Mo2A O118 Mo1A 23.17(17) . .
Mo9 O118 K3 99.1(4) . .
Mo2A O118 K3 107.4(4) . .
Mo1A O118 K3 104.5(4) . .
S27 O120 S30 56.5(7) 7_557 7_557
S27 O120 Mo24 114.3(7) 7_557 .
S30 O120 Mo24 114.0(5) 7_557 .
Mo16 O122 Mo18 148.6(5) . 7_557
Mo16 O122 K4 99.2(3) . 7_557
Mo18 O122 K4 105.5(4) 7_557 7_557
Mo45 O123 Mo23 109.2(4) . .
Mo45 O123 Mo32 109.6(4) . .
Mo23 O123 Mo32 141.3(5) . .
S27 O127 S28 59.7(8) 7_557 7_557
S27 O127 Mo8 115.7(7) 7_557 .
S28 O127 Mo8 116.3(7) 7_557 .
Mo23 O130 Mo47 148.3(5) . .
Mo23 O130 K6 98.3(4) . .
Mo47 O130 K6 106.3(3) . .
Mo45 O131 Mo9 109.4(4) . .
Mo45 O131 Mo48 108.8(4) . .
Mo9 O131 Mo48 141.8(5) . .
S24 O135 S25 59.8(7) . .
S24 O135 Mo32 116.6(7) . .
S25 O135 Mo32 114.7(7) . .
Mo44 O136 Mo16 110.1(4) 7_557 7_557
Mo44 O136 Mo42 109.7(4) 7_557 .
Mo16 O136 Mo42 140.1(4) 7_557 .
S14 O139 S13 57.1(8) . .
S14 O139 Mo29 116.2(7) . .
S13 O139 Mo29 115.3(6) . .
Mo40 O143 Mo46 147.7(5) . .
Mo40 O143 K8 99.8(4) . .
Mo46 O143 K8 105.6(4) . .
S5 O146 S2 119.5(8) . .
S5 O146 S4 63.4(8) . .
S2 O146 S4 115.8(8) . .
S5 O146 S1 65.5(8) . .
S2 O146 S1 63.7(6) . .
S4 O146 S1 116.6(9) . .
S5 O146 S3 116.8(9) . .
S2 O146 S3 64.1(7) . .
S4 O146 S3 61.6(8) . .
S1 O146 S3 116.9(9) . .
S5 O146 Mo38 116.1(8) . .
S2 O146 Mo38 114.4(5) . .
S4 O146 Mo38 118.4(7) . .
S1 O146 Mo38 116.4(7) . .
S3 O146 Mo38 115.8(7) . .
S26 O147 S30 57.1(6) . .
S26 O147 Mo2 116.2(7) . .
S30 O147 Mo2 114.9(4) . .
S9 O148 S10 60.6(7) . .
S9 O148 Mo13 115.6(7) . .
S10 O148 Mo13 112.7(4) . .
Mo39 O149 Mo47 148.2(5) . .
Mo39 O149 K2 98.2(4) . .
Mo47 O149 K2 105.9(3) . .
S16 O150 S17 59.4(6) 7_557 7_557
S16 O150 Mo42 117.4(7) 7_557 .
S17 O150 Mo42 115.2(5) 7_557 .
S6 O151 S10 59.9(6) . .
S6 O151 Mo40 117.2(7) . .
S10 O151 Mo40 114.0(5) . .
Mo39 O152 Mo35 147.6(5) . .
Mo39 O152 K2 100.4(4) . .
Mo35 O152 K2 103.4(3) . .
Mo36 O154 Mo43 109.5(4) . .
Mo36 O154 Mo29 108.8(4) . .
Mo43 O154 Mo29 141.7(5) . .
S5 O157 S4 58.3(7) . .
S5 O157 Mo19 114.2(7) . .
S4 O157 Mo19 118.3(7) . .
S7 O158 S8 59.3(8) . .
S7 O158 Mo7 115.2(7) . .
S8 O158 Mo7 115.0(7) . .
Mo12 O161 Mo49 148.8(5) . 7_557
Mo12 O161 K5 100.1(4) . .
Mo49 O161 K5 105.2(4) 7_557 .
Mo2A O165 Mo1A 3.9(2) 6_566 6_566
Mo2A O165 K4 140.8(6) 6_566 .
Mo1A O165 K4 144.3(4) 6_566 .
S29 O166 S28 59.9(7) . .
S29 O166 Mo34 115.6(7) . .
S28 O166 Mo34 115.2(7) . .
S25 O167 S21 64.4(8) . .
S25 O167 S24 62.6(8) . .
S21 O167 S24 117.6(9) . .
S25 O167 S32 116.3(9) . .
S21 O167 S32 118.1(8) . .
S24 O167 S32 63.7(8) . .
S25 O167 S22 117.0(9) . .
S21 O167 S22 63.6(8) . .
S24 O167 S22 117.5(9) . .
S32 O167 S22 64.3(7) . .
S25 O167 Mo45 117.2(7) . .
S21 O167 Mo45 116.2(7) . .
S24 O167 Mo45 115.8(6) . .
S32 O167 Mo45 115.3(5) . .
S22 O167 Mo45 116.2(7) . .
S30 O168 S26 63.9(8) . .
S30 O168 S28 112.2(9) . .
S26 O168 S28 115.2(9) . .
S30 O168 S27 62.0(8) . .
S26 O168 S27 116.5(9) . .
S28 O168 S27 61.7(9) . .
S30 O168 S29 114.4(7) . .
S26 O168 S29 62.5(8) . .
S28 O168 S29 63.6(8) . .
S27 O168 S29 115.6(9) . .
S30 O168 Mo28 119.1(5) . .
S26 O168 Mo28 117.7(7) . .
S28 O168 Mo28 117.7(7) . .
S27 O168 Mo28 116.1(7) . .
S29 O168 Mo28 117.7(7) . .
S18 O169 S17 57.9(7) . .
S18 O169 Mo16 120.0(7) . .
S17 O169 Mo16 115.2(5) . .
S4 O170 S3 59.0(8) . .
S4 O170 Mo41 118.9(7) . .
S3 O170 Mo41 116.6(7) . .
S17 O172 S19 116.4(7) . .
S17 O172 S20 114.0(8) . .
S19 O172 S20 66.0(7) . .
S17 O172 S16 64.7(6) . .
S19 O172 S16 117.5(8) . .
S20 O172 S16 60.2(8) . .
S17 O172 S18 61.9(7) . .
S19 O172 S18 63.8(7) . .
S20 O172 S18 116.7(9) . .
S16 O172 S18 116.5(9) . .
S17 O172 Mo44 117.6(6) . .
S19 O172 Mo44 115.3(5) . .
S20 O172 Mo44 117.4(7) . .
S16 O172 Mo44 116.1(7) . .
S18 O172 Mo44 117.5(7) . .
Mo45 O174 Mo32 109.7(4) . .
Mo45 O174 Mo9 108.6(4) . .
Mo32 O174 Mo9 141.6(5) . .
S3 O175 S2 59.2(7) . .
S3 O175 Mo21 116.6(7) . .
S2 O175 Mo21 113.6(5) . .
S21 O177 S25 60.5(7) . .
S21 O177 Mo23 116.9(7) . .
S25 O177 Mo23 115.2(7) . .
S11 O178 S12 60.7(8) . .
S11 O178 Mo12 117.4(7) . .
S12 O178 Mo12 116.3(7) . .
Mo48 O179 Mo2A 153.8(5) . .
Mo48 O179 Mo1A 146.1(5) . .
Mo2A O179 Mo1A 23.10(18) . .
S12 O181 S13 59.8(8) . .
S12 O181 Mo43 117.0(7) . .
S13 O181 Mo43 116.6(7) . .
S6 O182 S7 60.5(8) . .
S6 O182 Mo33 116.3(7) . .
S7 O182 Mo33 114.3(7) . .
S1 O183 S5 59.5(7) . .
S1 O183 Mo22 117.1(8) . .
S5 O183 Mo22 113.3(7) . .
S9 O184 S8 60.4(8) . .
S9 O184 Mo27 116.9(7) . .
S8 O184 Mo27 116.8(7) . .
Mo17 O186 Mo50 149.6(5) . .
Mo17 O186 K4 98.5(4) . 7_557
Mo50 O186 K4 105.4(4) . 7_557
S22 O188 S32 61.1(7) . .
S22 O188 Mo48 117.2(7) . .
S32 O188 Mo48 114.5(5) . .
S15 O189 S14 59.1(8) 7_557 7_557
S15 O189 Mo17 116.9(7) 7_557 .
S14 O189 Mo17 115.7(7) 7_557 .
Mo43 O206 K7 125.1(4) . .
Mo29 O207 K7 125.8(5) . .
Mo36 O209 K7 123.5(4) . .

loop_
_geom_bond_atom_site_label_1
_geom_bond_atom_site_label_2
_geom_bond_distance
_geom_bond_site_symmetry_2
Mo1A Mo2A 0.796(5) .
Mo1A O4 1.634(11) .
Mo1A O105 1.959(10) .
Mo1A O31 1.962(9) .
Mo1A O118 1.998(9) .
Mo1A O179 2.018(9) .
Mo1A O165 2.334(11) 6_565
Mo1A K3 4.005(7) .
Mo2A O165 1.549(12) 6_565
Mo2A O179 1.941(10) .
Mo2A O118 1.964(10) .
Mo2A O31 2.030(10) .
Mo2A O105 2.063(11) .
Mo2A O4 2.425(12) .
Mo2A K3 4.053(8) .
Mo2 O134 1.686(9) .
Mo2 O19 1.811(8) .
Mo2 O82 1.823(8) .
Mo2 O44 2.047(8) .
Mo2 O103 2.057(8) .
Mo2 O147 2.360(9) .
Mo3 O160 1.675(9) .
Mo3 O72 1.950(9) .
Mo3 O36 1.966(7) .
Mo3 O35 1.973(8) .
Mo3 O45 1.979(9) .
Mo3 O133 2.283(10) .
Mo4 O180 1.672(14) .
Mo4 O20 1.961(8) .
Mo4 O101 1.965(9) 7_557
Mo4 O82 1.970(8) .
Mo4 O75 1.973(8) .
Mo4 O43 2.283(9) .
Mo5 O163 1.697(9) .
Mo5 O113 1.811(9) .
Mo5 O52 1.834(8) .
Mo5 O11 2.047(8) .
Mo5 O42 2.048(8) .
Mo5 O3 2.323(10) .
Mo5 K8 3.754(9) .
Mo6 O73 1.656(9) .
Mo6 O8 1.951(8) .
Mo6 O50 1.955(8) .
Mo6 O32 1.967(8) .
Mo6 O88 1.985(8) .
Mo6 O39 2.302(9) .
Mo6 K6 4.036(8) .
Mo7 O49 1.679(9) .
Mo7 O13 1.832(8) .
Mo7 O36 1.833(8) .
Mo7 O27 2.048(8) .
Mo7 O17 2.050(8) .
Mo7 O158 2.391(10) .
Mo8 O129 1.698(8) .
Mo8 O53 1.809(9) .
Mo8 O68 1.834(9) .
Mo8 O41 2.045(8) 7_557
Mo8 O30 2.051(7) .
Mo8 O127 2.350(9) .
Mo8 K5 3.750(6) .
Mo9 O23 1.684(9) .
Mo9 O118 1.818(9) .
Mo9 O66 1.823(9) .
Mo9 O131 2.037(8) .
Mo9 O174 2.044(9) .
Mo9 O5 2.343(10) .
Mo9 K3 3.751(8) .
Mo10 O74 1.661(8) .
Mo10 O67 1.977(9) .
Mo10 O15 1.981(8) .
Mo10 O53 1.983(9) .
Mo10 O112 1.988(9) .
Mo10 O144 2.284(9) .
Mo10 K5 4.043(7) .
Mo10 K1 4.051(5) .
Mo11 O140 1.688(9) .
Mo11 O101 1.825(8) .
Mo11 O72 1.843(9) .
Mo11 O90 2.045(8) .
Mo11 O62 2.049(8) 7_557
Mo11 O92 2.366(9) .
Mo12 O99 1.689(8) .
Mo12 O67 1.819(9) .
Mo12 O161 1.827(9) .
Mo12 O37 2.063(9) .
Mo12 O47 2.065(8) .
Mo12 O178 2.351(9) .
Mo12 K5 3.747(7) .
Mo13 O25 1.691(9) .
Mo13 O56 1.819(8) .
Mo13 O96 1.830(8) .
Mo13 O22 2.046(8) .
Mo13 O26 2.046(8) .
Mo13 O148 2.403(9) .
Mo13 K2 3.659(6) .
Mo14 O54 1.685(8) .
Mo14 O13 1.955(8) .
Mo14 O85 1.958(9) .
Mo14 O19 1.979(8) 7_557
Mo14 O104 1.983(8) .
Mo14 O159 2.274(9) .
Mo14 K1 3.965(5) .
Mo15 O119 1.668(10) .
Mo15 O33 1.971(8) .
Mo15 O113 1.979(9) .
Mo15 O98 1.980(8) .
Mo15 O56 1.989(8) .
Mo15 O106 2.274(9) .
Mo15 K2 3.910(5) .
Mo15 K8 4.087(8) .
Mo16 O95 1.685(9) .
Mo16 O60 1.827(8) .
Mo16 O122 1.832(9) .
Mo16 O46 2.052(9) .
Mo16 O136 2.059(8) 7_557
Mo16 O169 2.356(10) .
Mo16 K4 3.763(7) 7_557
Mo17 O94 1.688(8) .
Mo17 O78 1.813(8) .
Mo17 O186 1.816(9) .
Mo17 O97 2.045(8) 7_557
Mo17 O116 2.065(9) 7_557
Mo17 O189 2.357(9) .
Mo17 K4 3.672(7) 7_557
Mo18 O142 1.662(10) .
Mo18 O122 1.963(8) 7_557
Mo18 O65 1.972(9) .
Mo18 O28 1.986(8) .
Mo18 O51 1.988(9) .
Mo18 O171 2.270(10) .
Mo18 K4 4.005(6) .
Mo19 O76 1.691(9) .
Mo19 O51 1.802(9) .
Mo19 O32 1.821(7) .
Mo19 O40 2.061(8) .
Mo19 O48 2.081(8) .
Mo19 O157 2.361(10) .
Mo20 O155 1.694(8) .
Mo20 O18 1.811(9) .
Mo20 O115 1.826(8) .
Mo20 O97 2.048(8) 7_557
Mo20 O47 2.052(8) 7_557
Mo20 O2 2.334(10) .
Mo20 K3 3.670(7) .
Mo21 O125 1.697(9) .
Mo21 O38 1.826(8) .
Mo21 O98 1.827(9) .
Mo21 O55 2.048(8) .
Mo21 O11 2.052(8) .
Mo21 O175 2.332(10) .
Mo21 K2 3.758(6) .
Mo22 O126 1.715(9) .
Mo22 O14 1.804(8) .
Mo22 O28 1.810(8) .
Mo22 O48 2.034(7) .
Mo22 O42 2.036(8) .
Mo22 O183 2.335(11) .
Mo22 K4 3.730(7) .
Mo23 O153 1.688(8) .
Mo23 O69 1.821(8) .
Mo23 O130 1.832(8) .
Mo23 O123 2.046(8) .
Mo23 O12 2.049(9) .
Mo23 O177 2.372(10) .
Mo23 K6 3.780(8) .
Mo24 O138 1.688(8) .
Mo24 O104 1.820(8) .
Mo24 O15 1.829(8) .
Mo24 O41 2.044(8) 7_557
Mo24 O103 2.053(8) 7_557
Mo24 O120 2.403(9) .
Mo24 K1 3.754(5) .
Mo25 O187 1.675(9) .
Mo25 O83 1.959(8) .
Mo25 O52 1.977(8) .
Mo25 O78 1.982(8) 7_557
Mo25 O14 1.983(8) .
Mo25 O137 2.269(10) .
Mo25 K4 3.945(7) .
Mo25 K8 4.006(9) .
Mo26 O59 1.672(9) .
Mo26 O21 1.959(8) .
Mo26 O69 1.963(8) .
Mo26 O68 1.970(8) 7_557
Mo26 O29 1.975(8) .
Mo26 O141 2.295(9) .
Mo26 K5 3.985(6) 7_557
Mo26 K6 4.000(8) .
Mo27 O121 1.691(10) .
Mo27 O45 1.809(9) .
Mo27 O70 1.825(8) .
Mo27 O26 2.043(8) .
Mo27 O17 2.064(8) .
Mo27 O184 2.335(10) .
Mo28 O9 1.616(8) .
Mo28 O44 2.016(7) .
Mo28 O103 2.020(8) .
Mo28 O63 2.021(8) .
Mo28 O30 2.021(8) 7_557
Mo28 O41 2.025(8) .
Mo28 O168 2.239(9) .
Mo29 O207 1.696(9) .
Mo29 O34 1.817(8) .
Mo29 O83 1.829(8) .
Mo29 O116 2.036(9) .
Mo29 O154 2.058(9) .
Mo29 O139 2.349(9) .
Mo29 K8 3.740(8) .
Mo30 O58 1.709(9) .
Mo30 O35 1.820(8) .
Mo30 O31 1.831(9) .
Mo30 O80 2.048(8) .
Mo30 O90 2.055(9) .
Mo30 O1 2.318(11) .
Mo31 O145 1.687(9) .
Mo31 O64 1.809(8) .
Mo31 O105 1.830(10) .
Mo31 O46 2.054(9) .
Mo31 O80 2.061(7) .
Mo31 O110 2.352(10) .
Mo31 K3 3.722(7) .
Mo32 O114 1.700(9) .
Mo32 O91 1.825(9) .
Mo32 O29 1.827(9) .
Mo32 O174 2.037(9) .
Mo32 O123 2.053(8) .
Mo32 O135 2.383(9) .
Mo32 K5 3.686(6) 7_557
Mo33 O89 1.677(8) .
Mo33 O16 1.832(8) .
Mo33 O85 1.841(9) .
Mo33 O79 2.031(8) .
Mo33 O27 2.064(8) .
Mo33 O182 2.407(9) .
Mo33 K1 3.693(5) .
Mo34 O124 1.695(8) .
Mo34 O21 1.834(8) .
Mo34 O50 1.835(8) .
Mo34 O30 2.045(8) 7_557
Mo34 O63 2.057(8) .
Mo34 O166 2.378(9) .
Mo34 K6 3.725(8) .
Mo35 O117 1.676(10) .
Mo35 O70 1.958(9) .
Mo35 O87 1.979(8) .
Mo35 O96 1.981(8) .
Mo35 O152 1.991(9) .
Mo35 O81 2.253(10) .
Mo35 K2 3.902(6) .
Mo36 O209 1.635(7) .
Mo36 O47 2.006(9) .
Mo36 O37 2.016(9) .
Mo36 O154 2.017(9) .
Mo36 O116 2.024(8) .
Mo36 O97 2.027(9) .
Mo36 O86 2.237(8) .
Mo37 O6 1.618(8) .
Mo37 O17 2.013(8) .
Mo37 O22 2.017(9) .
Mo37 O79 2.021(8) .
Mo37 O26 2.024(8) .
Mo37 O27 2.029(9) .
Mo37 O109 2.259(9) .
Mo38 O10 1.617(8) .
Mo38 O48 2.008(8) .
Mo38 O11 2.021(9) .
Mo38 O55 2.022(8) .
Mo38 O42 2.026(8) .
Mo38 O40 2.032(8) .
Mo38 O146 2.252(9) .
Mo39 O77 1.704(9) .
Mo39 O152 1.820(8) .
Mo39 O149 1.822(9) .
Mo39 O61 2.046(8) .
Mo39 O12 2.052(8) .
Mo39 O7 2.316(10) .
Mo39 K2 3.713(5) .
Mo40 O71 1.699(9) .
Mo40 O33 1.812(8) .
Mo40 O143 1.833(8) .
Mo40 O22 2.055(8) .
Mo40 O79 2.057(8) .
Mo40 O151 2.345(10) .
Mo40 K8 3.749(9) .
Mo41 O156 1.702(10) .
Mo41 O88 1.804(8) .
Mo41 O93 1.817(8) .
Mo41 O40 2.029(8) .
Mo41 O55 2.045(8) .
Mo41 O170 2.341(10) .
Mo41 K6 3.774(7) .
Mo42 O24 1.685(9) .
Mo42 O65 1.812(9) .
Mo42 O75 1.822(8) .
Mo42 O62 2.053(8) .
Mo42 O136 2.068(8) .
Mo42 O150 2.336(10) .
Mo43 O206 1.701(8) .
Mo43 O100 1.819(9) .
Mo43 O112 1.824(9) .
Mo43 O37 2.039(9) .
Mo43 O154 2.042(9) .
Mo43 O181 2.331(9) .
Mo43 K1 3.820(5) .
Mo44 O57 1.630(8) .
Mo44 O136 1.990(8) 7_557
Mo44 O46 2.003(8) .
Mo44 O90 2.008(8) .
Mo44 O80 2.010(8) .
Mo44 O62 2.020(8) 7_557
Mo44 O172 2.240(10) .
Mo45 O132 1.611(8) .
Mo45 O12 2.010(8) .
Mo45 O123 2.013(9) .
Mo45 O131 2.014(9) .
Mo45 O61 2.017(8) .
Mo45 O174 2.027(9) .
Mo45 O167 2.247(9) .
Mo46 O108 1.663(9) .
Mo46 O16 1.959(8) .
Mo46 O143 1.972(8) .
Mo46 O100 1.975(8) .
Mo46 O34 1.988(8) .
Mo46 O162 2.301(9) .
Mo46 K8 3.984(9) .
Mo46 K1 4.045(5) .
Mo47 O128 1.667(10) .
Mo47 O130 1.962(8) .
Mo47 O149 1.975(9) .
Mo47 O38 1.979(8) .
Mo47 O93 1.983(9) .
Mo47 O173 2.261(9) .
Mo47 K2 4.005(6) .
Mo47 K6 4.066(8) .
Mo48 O164 1.719(9) .
Mo48 O87 1.811(8) .
Mo48 O179 1.816(9) .
Mo48 O61 2.054(8) .
Mo48 O131 2.061(8) .
Mo48 O188 2.317(10) .
Mo49 O185 1.665(9) .
Mo49 O161 1.970(8) 7_557
Mo49 O91 1.975(9) .
Mo49 O18 1.982(9) .
Mo49 O66 1.985(9) .
Mo49 O111 2.287(9) .
Mo49 K3 3.945(8) .
Mo49 K5 3.966(6) 7_557
Mo50 O176 1.687(9) .
Mo50 O60 1.970(9) .
Mo50 O115 1.973(8) .
Mo50 O64 1.986(9) .
Mo50 O186 1.986(9) .
Mo50 O102 2.232(10) .
Mo50 K3 3.922(8) .
Mo50 K4 3.956(7) 7_557
Mo51 O318 1.678(8) .
Mo51 O8 1.830(8) .
Mo51 O20 1.835(8) .
Mo51 O63 2.048(8) .
Mo51 O44 2.059(8) .
Mo51 O107 2.389(9) .
K1 O201 2.77(4) .
K1 O202 2.90(2) .
K1 O85 2.922(9) .
K1 O104 2.958(9) .
K1 O16 2.980(10) .
K1 O191 3.001(16) .
K1 O15 3.014(9) .
K1 O112 3.048(10) .
K1 O212 3.051(19) .
K1 O100 3.055(10) .
K2 O215 2.47(2) .
K2 O96 2.881(11) .
K2 O56 2.886(9) .
K2 O152 2.925(10) .
K2 O98 2.942(10) .
K2 O149 2.985(10) .
K2 O38 3.031(10) .
K2 O213 3.08(3) .
K2 O192 3.08(3) .
K3 O204 2.34(2) .
K3 O216 2.42(3) .
K3 O115 2.920(11) .
K3 O18 2.933(11) .
K3 O64 2.951(11) .
K3 O66 2.968(12) .
K3 O105 2.982(11) .
K3 O118 3.006(11) .
K3 O198 3.01(2) .
K4 O211 2.59(4) .
K4 O205 2.82(2) .
K4 O78 2.928(11) 7_557
K4 O186 2.935(11) 7_557
K4 O197 2.945(19) .
K4 O14 2.957(11) .
K4 O28 2.984(10) .
K4 O60 2.998(11) 7_557
K4 O122 3.007(10) 7_557
K4 O214 3.12(3) .
K4 O165 3.175(14) .
K4 Mo17 3.673(7) 7_557
K5 O217 2.81(4) .
K5 O200 2.85(2) .
K5 O199 2.92(4) .
K5 O29 2.934(10) 7_557
K5 O91 2.935(11) 7_557
K5 O161 2.966(11) .
K5 O68 2.980(10) .
K5 O196 2.981(16) .
K5 O67 3.017(11) .
K5 O53 3.019(11) .
K5 Mo32 3.686(6) 7_557
K6 O210 2.87(2) .
K6 O203 2.960(18) .
K6 O21 2.965(11) .
K6 O50 3.004(12) .
K6 O69 3.009(12) .
K6 O93 3.023(11) .
K6 O88 3.026(11) .
K6 O130 3.054(12) .
K6 O194 3.249(17) .
K7 O208 2.90(3) 2_657
K7 O208 2.90(3) .
K7 O207 2.994(11) 2_657
K7 O207 2.994(11) .
K7 O206 3.008(12) .
K7 O206 3.008(12) 2_657
K7 O209 3.207(11) .
K7 O209 3.207(11) 2_657
K8 O190 2.88(2) .
K8 O143 2.972(12) .
K8 O34 2.979(12) .
K8 O52 2.985(12) .
K8 O83 3.008(12) .
K8 O33 3.031(12) .
K8 O113 3.040(12) .
K8 O195 3.227(16) .
S1 O1S 1.47(4) .
S1 O146 1.615(15) .
S1 O3 1.642(16) .
S1 O183 1.673(17) .
S2 O2S 1.470(2) .
S2 O146 1.574(16) .
S2 O175 1.721(11) .
S2 O3 1.722(13) .
S3 O3S 1.55(4) .
S3 O146 1.616(16) .
S3 O170 1.672(16) .
S3 O175 1.704(18) .
S4 O4S 1.48(4) .
S4 O146 1.598(16) .
S4 O170 1.672(16) .
S4 O157 1.702(17) .
S5 O146 1.542(18) .
S5 O5S 1.62(4) .
S5 O157 1.688(16) .
S5 O183 1.764(17) .
S6 O6S 1.48(4) .
S6 O109 1.605(17) .
S6 O182 1.620(17) .
S6 O151 1.658(18) .
S7 O109 1.576(18) .
S7 O7S 1.58(4) .
S7 O158 1.678(18) .
S7 O182 1.692(17) .
S8 O8S 1.55(4) .
S8 O109 1.615(17) .
S8 O184 1.685(17) .
S8 O158 1.697(18) .
S9 O9S 1.49(5) .
S9 O109 1.623(16) .
S9 O148 1.643(18) .
S9 O184 1.650(17) .
S10 O10S 1.470(2) .
S10 O109 1.593(14) .
S10 O151 1.705(16) .
S10 O148 1.757(12) .
S11 O11S 1.43(4) .
S11 O86 1.612(17) .
S11 O178 1.655(17) .
S11 O2 1.715(18) 7_557
S12 O12S 1.49(4) .
S12 O86 1.584(17) .
S12 O178 1.663(17) .
S12 O181 1.668(17) .
S13 O13S 1.46(4) .
S13 O86 1.614(17) .
S13 O181 1.693(17) .
S13 O139 1.718(18) .
S14 O14S 1.47(4) .
S14 O86 1.549(17) .
S14 O139 1.699(18) .
S14 O189 1.733(18) 7_557
S15 O15S 1.52(4) .
S15 O86 1.619(17) .
S15 O189 1.631(18) 7_557
S15 O2 1.693(18) 7_557
S16 O16S 1.54(4) .
S16 O172 1.615(15) .
S16 O92 1.632(16) .
S16 O150 1.680(18) 7_557
S17 O17S 1.470(2) .
S17 O172 1.561(14) .
S17 O150 1.746(11) 7_557
S17 O169 1.749(10) .
S18 O18S 1.46(4) .
S18 O172 1.621(16) .
S18 O169 1.627(19) .
S18 O110 1.663(18) .
S19 O19S 1.470(2) .
S19 O172 1.583(15) .
S19 O110 1.690(10) .
S19 O1 1.722(15) .
S20 O20S 1.54(4) .
S20 O172 1.590(17) .
S20 O92 1.664(16) .
S20 O1 1.731(18) .
S21 O21S 1.47(4) .
S21 O167 1.598(16) .
S21 O177 1.654(17) .
S21 O7 1.693(17) .
S22 O22S 1.58(4) .
S22 O167 1.661(16) .
S22 O188 1.688(19) .
S22 O7 1.695(18) .
S24 O24S 1.48(4) .
S24 O167 1.620(17) .
S24 O135 1.622(16) .
S24 O5 1.700(18) .
S25 O25S 1.46(4) .
S25 O167 1.585(18) .
S25 O177 1.710(18) .
S25 O135 1.714(16) .
S26 O26S 1.55(4) .
S26 O168 1.582(16) .
S26 O107 1.633(17) .
S26 O147 1.662(18) .
S27 O27S 1.54(4) .
S27 O168 1.620(18) .
S27 O127 1.648(18) 7_557
S27 O120 1.677(19) 7_557
S28 O28S 1.56(4) .
S28 O168 1.601(19) .
S28 O127 1.673(17) 7_557
S28 O166 1.715(18) .
S29 O29S 1.52(4) .
S29 O168 1.632(16) .
S29 O107 1.640(16) .
S29 O166 1.698(17) .
S30 O30S 1.470(2) .
S30 O168 1.510(12) .
S30 O120 1.731(14) 7_557
S30 O147 1.762(15) .
S32 O32S 1.470(2) .
S32 O167 1.622(14) .
S32 O5 1.695(13) .
S32 O188 1.749(18) .
O2 S15 1.693(18) 7_557
O2 S11 1.716(18) 7_557
O19 Mo14 1.979(8) 7_557
O29 K5 2.934(10) 7_557
O30 Mo28 2.021(8) 7_557
O30 Mo34 2.045(8) 7_557
O41 Mo24 2.044(8) 7_557
O41 Mo8 2.045(8) 7_557
O47 Mo20 2.052(8) 7_557
O60 K4 2.998(11) 7_557
O62 Mo44 2.020(8) 7_557
O62 Mo11 2.049(8) 7_557
O68 Mo26 1.970(8) 7_557
O78 Mo25 1.982(8) 7_557
O78 K4 2.928(11) 7_557
O91 K5 2.935(11) 7_557
O97 Mo17 2.044(8) 7_557
O97 Mo20 2.048(8) 7_557
O101 Mo4 1.964(9) 7_557
O103 Mo24 2.053(8) 7_557
O116 Mo17 2.064(9) 7_557
O120 S27 1.676(19) 7_557
O120 S30 1.731(14) 7_557
O122 Mo18 1.963(8) 7_557
O122 K4 3.007(10) 7_557
O127 S27 1.648(18) 7_557
O127 S28 1.673(17) 7_557
O136 Mo44 1.990(8) 7_557
O136 Mo16 2.059(8) 7_557
O150 S16 1.680(18) 7_557
O150 S17 1.746(11) 7_557
O161 Mo49 1.970(8) 7_557
O165 Mo2A 1.549(12) 6_566
O165 Mo1A 2.334(11) 6_566
O186 K4 2.935(11) 7_557
O189 S15 1.631(18) 7_557
O189 S14 1.733(18) 7_557
